data_1569948
loop_
_publ_author_name
'Boggiano, Andrew C.'
'Studvick, Chad M.'
'Steiner, Alexander'
'Bacsa, John'
'Popov, Ivan A.'
'La Pierre, Henry S.'

_publ_section_title
;
 Structural distortion by alkali metal cations modulates the redox and
 electronic properties of Ce<sup>3+</sup> imidophosphorane complexes.
;
_journal_issue 42
_journal_name_full 'Chemical science'
_journal_page_first 11708
_journal_page_last 11717
_journal_paper_doi 10.1039/d3sc04262f
_journal_volume 14
_journal_year 2023
_chemical_formula_moiety '2(C56 H128 Ce Li N16 P4), C4 H10 O'
_chemical_formula_sum 'C116 H266 Ce2 Li2 N32 O P8'
_chemical_formula_weight 2667.47
_space_group_crystal_system monoclinic
_space_group_IT_number 14
_space_group_name_Hall '-P 2ybc'
_space_group_name_H-M_alt 'P 1 21/c 1'
_atom_sites_solution_hydrogens geom
_audit_creation_date 2023-03-08
_audit_creation_method
;
Olex2 1.5-alpha
(compiled 2023.03.06 svn.rbb2c1857 for OlexSys, GUI svn.r6748)
;
_audit_update_record
;
2023-03-13 deposited with the CCDC.	2023-09-18 downloaded from the CCDC.
;
_cell_angle_alpha 90
_cell_angle_beta 115.73(3)
_cell_angle_gamma 90
_cell_formula_units_Z 4
_cell_length_a 28.658(6)
_cell_length_b 22.627(5)
_cell_length_c 25.312(5)
_cell_measurement_reflns_used 9839
_cell_measurement_temperature 100(2)
_cell_measurement_theta_max 25.35
_cell_measurement_theta_min 2.42
_cell_volume 14786(7)
_computing_cell_refinement 'SAINT V8.40B (Bruker, 2016)'
_computing_data_collection 'APEX2  v2016.5-1 (Bruker, 2014)'
_computing_data_reduction 'SAINT V8.40B (Bruker, 2016)'
_computing_molecular_graphics 'Olex2 1.5-alpha (Dolomanov et al., 2009)'
_computing_publication_material 'Olex2 1.5-alpha (Dolomanov et al., 2009)'
_computing_structure_refinement 'SHELXL-2014 (Sheldrick, 2015)'
_computing_structure_solution 'SHELXT (Sheldrick, 2015)'
_diffrn_ambient_temperature 100(2)
_diffrn_detector_area_resol_mean 7.495
_diffrn_measured_fraction_theta_full 0.999
_diffrn_measured_fraction_theta_max 0.998
_diffrn_measurement_device_type 'Bruker D8 VENTURE'
_diffrn_measurement_method '\f and \w scans'
_diffrn_radiation_monochromator 'multilayer mirror'
_diffrn_radiation_type MoK\a
_diffrn_radiation_wavelength 0.71073
_diffrn_reflns_av_R_equivalents 0.0772
_diffrn_reflns_av_unetI/netI 0.0415
_diffrn_reflns_Laue_measured_fraction_full 0.999
_diffrn_reflns_Laue_measured_fraction_max 0.998
_diffrn_reflns_limit_h_max 34
_diffrn_reflns_limit_h_min -34
_diffrn_reflns_limit_k_max 26
_diffrn_reflns_limit_k_min -27
_diffrn_reflns_limit_l_max 30
_diffrn_reflns_limit_l_min -30
_diffrn_reflns_number 249753
_diffrn_reflns_point_group_measured_fraction_full 0.999
_diffrn_reflns_point_group_measured_fraction_max 0.998
_diffrn_reflns_theta_full 25.242
_diffrn_reflns_theta_max 25.367
_diffrn_reflns_theta_min 1.844
_diffrn_source 'microfocus sealed tube'
_diffrn_source_current 1.4
_diffrn_source_voltage 50
_diffrn_standards_number 0
_exptl_absorpt_coefficient_mu 0.748
_exptl_absorpt_correction_T_max 0.7453
_exptl_absorpt_correction_T_min 0.5826
_exptl_absorpt_correction_type multi-scan
_exptl_absorpt_process_details
;
SADABS-2016/2 (Bruker,2016/2) was used for absorption correction.
wR2(int) was 0.1161 before and 0.0964 after correction.
The Ratio of minimum to maximum transmission is 0.7817.
The \l/2 correction factor is Not present.
;
_exptl_crystal_colour yellow
_exptl_crystal_colour_primary yellow
_exptl_crystal_density_diffrn 1.198
_exptl_crystal_description prism
_exptl_crystal_F_000 5744
_exptl_crystal_recrystallization_method 'The material was recrystallised from --- by as supplied'
_exptl_crystal_size_max 0.348
_exptl_crystal_size_mid 0.29
_exptl_crystal_size_min 0.224
_refine_diff_density_max 1.973
_refine_diff_density_min -1.571
_refine_diff_density_rms 0.132
_refine_ls_extinction_coef 0.00051(3)
_refine_ls_extinction_expression Fc^*^=kFc[1+0.001xFc^2^\l^3^/sin(2\q)]^-1/4^
_refine_ls_extinction_method 'SHELXL-2018/3 (Sheldrick 2018)'
_refine_ls_goodness_of_fit_ref 1.146
_refine_ls_hydrogen_treatment constr
_refine_ls_matrix_type full
_refine_ls_number_parameters 2160
_refine_ls_number_reflns 27060
_refine_ls_number_restraints 7411
_refine_ls_restrained_S_all 1.094
_refine_ls_R_factor_all 0.0931
_refine_ls_R_factor_gt 0.0858
_refine_ls_shift/su_max 0.008
_refine_ls_shift/su_mean 0.000
_refine_ls_structure_factor_coef Fsqd
_refine_ls_weighting_details 'w=1/[\s^2^(Fo^2^)+165.3097P] where P=(Fo^2^+2Fc^2^)/3'
_refine_ls_weighting_scheme calc
_refine_ls_wR_factor_gt 0.1805
_refine_ls_wR_factor_ref 0.1847
_reflns_Friedel_coverage 0.000
_reflns_number_gt 24644
_reflns_number_total 27060
_reflns_threshold_expression 'I > 2\s(I)'
_cod_data_source_file d3sc04262f2.cif
_cod_data_source_block ag-jb
_cod_depositor_comments 'Adding full bibliography for 1569945--1569949.cif.'
_cod_original_cell_volume 14786(6)
_cod_database_code 1569948
_shelx_shelxl_version_number 2018/3
_shelx_space_group_comment
;
The symmetry employed for this shelxl refinement is uniquely defined
by the following loop, which should always be used as a source of
symmetry information in preference to the above space-group names.
They are only intended as comments.
;
_olex2_refinement_description
;
1. Fixed Uiso
 At 1.2 times of:
  All C(H,H) groups, All C(H,H,H,H) groups
 At 1.5 times of:
  All C(H,H,H) groups
2. Shared sites
{N17, N17}
{N17, N17}
{N1, N1B}
3. Restrained distances
 C202-C201 = C204-C203
 1.528 with sigma of 0.002
 C24'-C23' = C24-C23
 1.525 with sigma of 0.002
 C2-C1
 1.525 with sigma of 0.002
 C12-C11 = C14-C13
 1.528 with sigma of 0.002
 C30D-C303
 1.528 with sigma of 0.002
 C94-C93 = C94'-C93 = C92-C91
 1.525 with sigma of 0.02
 C12_1-C11_1 = C127_7-C117_7 = C147_7-C137_7 = C127_8-C117_8 = C147_8-C137_8
 1.528 with sigma of 0.002
 C14_1-C13_1
 1.528 with sigma of 0.002
 C14_2-C13_2 = C12_2-C11_2 = C127_9-C117_9 = C147_9-C137_9
 1.525 with sigma of 0.03
 C27_3-C17_3 = C27_4-C17_4
 1.525 with sigma of 0.002
 P17_8-N47_8 \\sim P17_8-N57_8 \\sim P1_1-N3_1 \\sim P1_1-N2_1 \\sim P2-N22
\\sim P2-N21
 with sigma of 0.0002
 P2-N21 \\sim P2-N22
 with sigma of 0.002
 N20-N2 \\sim N30-N3 \\sim N67_9-N17_9 \\sim N4_2-N1_2
 with sigma of 0.0002
 N67_4-N47_4 \\sim N22-N20 \\sim N32-N30 \\sim N6-N4
 with sigma of 0.0002
 C27_7-C17_7 \\sim C27_8-C17_8 \\sim C54-C53 \\sim C2-C1 \\sim C27_4-C17_4
\\sim C34-C33 \\sim C2_1-
 C1_1 \\sim C24-C23
 with sigma of 0.002
 N30-N3 \\sim N67_4-N17_4
 with sigma of 0.0002
 N67_9-C117_9 \\sim N67_8-C117_8 \\sim N67_9-C137_9 \\sim N67_8-C137_8 \\sim
N50-C503 \\sim N50-
 C501 \\sim N30-C301 \\sim N30-C303 \\sim N67_3-C117_3 \\sim N67_4-C117_4
 with sigma of 0.002
 C322-C32 \\sim C323-C32 \\sim C321-C32 \\sim C67_9-C37_9 \\sim C47_9-C37_9
\\sim C67_3-C37_3 ~
 C47_3-C37_3 \\sim C57_3-C37_3
 with sigma of 0.002
 C522-C52 \\sim C521-C52 \\sim C523-C52 \\sim C512-C51 \\sim C511-C51 \\sim
C513-C51
 with sigma of 0.0002
 N67_7-N57_7 \\sim N67_8-N57_8 \\sim N6-N4
 with sigma of 0.0002
 N6-C11 \\sim N6-C13
 with sigma of 0.002
 C12-C11 \\sim C14-C13
 with sigma of 0.02
 C304-C303 \\sim C30D-C303
 with sigma of 0.002
 C30D-C303 \\sim C304-C303
 with sigma of 0.02
 O1-C93 \\sim O1-C91
 with sigma of 0.02
 P1_1-N1_1 \\sim P17_8-N17_8
 with sigma of 0.02
 N17_9-N1_2 \\sim N17_8-N1_1
 with sigma of 0.0002
 P17_8-N17_8 \\sim P1_1-N1_1
 with sigma of 0.0002
 N4_1-C13_1 \\sim N4_2-C13_2 \\sim N4_2-C11_2 \\sim N4_1-C11_1
 with sigma of 0.02
 P1_2-N1_2 \\sim P17_9-N17_9
 with sigma of 0.02
 P17_9-N17_9 \\sim P1_2-N1_2
 with sigma of 0.02
 C12_2-C11_2 \\sim C14_2-C13_2 \\sim C147_9-C137_9 \\sim C127_9-C117_9
 with sigma of 0.02
 P17_3-N57_3 \\sim P17_4-N57_4 \\sim P17_4-N47_4 \\sim P17_3-N47_3
 with sigma of 0.02
 C127_9-C117_9 \\sim C147_9-C137_9 \\sim C127_3-C117_3
 with sigma of 0.002
 P17_7-N17_7 \\sim P17_6-N17_6
 with sigma of 0.02
 C47_6-C37_6 \\sim C67_6-C37_6 \\sim C57_6-C37_6
 with sigma of 0.002
 P17_8-N17_8 \\sim P17_9-N17_9
 with sigma of 0.02
 P17_9-N47_9 \\sim P17_8-N47_8 \\sim P17_9-N57_9 \\sim P17_8-N57_8
 with sigma of 0.02
 P17_9-N67_9 \\sim P17_8-N67_8
 with sigma of 0.02
4. Uiso/Uaniso restraints and constraints
All non-hydrogen atoms have similar U: within 2A with sigma of 0.04 and sigma
for terminal atoms of 0.08 within 2A
Uanis(N21) \\sim Ueq, Uanis(N21') \\sim Ueq: with sigma of 0.002 and sigma for
terminal atoms of 0.004
Uanis(C211) \\sim Ueq: with sigma of 0.002 and sigma for terminal atoms of 0.004
Uanis(C1) \\sim Ueq, Uanis(C1B) \\sim Ueq, Uanis(N4B) \\sim Ueq, Uanis(N4)
\\sim Ueq: with sigma of 0.002 and sigma for terminal atoms of 0.004
Uanis(N5B) \\sim Ueq, Uanis(N5) \\sim Ueq: with sigma of 0.002 and sigma for
terminal atoms of 0.004
Uanis(N6B) \\sim Ueq, Uanis(N6) \\sim Ueq: with sigma of 0.02 and sigma for
terminal atoms of 0.04
Uanis(C2) \\sim Ueq, Uanis(C2B) \\sim Ueq: with sigma of 0.002 and sigma for
terminal atoms of 0.004
Uanis(C8B) \\sim Ueq, Uanis(C8) \\sim Ueq: with sigma of 0.002 and sigma for
terminal atoms of 0.004
Uanis(C12) \\sim Ueq, Uanis(C12B) \\sim Ueq, Uanis(C9B) \\sim Ueq, Uanis(C9)
\\sim Ueq, Uanis(C11B) \\sim Ueq: with sigma of 0.002 and sigma for terminal
atoms of 0.004
Uanis(C10B) \\sim Ueq: with sigma of 0.002 and sigma for terminal atoms of 0.004
Uanis(P17_4) \\sim Ueq, Uanis(P17_3) \\sim Ueq: with sigma of 0.02 and sigma
for terminal atoms of 0.04
Uanis(P17_3) \\sim Ueq: with sigma of 0.002 and sigma for terminal atoms of
0.004
Uanis(N47_3) \\sim Ueq, Uanis(N47_4) \\sim Ueq: with sigma of 0.002 and sigma
for terminal atoms of 0.004
Uanis(N57_4) \\sim Ueq, Uanis(N57_3) \\sim Ueq: with sigma of 0.002 and sigma
for terminal atoms of 0.004
Uanis(C137_3) \\sim Ueq, Uanis(C137_4) \\sim Ueq, Uanis(N67_4) \\sim Ueq,
Uanis(N67_3) \\sim Ueq: with sigma of 0.002 and sigma for terminal atoms of
0.004
Uanis(N67_3) \\sim Ueq, Uanis(N67_4) \\sim Ueq: with sigma of 0.02 and sigma
for terminal atoms of 0.04
Uanis(C17_3) \\sim Ueq, Uanis(C27_4) \\sim Ueq, Uanis(C27_3) \\sim Ueq: with
sigma of 0.02 and sigma for terminal atoms of 0.04
Uanis(C17_4) \\sim Ueq, Uanis(C17_3) \\sim Ueq: with sigma of 0.002 and sigma
for terminal atoms of 0.004
Uanis(C27_3) \\sim Ueq, Uanis(C27_4) \\sim Ueq: with sigma of 0.002 and sigma
for terminal atoms of 0.004
Uanis(C37_4) \\sim Ueq, Uanis(C37_3) \\sim Ueq: with sigma of 0.002 and sigma
for terminal atoms of 0.004
Uanis(C127_3) \\sim Ueq, Uanis(C127_4) \\sim Ueq, Uanis(C117_4) \\sim Ueq,
Uanis(C117_3) \\sim Ueq: with sigma of 0.002 and sigma for terminal atoms of
0.004
Uanis(C137_3) \\sim Ueq, Uanis(C137_4) \\sim Ueq: with sigma of 0.02 and sigma
for terminal atoms of 0.04
Uanis(P17_7) \\sim Ueq: with sigma of 0.002 and sigma for terminal atoms of
0.004
Uanis(C147_7) \\sim Ueq: with sigma of 0.002 and sigma for terminal atoms of
0.004
Uanis(N21) = Uanis(N22)
Uanis(C22') = Uanis(C22)
Uanis(C23') = Uanis(C23)
Uanis(C211) = Uanis(C21A)
Uanis(C21B) = Uanis(C212)
Uanis(C22A) = Uanis(C222)
Uanis(N1) = Uanis(N1B)
Uanis(P1B) = Uanis(P1)
Uanis(N4) = Uanis(N4B)
Uanis(N5) = Uanis(N5B)
Uanis(N6B) = Uanis(N6)
Uanis(C1) = Uanis(C1B)
Uanis(C2) = Uanis(C2B)
Uanis(C4) = Uanis(C4B)
Uanis(C5) = Uanis(C5B)
Uanis(C6) = Uanis(C6B)
Uanis(C8) = Uanis(C8B)
Uanis(C9) = Uanis(C9B)
Uanis(C10) = Uanis(C10B)
Uanis(C11) = Uanis(C11B)
Uanis(C12B) = Uanis(C12)
Uanis(C13B) = Uanis(C13)
Uanis(C14B) = Uanis(C14)
Uanis(C14) = Uanis(C14B)
Uanis(N17_8) = Uanis(N1_1)
Uanis(N1_2) = Uanis(N1_1)
Uanis(P1_2) = Uanis(P1_1)
Uanis(P1_1) = Uanis(P1_2)
Uanis(N2_1) = Uanis(N2_2)
Uanis(N3_1) = Uanis(N3_2)
Uanis(N4_2) = Uanis(N4_1)
Uanis(C5_1) = Uanis(C5_2)
Uanis(C6_2) = Uanis(C6_1)
Uanis(C7_1) = Uanis(C7_2)
Uanis(C11_2) = Uanis(C11_1)
Uanis(C13_1) = Uanis(C13_2)
Uanis(C14_1) = Uanis(C14_2)
Uanis(N17_9) = Uanis(N1_2)
Uanis(N17_3) = Uanis(N17_4)
Uanis(N47_4) = Uanis(N47_3)
Uanis(N57_3) = Uanis(N57_4)
Uanis(N67_4) = Uanis(N67_3)
Uanis(C17_3) = Uanis(C17_4)
Uanis(C107_4) = Uanis(C107_3)
Uanis(C147_3) = Uanis(C147_4)
Uanis(N17_6) = Uanis(N17_7)
Uanis(P17_6) = Uanis(P17_7)
Uanis(N57_6) = Uanis(N57_7)
Uanis(C27_6) = Uanis(C27_7)
Uanis(C47_7) = Uanis(C47_6)
Uanis(C77_6) = Uanis(C77_7)
Uanis(C87_6) = Uanis(C87_7)
Uanis(C97_7) = Uanis(C97_6)
Uanis(C117_6) = Uanis(C117_7)
Uanis(C127_6) = Uanis(C127_7)
Uanis(N17_8) = Uanis(N17_9)
Uanis(P17_8) = Uanis(P17_9)
Uanis(N47_9) = Uanis(N47_8)
Uanis(N47_8) = Uanis(N47_9)
Uanis(N57_8) = Uanis(N57_9)
Uanis(N67_9) = Uanis(N67_8)
Uanis(C47_9) = Uanis(C57_8)
Uanis(C67_8) = Uanis(C67_9)
Uanis(C97_8) = Uanis(C97_9)
Uanis(C117_8) = Uanis(C117_9)
Uanis(C127_8) = Uanis(C127_9)
Uanis(C147_9) = Uanis(C147_8)
5. Rigid body (RIGU) restrains
 P2, N20, C201, C202, C203, C204, N21, N22, C21, C23, C24, C211, C212, C213,
 N21', N22', C21', C21A, C21B, C21C, C23', C24', C22, C221, C222, C223, C22',
 C22A, C22B, C22C, N2
 with sigma for 1-2 distances of 0.002 and sigma for 1-3 distances of 0.004
 P2, N2, N20, C201, C202, C203, C204, N21, N22, C21, C22, C23, C24, C211, C212,
  C213, C221, C222, C223
 with sigma for 1-2 distances of 0.002 and sigma for 1-3 distances of 0.004
 P2, N2, N20, C201, C202, C203, C204, N21, N22, C21, C22, C23, C24, C211, C212,
  C213, C221, C222, C223, N21', N22', C21', C21A, C21B, C21C, C22', C22A, C22B,
 C22C, C23', C24'
 with sigma for 1-2 distances of 0.002 and sigma for 1-3 distances of 0.004
 N1, P1, N4, N5, N6, C1, C2, C3, C4, C5, C6, C7, C8, C9, C10, C11, C12, C13, C14
 with sigma for 1-2 distances of 0.002 and sigma for 1-3 distances of 0.004
 C93, C94
 with sigma for 1-2 distances of 0.0002 and sigma for 1-3 distances of 0.0004
 C93, C94'
 with sigma for 1-2 distances of 0.0002 and sigma for 1-3 distances of 0.0004
 N1_1, C9_2, C1_2, C12_1, P1_2, C8_1, C5_2, P1_1, C13_2, C6_1, N3_2, N2_1,
 C3_2, C10_1, C7_2, N3_1, C11_2, C14_1, N1_2, N4_1, N2_2, C7_1, N4_2, C1_1,
 C2_2, C9_1, C4_2, C2_1, C6_2, C11_1, C8_2, C3_1, C10_2, C13_1, C12_2, C4_1,
 C14_2, C5_1
 with sigma for 1-2 distances of 0.0002 and sigma for 1-3 distances of 0.0004
 N1_1, P1_1, N2_1, N3_1, N4_1, C1_1, C7_1, C2_1, C3_1, C11_1, C13_1, C8_1,
 C9_1, C10_1, C4_1, C5_1, C6_1, C12_1, C14_1, N1_2, P1_2, N2_2, N3_2, N4_2,
 C1_2, C7_2, C2_2, C3_2, C11_2, C13_2, C8_2, C9_2, C10_2, C4_2, C5_2, C6_2,
 C12_2, C14_2
 with sigma for 1-2 distances of 0.0002 and sigma for 1-3 distances of 0.0004
 P17_3, N47_3, N57_3, N67_3, C17_3, C27_3, C37_3, C47_3, C57_3, C67_3, C77_3,
 C87_3, C97_3, C107_3, C117_3, C127_3, C137_3, C147_3, P17_4, N47_4, N57_4,
 N67_4, C17_4, C27_4, C37_4, C47_4, C57_4, C67_4, C77_4, C87_4, C97_4, C107_4,
 C117_4, C127_4, C137_4, C147_4, N17_3, N17_4
 with sigma for 1-2 distances of 0.002 and sigma for 1-3 distances of 0.004
 N17_4, C127_4, C87_4, P17_4, C67_4, N47_4, C107_4, N57_4, C147_4, N67_4,
 C77_4, C17_4, C97_4, C27_4, C117_4, C37_4, C137_4, C47_4, C57_4
 with sigma for 1-2 distances of 0.002 and sigma for 1-3 distances of 0.004
 P17_4, N47_4, N57_4, N67_4, C17_4, C27_4, C37_4, C47_4, C57_4, C67_4, C77_4,
 C87_4, C97_4, C107_4, C117_4, C127_4, C137_4, C147_4, N17_4
 with sigma for 1-2 distances of 0.002 and sigma for 1-3 distances of 0.004
 N17_6, C127_6, C87_6, P17_6, C67_6, N47_6, C107_6, N57_6, C147_6, N67_6,
 C77_6, C17_6, C97_6, C27_6, C117_6, C37_6, C137_6, C47_6, C57_6
 with sigma for 1-2 distances of 0.0002 and sigma for 1-3 distances of 0.0004
 N17_7, C127_7, C87_7, P17_7, C67_7, N47_7, C107_7, N57_7, C147_7, N67_7,
 C77_7, C17_7, C97_7, C27_7, C117_7, C37_7, C137_7, C47_7, C57_7
 with sigma for 1-2 distances of 0.0002 and sigma for 1-3 distances of 0.0004
 N17_7, H97C_7, C77_7, P17_7, C147_7, N47_7, H87C_7, N57_7, H10C_7, N67_7,
 H67B_7, C17_7, H87A_7, H17A_7, H97A_7, H17B_7, H10A_7, C27_7, C127_7, H27A_7,
 H67A_7, H27B_7, H67C_7, C37_7, C87_7, C47_7, H87B_7, H47A_7, C97_7, H47B_7,
 H97B_7, H47C_7, C107_7, C57_7, H10B_7, H57A_7, C117_7, H57B_7, C137_7, H57C_7,
 C67_7
 with sigma for 1-2 distances of 0.0002 and sigma for 1-3 distances of 0.0004
 N17_8, C127_8, C87_8, P17_8, C67_8, N47_8, C107_8, N57_8, C147_8, N67_8,
 C77_8, C17_8, C97_8, C27_8, C117_8, C37_8, C137_8, C47_8, C57_8
 with sigma for 1-2 distances of 0.0002 and sigma for 1-3 distances of 0.0004
 N17_9, C127_9, C87_9, P17_9, C67_9, N47_9, C107_9, N57_9, C147_9, N67_9,
 C77_9, C17_9, C97_9, C27_9, C117_9, C37_9, C137_9, C47_9, C57_9
 with sigma for 1-2 distances of 0.0002 and sigma for 1-3 distances of 0.0004
6. Same fragment restrains
{P1, N4, N5, N6, C1, C2, C3, C4, C5, C6, C7, C8, C9, C10, C11, C12, C13, C14}
sigma for 1-2: 0.02, 1-3: 0.02
as in
{P1B, N4B, N5B, N6B, C1B, C2B, C3B, C4B, C5B, C6B, C7B, C8B, C9B, C10B, C11B,
C12B, C13B, C14B}
{N1, P1, N4, N5, N6, C1, C2, C3, C4, C5, C6, C7, C8, C9, C10, C11, C12, C13,
C14} sigma for 1-2: 0.02, 1-3: 0.02
as in
{N1_1, P1_1, N2_1, N3_1, N4_1, C1_1, C2_1, C3_1, C4_1, C5_1, C6_1, C7_1, C8_1,
C9_1, C10_1, C11_1, C12_1, C13_1, C14_1}
{N1, P1, N4, N5, N6, C1, C2, C3, C4, C5, C6, C7, C8, C9, C10, C11, C12, C13,
C14} sigma for 1-2: 0.02, 1-3: 0.02
as in
{N17_9, P17_9, N47_9, N57_9, N67_9, C17_9, C27_9, C37_9, C47_9, C57_9, C67_9,
C77_9, C87_9, C97_9, C107_9, C117_9, C127_9, C137_9, C147_9}
{O1, C93, C94'} sigma for 1-2: 0.02, 1-3: 0.04
as in
{O1, C91, C92}
{P1, N4, N5, N6, C1, C2, C3, C4, C5, C6, C7, C8, C9, C10, C11, C12, C13, C14}
sigma for 1-2: 0.002, 1-3: 0.002
as in
{P17_4, N47_4, N57_4, N67_4, C17_4, C27_4, C37_4, C47_4, C57_4, C67_4, C77_4,
C87_4, C97_4, C107_4, C117_4, C127_4, C137_4, C147_4}
{N1, P1, N4, N5, N6, C1, C2, C3, C4, C5, C6, C7, C8, C9, C10, C11, C12, C13,
C14} sigma for 1-2: 0.02, 1-3: 0.02
as in
{N1_2, P1_2, N2_2, N3_2, N4_2, C1_2, C2_2, C3_2, C4_2, C5_2, C6_2, C7_2, C8_2,
C9_2, C10_2, C11_2, C12_2, C13_2, C14_2}
{P1, N4, N5, N6, C1, C2, C3, C4, C5, C6, C7, C8, C9, C10, C11, C12, C13, C14}
sigma for 1-2: 0.02, 1-3: 0.02
as in
{P17_7, N47_7, N57_7, N67_7, C17_7, C27_7, C37_7, C47_7, C57_7, C67_7, C77_7,
C87_7, C97_7, C107_7, C117_7, C127_7, C137_7, C147_7}
{P1, N4, N5, N6, C1, C2, C3, C4, C5, C6, C7, C8, C9, C10, C11, C12, C13, C14}
sigma for 1-2: 0.02, 1-3: 0.02
as in
{P17_8, N47_8, N57_8, N67_8, C17_8, C27_8, C37_8, C47_8, C57_8, C67_8, C77_8,
C87_8, C97_8, C107_8, C117_8, C127_8, C137_8, C147_8}
{P1, N4, N5, N6, C1, C2, C3, C4, C5, C6, C7, C8, C9, C10, C11, C12, C13, C14}
sigma for 1-2: 0.02, 1-3: 0.02
as in
{P17_3, N47_3, N57_3, N67_3, C17_3, C27_3, C37_3, C47_3, C57_3, C67_3, C77_3,
C87_3, C97_3, C107_3, C117_3, C127_3, C137_3, C147_3}
{P1, N4, N5, N6, C1, C2, C3, C4, C5, C6, C7, C8, C9, C10, C11, C12, C13, C14}
sigma for 1-2: 0.02, 1-3: 0.02
as in
{P17_6, N47_6, N57_6, N67_6, C17_6, C27_6, C37_6, C47_6, C57_6, C67_6, C77_6,
C87_6, C97_6, C107_6, C117_6, C127_6, C137_6, C147_6}
7. Others
 Sof(N1)=Sof(P1)=Sof(N2)=Sof(N3)=Sof(N4)=Sof(C1)=Sof(H1A)=Sof(H1B)=Sof(C2)=
 Sof(H2A)=Sof(H2B)=Sof(C3)=Sof(C4)=Sof(H4A)=Sof(H4B)=Sof(H4C)=Sof(C5)=Sof(H5A)=
 Sof(H5B)=Sof(H5C)=Sof(C6)=Sof(H6A)=Sof(H6B)=Sof(H6C)=Sof(C7)=Sof(C8)=Sof(H8A)=
 Sof(H8B)=Sof(H8C)=Sof(C9)=Sof(H9A)=Sof(H9B)=Sof(H9C)=Sof(C10)=Sof(H10A)=
 Sof(H10B)=Sof(H10C)=Sof(C11)=Sof(H11A)=Sof(H11B)=Sof(C12)=Sof(H12A)=Sof(H12B)=
 Sof(H12C)=Sof(C13)=Sof(H13A)=Sof(H13B)=Sof(C14)=Sof(H14A)=Sof(H14B)=Sof(H14C)=
 Sof(N17)=Sof(P17)=Sof(N47)=Sof(N57)=Sof(N67)=Sof(C17)=Sof(H17A)=Sof(H17B)=
 Sof(C27)=Sof(H27A)=Sof(H27B)=Sof(C37)=Sof(C47)=Sof(H47A)=Sof(H47B)=Sof(H47C)=
 Sof(C57)=Sof(H57A)=Sof(H57B)=Sof(H57C)=Sof(C67)=Sof(H67A)=Sof(H67B)=Sof(H67C)=
 Sof(C77)=Sof(C87)=Sof(H87A)=Sof(H87B)=Sof(H87C)=Sof(C97)=Sof(H97A)=Sof(H97B)=
 Sof(H97C)=Sof(C107)=Sof(H10A)=Sof(H10B)=Sof(H10C)=Sof(C117)=Sof(H11A)=
 Sof(H11B)=Sof(C127)=Sof(H12A)=Sof(H12B)=Sof(H12C)=Sof(C137)=Sof(H13A)=
 Sof(H13B)=Sof(C147)=Sof(H14A)=Sof(H14B)=Sof(H14C)=Sof(N17)=Sof(P17)=Sof(N47)=
 Sof(N57)=Sof(N67)=Sof(C17)=Sof(H17A)=Sof(H17B)=Sof(C27)=Sof(H27A)=Sof(H27B)=
 Sof(C37)=Sof(C47)=Sof(H47A)=Sof(H47B)=Sof(H47C)=Sof(C57)=Sof(H57A)=Sof(H57B)=
 Sof(H57C)=Sof(C67)=Sof(H67A)=Sof(H67B)=Sof(H67C)=Sof(C77)=Sof(C87)=Sof(H87A)=
 Sof(H87B)=Sof(H87C)=Sof(C97)=Sof(H97A)=Sof(H97B)=Sof(H97C)=Sof(C107)=Sof(H10A)=
 Sof(H10B)=Sof(H10C)=Sof(C117)=Sof(H11A)=Sof(H11B)=Sof(C127)=Sof(H12A)=
 Sof(H12B)=Sof(H12C)=Sof(C137)=Sof(H13A)=Sof(H13B)=Sof(C147)=Sof(H14A)=
 Sof(H14B)=Sof(H14C)=1-FVAR(1)
 Sof(N1)=Sof(P1)=Sof(N2)=Sof(N3)=Sof(N4)=Sof(C1)=Sof(H1A)=Sof(H1B)=Sof(C2)=
 Sof(H2A)=Sof(H2B)=Sof(C3)=Sof(C4)=Sof(H4A)=Sof(H4B)=Sof(H4C)=Sof(C5)=Sof(H5A)=
 Sof(H5B)=Sof(H5C)=Sof(C6)=Sof(H6A)=Sof(H6B)=Sof(H6C)=Sof(C7)=Sof(C8)=Sof(H8A)=
 Sof(H8B)=Sof(H8C)=Sof(C9)=Sof(H9A)=Sof(H9B)=Sof(H9C)=Sof(C10)=Sof(H10A)=
 Sof(H10B)=Sof(H10C)=Sof(C11)=Sof(H11A)=Sof(H11B)=Sof(C12)=Sof(H12A)=Sof(H12B)=
 Sof(H12C)=Sof(C13)=Sof(H13A)=Sof(H13B)=Sof(C14)=Sof(H14A)=Sof(H14B)=Sof(H14C)=
 Sof(N17)=Sof(P17)=Sof(N47)=Sof(N57)=Sof(N67)=Sof(C17)=Sof(H17A)=Sof(H17B)=
 Sof(C27)=Sof(H27A)=Sof(H27B)=Sof(C37)=Sof(C47)=Sof(H47A)=Sof(H47B)=Sof(H47C)=
 Sof(C57)=Sof(H57A)=Sof(H57B)=Sof(H57C)=Sof(C67)=Sof(H67A)=Sof(H67B)=Sof(H67C)=
 Sof(C77)=Sof(C87)=Sof(H87A)=Sof(H87B)=Sof(H87C)=Sof(C97)=Sof(H97A)=Sof(H97B)=
 Sof(H97C)=Sof(C107)=Sof(H10A)=Sof(H10B)=Sof(H10C)=Sof(C117)=Sof(H11A)=
 Sof(H11B)=Sof(C127)=Sof(H12A)=Sof(H12B)=Sof(H12C)=Sof(C137)=Sof(H13A)=
 Sof(H13B)=Sof(C147)=Sof(H14A)=Sof(H14B)=Sof(H14C)=Sof(N17)=Sof(P17)=Sof(N47)=
 Sof(N57)=Sof(N67)=Sof(C17)=Sof(H17A)=Sof(H17B)=Sof(C27)=Sof(H27A)=Sof(H27B)=
 Sof(C37)=Sof(C47)=Sof(H47A)=Sof(H47B)=Sof(H47C)=Sof(C57)=Sof(H57A)=Sof(H57B)=
 Sof(H57C)=Sof(C67)=Sof(H67A)=Sof(H67B)=Sof(H67C)=Sof(C77)=Sof(C87)=Sof(H87A)=
 Sof(H87B)=Sof(H87C)=Sof(C97)=Sof(H97A)=Sof(H97B)=Sof(H97C)=Sof(C107)=Sof(H10A)=
 Sof(H10B)=Sof(H10C)=Sof(C117)=Sof(H11A)=Sof(H11B)=Sof(C127)=Sof(H12A)=
 Sof(H12B)=Sof(H12C)=Sof(C137)=Sof(H13A)=Sof(H13B)=Sof(C147)=Sof(H14A)=
 Sof(H14B)=Sof(H14C)=FVAR(1)
 Fixed Sof: N21(0.5) N22(0.5) C21(0.5) C22(0.5) C23(0.5) H23A(0.5) H23B(0.5)
 C24(0.5) H24A(0.5) H24B(0.5) C211(0.5) H21A(0.5) H21B(0.5) H21C(0.5) C212(0.5)
 H21D(0.5) H21E(0.5) H21F(0.5) C213(0.5) H21G(0.5) H21H(0.5) H21I(0.5)
 C221(0.5) H22A(0.5) H22B(0.5) H22C(0.5) C222(0.5) H22D(0.5) H22E(0.5)
 H22F(0.5) C223(0.5) H22G(0.5) H22H(0.5) H22I(0.5) N21'(0.5) N22'(0.5)
 C21'(0.5) C21A(0.5) H21J(0.5) H21K(0.5) H21L(0.5) C21B(0.5) H21M(0.5)
 H21N(0.5) H21O(0.5) C21C(0.5) H21P(0.5) H21Q(0.5) H21R(0.5) C22'(0.5)
 C22A(0.5) H22J(0.5) H22K(0.5) H22L(0.5) C22B(0.5) H22M(0.5) H22N(0.5)
 H22O(0.5) C22C(0.5) H22P(0.5) H22Q(0.5) H22R(0.5) C23'(0.5) H23C(0.5)
 H23D(0.5) C24'(0.5) H24C(0.5) H24D(0.5) N1(0.5) P1(0.5) N4(0.5) N5(0.5)
 N6(0.5) C1(0.5) H1A(0.5) H1B(0.5) C2(0.5) H2A(0.5) H2B(0.5) C3(0.5) C4(0.5)
 H4A(0.5) H4B(0.5) H4C(0.5) C5(0.5) H5A(0.5) H5B(0.5) H5C(0.5) C6(0.5) H6A(0.5)
 H6B(0.5) H6C(0.5) C7(0.5) C8(0.5) H8A(0.5) H8B(0.5) H8C(0.5) C9(0.5) H9A(0.5)
 H9B(0.5) H9C(0.5) C10(0.5) H10A(0.5) H10B(0.5) H10C(0.5) C11(0.5) H11A(0.5)
 H11B(0.5) C12(0.5) H12A(0.5) H12B(0.5) H12C(0.5) C13(0.5) H13A(0.5) H13B(0.5)
 C14(0.5) H14A(0.5) H14B(0.5) H14C(0.5) N1B(0.5) P1B(0.5) N4B(0.5) N5B(0.5)
 N6B(0.5) C1B(0.5) H1BA(0.5) H1BB(0.5) C2B(0.5) H2BA(0.5) H2BB(0.5) C3B(0.5)
 C4B(0.5) H4BA(0.5) H4BB(0.5) H4BC(0.5) C5B(0.5) H5BA(0.5) H5BB(0.5) H5BC(0.5)
 C6B(0.5) H6BA(0.5) H6BB(0.5) H6BC(0.5) C7B(0.5) C8B(0.5) H8BA(0.5) H8BB(0.5)
 H8BC(0.5) C9B(0.5) H9BA(0.5) H9BB(0.5) H9BC(0.5) C10B(0.5) H10D(0.5) H10E(0.5)
 H10F(0.5) C11B(0.5) H11C(0.5) H11D(0.5) C12B(0.5) H12D(0.5) H12E(0.5)
 H12F(0.5) C13B(0.5) H13C(0.5) H13D(0.5) C14B(0.5) H14D(0.5) H14E(0.5)
 H14F(0.5) H30H(0.5) H30I(0.5) H30F(0.5) H30G(0.5) C304(0.5) H30J(0.5)
 H30K(0.5) H30L(0.5) C30D(0.5) H30M(0.5) H30N(0.5) H30O(0.5) H93C(0.5)
 H93D(0.5) H93A(0.5) H93B(0.5) C94'(0.5) H94A(0.5) H94B(0.5) H94C(0.5) C94(0.5)
 H94D(0.5) H94E(0.5) H94F(0.5) N17(0.5) P17(0.5) N47(0.5) N57(0.5) N67(0.5)
 C17(0.5) H17A(0.5) H17B(0.5) C27(0.5) H27A(0.5) H27B(0.5) C37(0.5) C47(0.5)
 H47A(0.5) H47B(0.5) H47C(0.5) C57(0.5) H57A(0.5) H57B(0.5) H57C(0.5) C67(0.5)
 H67A(0.5) H67B(0.5) H67C(0.5) C77(0.5) C87(0.5) H87A(0.5) H87B(0.5) H87C(0.5)
 C97(0.5) H97A(0.5) H97B(0.5) H97C(0.5) C107(0.5) H10A(0.5) H10B(0.5) H10C(0.5)
 C117(0.5) H11A(0.5) H11B(0.5) C127(0.5) H12A(0.5) H12B(0.5) H12C(0.5)
 C137(0.5) H13A(0.5) H13B(0.5) C147(0.5) H14A(0.5) H14B(0.5) H14C(0.5) N17(0.5)
 P17(0.5) N47(0.5) N57(0.5) N67(0.5) C17(0.5) H17A(0.5) H17B(0.5) C27(0.5)
 H27A(0.5) H27B(0.5) C37(0.5) C47(0.5) H47A(0.5) H47B(0.5) H47C(0.5) C57(0.5)
 H57A(0.5) H57B(0.5) H57C(0.5) C67(0.5) H67A(0.5) H67B(0.5) H67C(0.5) C77(0.5)
 C87(0.5) H87A(0.5) H87B(0.5) H87C(0.5) C97(0.5) H97A(0.5) H97B(0.5) H97C(0.5)
 C107(0.5) H10A(0.5) H10B(0.5) H10C(0.5) C117(0.5) H11A(0.5) H11B(0.5)
 C127(0.5) H12A(0.5) H12B(0.5) H12C(0.5) C137(0.5) H13A(0.5) H13B(0.5)
 C147(0.5) H14A(0.5) H14B(0.5) H14C(0.5)
8.a Secondary CH2 refined with riding coordinates:
 C201(H20A,H20B), C203(H20F,H20G), C23(H23A,H23B), C24(H24A,H24B), C23'(H23C,
 H23D), C24'(H24C,H24D), C301(H30A,H30B), C33(H33A,H33B), C34(H34A,H34B),
 C53(H53A,H53B), C54(H54A,H54B), C501(H50A,H50B), C503(H50F,H50G), C1(H1A,H1B),
 C2(H2A,H2B), C11(H11A,H11B), C13(H13A,H13B), C1B(H1BA,H1BB), C2B(H2BA,H2BB),
 C11B(H11C,H11D), C13B(H13C,H13D), C303(H30H,H30I), C303(H30F,H30G), C91(H91A,
 H91B), C93(H93C,H93D), C93(H93A,H93B), C1(H1A,H1B), C2(H2A,H2B), C11(H11A,
 H11B), C13(H13A,H13B), C1(H1A,H1B), C2(H2A,H2B), C11(H11A,H11B), C13(H13A,
 H13B), C17(H17A,H17B), C27(H27A,H27B), C117(H11A,H11B), C137(H13A,H13B),
 C17(H17A,H17B), C27(H27A,H27B), C117(H11A,H11B), C137(H13A,H13B), C17(H17A,
 H17B), C27(H27A,H27B), C117(H11A,H11B), C137(H13A,H13B), C17(H17A,H17B),
 C27(H27A,H27B), C117(H11A,H11B), C137(H13A,H13B), C17(H17A,H17B), C27(H27A,
 H27B), C117(H11A,H11B), C137(H13A,H13B), C17(H17A,H17B), C27(H27A,H27B),
 C117(H11A,H11B), C137(H13A,H13B)
8.b Idealised Me refined as rotating group:
 C202(H20C,H20D,H20E), C204(H20H,H20I,H20J), C211(H21A,H21B,H21C), C212(H21D,
 H21E,H21F), C213(H21G,H21H,H21I), C221(H22A,H22B,H22C), C222(H22D,H22E,H22F),
 C223(H22G,H22H,H22I), C21A(H21J,H21K,H21L), C21B(H21M,H21N,H21O), C21C(H21P,
 H21Q,H21R), C22A(H22J,H22K,H22L), C22B(H22M,H22N,H22O), C22C(H22P,H22Q,H22R),
 C302(H30C,H30D,H30E), C311(H31A,H31B,H31C), C312(H31D,H31E,H31F), C313(H31G,
 H31H,H31I), C321(H32A,H32B,H32C), C322(H32D,H32E,H32F), C323(H32G,H32H,H32I),
 C502(H50C,H50D,H50E), C504(H50H,H50I,H50J), C511(H51A,H51B,H51C), C512(H51D,
 H51E,H51F), C513(H51G,H51H,H51I), C521(H52A,H52B,H52C), C522(H52D,H52E,H52F),
 C523(H52G,H52H,H52I), C4(H4A,H4B,H4C), C5(H5A,H5B,H5C), C6(H6A,H6B,H6C),
 C8(H8A,H8B,H8C), C9(H9A,H9B,H9C), C10(H10A,H10B,H10C), C12(H12A,H12B,H12C),
 C14(H14A,H14B,H14C), C4B(H4BA,H4BB,H4BC), C5B(H5BA,H5BB,H5BC), C6B(H6BA,H6BB,
 H6BC), C8B(H8BA,H8BB,H8BC), C9B(H9BA,H9BB,H9BC), C10B(H10D,H10E,H10F),
 C12B(H12D,H12E,H12F), C14B(H14D,H14E,H14F), C304(H30J,H30K,H30L), C30D(H30M,
 H30N,H30O), C92(H92A,H92B,H92C), C94'(H94A,H94B,H94C), C94(H94D,H94E,H94F),
 C4(H4A,H4B,H4C), C5(H5A,H5B,H5C), C6(H6A,H6B,H6C), C8(H8A,H8B,H8C), C9(H9A,H9B,
 H9C), C10(H10A,H10B,H10C), C12(H12A,H12B,H12C), C14(H14A,H14B,H14C), C4(H4A,
 H4B,H4C), C5(H5A,H5B,H5C), C6(H6A,H6B,H6C), C8(H8A,H8B,H8C), C9(H9A,H9B,H9C),
 C10(H10A,H10B,H10C), C12(H12A,H12B,H12C), C14(H14A,H14B,H14C), C47(H47A,H47B,
 H47C), C57(H57A,H57B,H57C), C67(H67A,H67B,H67C), C87(H87A,H87B,H87C), C97(H97A,
 H97B,H97C), C107(H10A,H10B,H10C), C127(H12A,H12B,H12C), C147(H14A,H14B,H14C),
 C47(H47A,H47B,H47C), C57(H57A,H57B,H57C), C67(H67A,H67B,H67C), C87(H87A,H87B,
 H87C), C97(H97A,H97B,H97C), C107(H10A,H10B,H10C), C127(H12A,H12B,H12C),
 C147(H14A,H14B,H14C), C47(H47A,H47B,H47C), C57(H57A,H57B,H57C), C67(H67A,H67B,
 H67C), C87(H87A,H87B,H87C), C97(H97A,H97B,H97C), C107(H10A,H10B,H10C),
 C127(H12A,H12B,H12C), C147(H14A,H14B,H14C), C47(H47A,H47B,H47C), C57(H57A,H57B,
 H57C), C67(H67A,H67B,H67C), C87(H87A,H87B,H87C), C97(H97A,H97B,H97C),
 C107(H10A,H10B,H10C), C127(H12A,H12B,H12C), C147(H14A,H14B,H14C), C47(H47A,
 H47B,H47C), C57(H57A,H57B,H57C), C67(H67A,H67B,H67C), C87(H87A,H87B,H87C),
 C97(H97A,H97B,H97C), C107(H10A,H10B,H10C), C127(H12A,H12B,H12C), C147(H14A,
 H14B,H14C), C47(H47A,H47B,H47C), C57(H57A,H57B,H57C), C67(H67A,H67B,H67C),
 C87(H87A,H87B,H87C), C97(H97A,H97B,H97C), C107(H10A,H10B,H10C), C127(H12A,H12B,
 H12C), C147(H14A,H14B,H14C)
;
_smtbx_masks_void_probe_radius 1.2
_smtbx_masks_void_truncation_radius 1.2
_olex2_diffrn_ambient_temperature_device 'Oxford Cryosystems'
_olex2_exptl_crystal_mounting_method 'The crystal was mounted on a loop with paratone'
_olex2_submission_special_instructions 'No special instructions were received'

loop_
_space_group_symop_operation_xyz
'x, y, z'
'-x, y+1/2, -z+1/2'
'-x, -y, -z'
'x, -y-1/2, z-1/2'

loop_
_atom_site_label
_atom_site_type_symbol
_atom_site_fract_x
_atom_site_fract_y
_atom_site_fract_z
_atom_site_U_iso_or_equiv
_atom_site_adp_type
_atom_site_occupancy
_atom_site_site_symmetry_order
_atom_site_calc_flag
_atom_site_refinement_flags_posn
_atom_site_refinement_flags_adp
_atom_site_refinement_flags_occupancy
_atom_site_disorder_assembly
_atom_site_disorder_group
Ce1 Ce 0.10388(2) 0.35353(2) 0.81897(2) 0.02080(10) Uani 1 1 d . . . . .
Ce2 Ce 0.39590(2) 0.63246(2) 0.69425(2) 0.02621(11) Uani 1 1 d . . . . .
P2 P 0.01114(7) 0.41560(8) 0.67147(7) 0.0307(4) Uani 1 1 d D U . . .
N2 N 0.0444(2) 0.3819(3) 0.72698(14) 0.0319(13) Uani 1 1 d D U . . .
N20 N -0.0160(2) 0.37287(19) 0.61280(14) 0.0428(15) Uani 1 1 d D U . . .
C201 C 0.0040(3) 0.3111(4) 0.6161(4) 0.054(2) Uani 1 1 d D U . . .
H20A H 0.026610 0.301608 0.657678 0.064 Uiso 1 1 calc R U . . .
H20B H 0.025475 0.309358 0.594384 0.064 Uiso 1 1 calc R U . . .
C202 C -0.0383(4) 0.2640(5) 0.5915(6) 0.097(4) Uani 1 1 d D U . . .
H20C H -0.059653 0.271503 0.549741 0.146 Uiso 1 1 calc R U . . .
H20D H -0.060026 0.265489 0.612551 0.146 Uiso 1 1 calc R U . . .
H20E H -0.022256 0.224898 0.596525 0.146 Uiso 1 1 calc R U . . .
C203 C -0.0408(3) 0.3976(5) 0.5535(3) 0.063(3) Uani 1 1 d D U . . .
H20F H -0.029734 0.374553 0.527693 0.075 Uiso 1 1 calc R U . . .
H20G H -0.028745 0.438746 0.554552 0.075 Uiso 1 1 calc R U . . .
C204 C -0.1000(3) 0.3974(9) 0.5270(5) 0.122(6) Uani 1 1 d D U . . .
H20H H -0.114044 0.413962 0.487339 0.183 Uiso 1 1 calc R U . . .
H20I H -0.111400 0.421451 0.551449 0.183 Uiso 1 1 calc R U . . .
H20J H -0.112356 0.356800 0.525361 0.183 Uiso 1 1 calc R U . . .
N21 N 0.0441(2) 0.4691(3) 0.6545(3) 0.0314(18) Uani 0.5 1 d D U P A 1
N22 N -0.03319(17) 0.46801(19) 0.6665(3) 0.0314(18) Uani 0.5 1 d D U P A 1
C21 C 0.0956(7) 0.4648(8) 0.6506(7) 0.037(2) Uani 0.5 1 d . U P A 1
C22 C -0.0702(6) 0.4547(8) 0.6917(7) 0.037(2) Uani 0.5 1 d . U P A 1
C23 C 0.0276(6) 0.5325(7) 0.6549(7) 0.042(2) Uani 0.5 1 d D U P A 1
H23A H 0.008608 0.548202 0.614609 0.051 Uiso 0.5 1 calc R U P A 1
H23B H 0.057629 0.558301 0.677353 0.051 Uiso 0.5 1 calc R U P A 1
C24 C -0.0077(5) 0.5259(6) 0.6855(6) 0.037(3) Uani 0.5 1 d D U P A 1
H24A H 0.012757 0.526954 0.728585 0.044 Uiso 0.5 1 calc R U P A 1
H24B H -0.033639 0.558062 0.673661 0.044 Uiso 0.5 1 calc R U P A 1
C211 C 0.1005(9) 0.3987(8) 0.6345(10) 0.047(3) Uani 0.5 1 d . U P A 1
H21A H 0.101910 0.372805 0.666212 0.070 Uiso 0.5 1 calc R U P A 1
H21B H 0.132188 0.393928 0.629257 0.070 Uiso 0.5 1 calc R U P A 1
H21C H 0.070408 0.388228 0.598052 0.070 Uiso 0.5 1 calc R U P A 1
C212 C 0.1404(7) 0.4792(10) 0.7109(8) 0.057(3) Uani 0.5 1 d . U P A 1
H21D H 0.136477 0.519746 0.722050 0.086 Uiso 0.5 1 calc R U P A 1
H21E H 0.173465 0.475458 0.708501 0.086 Uiso 0.5 1 calc R U P A 1
H21F H 0.139595 0.451640 0.740337 0.086 Uiso 0.5 1 calc R U P A 1
C213 C 0.0973(7) 0.5053(9) 0.6038(8) 0.049(4) Uani 0.5 1 d . U P A 1
H21G H 0.071261 0.492595 0.565228 0.073 Uiso 0.5 1 calc R U P A 1
H21H H 0.131768 0.503483 0.604653 0.073 Uiso 0.5 1 calc R U P A 1
H21I H 0.089965 0.545909 0.611327 0.073 Uiso 0.5 1 calc R U P A 1
C221 C -0.0460(11) 0.4637(10) 0.7596(10) 0.049(5) Uani 0.5 1 d . U P A 1
H22A H -0.014225 0.440286 0.778164 0.074 Uiso 0.5 1 calc R U P A 1
H22B H -0.070814 0.450789 0.774386 0.074 Uiso 0.5 1 calc R U P A 1
H22C H -0.037925 0.505588 0.768817 0.074 Uiso 0.5 1 calc R U P A 1
C222 C -0.0881(7) 0.3905(9) 0.6777(8) 0.043(3) Uani 0.5 1 d . U P A 1
H22D H -0.101059 0.383526 0.635507 0.065 Uiso 0.5 1 calc R U P A 1
H22E H -0.115895 0.382810 0.689599 0.065 Uiso 0.5 1 calc R U P A 1
H22F H -0.058946 0.363949 0.699172 0.065 Uiso 0.5 1 calc R U P A 1
C223 C -0.1165(6) 0.4982(8) 0.6646(8) 0.045(4) Uani 0.5 1 d . U P A 1
H22G H -0.104529 0.538495 0.677440 0.067 Uiso 0.5 1 calc R U P A 1
H22H H -0.143059 0.487319 0.677479 0.067 Uiso 0.5 1 calc R U P A 1
H22I H -0.131263 0.496057 0.621701 0.067 Uiso 0.5 1 calc R U P A 1
N21' N 0.0279(6) 0.4746(6) 0.6464(6) 0.041(2) Uani 0.5 1 d . U P A 2
N22' N -0.0461(5) 0.4468(6) 0.6682(6) 0.039(3) Uani 0.5 1 d . U P A 2
C21' C 0.0740(7) 0.4795(8) 0.6387(7) 0.042(3) Uani 0.5 1 d . U P A 2
C21A C 0.0967(9) 0.4185(8) 0.6328(10) 0.047(3) Uani 0.5 1 d . U P A 2
H21J H 0.102626 0.394041 0.667056 0.070 Uiso 0.5 1 calc R U P A 2
H21K H 0.129550 0.424591 0.630315 0.070 Uiso 0.5 1 calc R U P A 2
H21L H 0.072139 0.398497 0.597167 0.070 Uiso 0.5 1 calc R U P A 2
C21B C 0.1161(7) 0.5103(10) 0.6914(8) 0.057(3) Uani 0.5 1 d . U P A 2
H21M H 0.106423 0.551713 0.692270 0.086 Uiso 0.5 1 calc R U P A 2
H21N H 0.148943 0.508488 0.688199 0.086 Uiso 0.5 1 calc R U P A 2
H21O H 0.119947 0.490526 0.727471 0.086 Uiso 0.5 1 calc R U P A 2
C21C C 0.0628(8) 0.5134(10) 0.5822(8) 0.058(5) Uani 0.5 1 d . U P A 2
H21P H 0.035940 0.492734 0.548835 0.087 Uiso 0.5 1 calc R U P A 2
H21Q H 0.094493 0.515920 0.576591 0.087 Uiso 0.5 1 calc R U P A 2
H21R H 0.050798 0.553349 0.584975 0.087 Uiso 0.5 1 calc R U P A 2
C22' C -0.0768(6) 0.4210(9) 0.6971(7) 0.037(2) Uani 0.5 1 d . U P A 2
C22A C -0.0814(6) 0.3526(8) 0.6863(8) 0.043(3) Uani 0.5 1 d . U P A 2
H22J H -0.096371 0.344766 0.644021 0.065 Uiso 0.5 1 calc R U P A 2
H22K H -0.103865 0.335687 0.702571 0.065 Uiso 0.5 1 calc R U P A 2
H22L H -0.046987 0.334606 0.705411 0.065 Uiso 0.5 1 calc R U P A 2
C22B C -0.1323(6) 0.4455(10) 0.6683(8) 0.062(5) Uani 0.5 1 d . U P A 2
H22M H -0.131678 0.487768 0.677088 0.093 Uiso 0.5 1 calc R U P A 2
H22N H -0.153636 0.424574 0.683748 0.093 Uiso 0.5 1 calc R U P A 2
H22O H -0.146820 0.439873 0.625763 0.093 Uiso 0.5 1 calc R U P A 2
C22C C -0.0512(11) 0.4354(11) 0.7633(10) 0.053(5) Uani 0.5 1 d . U P A 2
H22P H -0.014120 0.426608 0.779718 0.080 Uiso 0.5 1 calc R U P A 2
H22Q H -0.067248 0.411443 0.783224 0.080 Uiso 0.5 1 calc R U P A 2
H22R H -0.056130 0.477427 0.768952 0.080 Uiso 0.5 1 calc R U P A 2
C23' C -0.0045(6) 0.5241(7) 0.6436(7) 0.042(2) Uani 0.5 1 d D U P A 2
H23C H -0.025616 0.535219 0.602122 0.051 Uiso 0.5 1 calc R U P A 2
H23D H 0.017364 0.558368 0.664009 0.051 Uiso 0.5 1 calc R U P A 2
C24' C -0.0400(6) 0.5085(8) 0.6722(8) 0.048(3) Uani 0.5 1 d D U P A 2
H24C H -0.024397 0.521201 0.713732 0.058 Uiso 0.5 1 calc R U P A 2
H24D H -0.074006 0.528337 0.651448 0.058 Uiso 0.5 1 calc R U P A 2
P3 P 0.16131(7) 0.48190(8) 0.93116(7) 0.0272(4) Uani 1 1 d . U . . .
N3 N 0.13546(15) 0.4327(2) 0.8881(2) 0.0330(13) Uani 1 1 d D U . . .
N30 N 0.21913(12) 0.50071(18) 0.9345(2) 0.0349(14) Uani 1 1 d D U . . .
C301 C 0.2483(3) 0.5520(3) 0.9689(3) 0.048(2) Uani 1 1 d D U . . .
H30A H 0.280067 0.537570 1.002147 0.057 Uiso 1 1 calc R U . . .
H30B H 0.226963 0.572188 0.985508 0.057 Uiso 1 1 calc R U . . .
C302 C 0.2638(4) 0.5974(4) 0.9344(5) 0.058(2) Uani 1 1 d . U . . .
H30C H 0.232832 0.610673 0.900163 0.088 Uiso 1 1 calc R U . . .
H30D H 0.288064 0.579250 0.921417 0.088 Uiso 1 1 calc R U . . .
H30E H 0.280377 0.631405 0.959617 0.088 Uiso 1 1 calc R U . . .
N31 N 0.1651(2) 0.4660(3) 0.9996(2) 0.0330(13) Uani 1 1 d . U . . .
N32 N 0.13038(14) 0.5485(2) 0.9281(2) 0.0346(14) Uani 1 1 d D U . . .
C31 C 0.2033(3) 0.4240(4) 1.0420(3) 0.0402(18) Uani 1 1 d . U . . .
C32 C 0.1032(3) 0.5823(3) 0.8748(3) 0.054(2) Uani 1 1 d D U . . .
C33 C 0.1546(3) 0.5184(3) 1.0264(3) 0.0426(19) Uani 1 1 d D U . . .
H33A H 0.186652 0.541574 1.047932 0.051 Uiso 1 1 calc R U . . .
H33B H 0.139978 0.507203 1.053980 0.051 Uiso 1 1 calc R U . . .
C34 C 0.1155(3) 0.5536(3) 0.9749(3) 0.0417(18) Uani 1 1 d D U . . .
H34A H 0.080176 0.537494 0.962840 0.050 Uiso 1 1 calc R U . . .
H34B H 0.115635 0.595531 0.986054 0.050 Uiso 1 1 calc R U . . .
C311 C 0.2077(4) 0.3681(4) 1.0101(4) 0.056(2) Uani 1 1 d . U . . .
H31A H 0.173827 0.348775 0.991173 0.083 Uiso 1 1 calc R U . . .
H31B H 0.232778 0.340944 1.038395 0.083 Uiso 1 1 calc R U . . .
H31C H 0.219404 0.378929 0.980263 0.083 Uiso 1 1 calc R U . . .
C312 C 0.1833(4) 0.4036(4) 1.0855(3) 0.051(2) Uani 1 1 d . U . . .
H31D H 0.183898 0.436783 1.110738 0.077 Uiso 1 1 calc R U . . .
H31E H 0.205349 0.371695 1.109739 0.077 Uiso 1 1 calc R U . . .
H31F H 0.147683 0.389182 1.064264 0.077 Uiso 1 1 calc R U . . .
C313 C 0.2566(3) 0.4505(4) 1.0753(4) 0.054(2) Uani 1 1 d . U . . .
H31G H 0.270251 0.462735 1.047582 0.081 Uiso 1 1 calc R U . . .
H31H H 0.279749 0.421047 1.102397 0.081 Uiso 1 1 calc R U . . .
H31I H 0.254360 0.485002 1.097550 0.081 Uiso 1 1 calc R U . . .
C321 C 0.1186(4) 0.5653(4) 0.8261(3) 0.053(2) Uani 1 1 d D U . . .
H32A H 0.156198 0.568715 0.840586 0.079 Uiso 1 1 calc R U . . .
H32B H 0.101420 0.591877 0.792518 0.079 Uiso 1 1 calc R U . . .
H32C H 0.107901 0.524513 0.813796 0.079 Uiso 1 1 calc R U . . .
C322 C 0.1164(6) 0.6476(3) 0.8896(5) 0.099(5) Uani 1 1 d D U . . .
H32D H 0.111251 0.658031 0.924228 0.149 Uiso 1 1 calc R U . . .
H32E H 0.093843 0.672010 0.856293 0.149 Uiso 1 1 calc R U . . .
H32F H 0.152652 0.654506 0.897628 0.149 Uiso 1 1 calc R U . . .
C323 C 0.0450(3) 0.5726(7) 0.8531(5) 0.108(5) Uani 1 1 d D U . . .
H32G H 0.037465 0.530160 0.848876 0.162 Uiso 1 1 calc R U . . .
H32H H 0.026302 0.592074 0.815027 0.162 Uiso 1 1 calc R U . . .
H32I H 0.033769 0.589384 0.881414 0.162 Uiso 1 1 calc R U . . .
P5 P 0.30412(7) 0.75131(8) 0.70333(8) 0.0312(4) Uani 1 1 d . U . . .
N9 N 0.3381(2) 0.7001(3) 0.7010(3) 0.0359(14) Uani 1 1 d . U . . .
N50 N 0.2662(2) 0.7334(2) 0.7360(3) 0.0366(14) Uani 1 1 d D U . . .
N51 N 0.3310(2) 0.8176(3) 0.7347(2) 0.0381(15) Uani 1 1 d . U . . .
N52 N 0.2642(2) 0.7858(3) 0.6409(2) 0.0363(14) Uani 1 1 d . U . . .
C51 C 0.38052(14) 0.82077(15) 0.78986(16) 0.055(3) Uani 1 1 d D U . . .
C52 C 0.22474(13) 0.75690(16) 0.58782(16) 0.048(2) Uani 1 1 d D U . . .
C53 C 0.3284(3) 0.8586(4) 0.6887(3) 0.048(2) Uani 1 1 d D U . . .
H53A H 0.356400 0.850341 0.676652 0.058 Uiso 1 1 calc R U . . .
H53B H 0.331465 0.900021 0.702249 0.058 Uiso 1 1 calc R U . . .
C54 C 0.2754(3) 0.8471(3) 0.6382(3) 0.0432(19) Uani 1 1 d D U . . .
H54A H 0.248827 0.872106 0.642368 0.052 Uiso 1 1 calc R U . . .
H54B H 0.275919 0.856360 0.600244 0.052 Uiso 1 1 calc R U . . .
C501 C 0.2729(3) 0.6777(3) 0.7686(3) 0.0396(18) Uani 1 1 d D U . . .
H50A H 0.286856 0.686872 0.810992 0.048 Uiso 1 1 calc R U . . .
H50B H 0.298909 0.653146 0.762821 0.048 Uiso 1 1 calc R U . . .
C502 C 0.2235(4) 0.6420(4) 0.7506(5) 0.068(3) Uani 1 1 d . U . . .
H50C H 0.209742 0.631826 0.708965 0.102 Uiso 1 1 calc R U . . .
H50D H 0.197772 0.665439 0.757353 0.102 Uiso 1 1 calc R U . . .
H50E H 0.230942 0.605691 0.774010 0.102 Uiso 1 1 calc R U . . .
C503 C 0.2270(3) 0.7749(3) 0.7372(3) 0.0419(18) Uani 1 1 d D U . . .
H50F H 0.192538 0.755839 0.717846 0.050 Uiso 1 1 calc R U . . .
H50G H 0.226384 0.810220 0.713823 0.050 Uiso 1 1 calc R U . . .
C504 C 0.2355(4) 0.7947(5) 0.7976(4) 0.065(3) Uani 1 1 d . U . . .
H50H H 0.207104 0.820708 0.794508 0.097 Uiso 1 1 calc R U . . .
H50I H 0.268411 0.816173 0.816228 0.097 Uiso 1 1 calc R U . . .
H50J H 0.236633 0.760088 0.821420 0.097 Uiso 1 1 calc R U . . .
C511 C 0.3789(3) 0.7732(3) 0.8317(2) 0.063(3) Uani 1 1 d D U . . .
H51A H 0.348466 0.779430 0.839314 0.094 Uiso 1 1 calc R U . . .
H51B H 0.410351 0.775526 0.868754 0.094 Uiso 1 1 calc R U . . .
H51C H 0.376724 0.734178 0.814085 0.094 Uiso 1 1 calc R U . . .
C512 C 0.3830(4) 0.8812(2) 0.8177(3) 0.080(4) Uani 1 1 d D U . . .
H51D H 0.387863 0.911870 0.793222 0.119 Uiso 1 1 calc R U . . .
H51E H 0.412181 0.882035 0.856855 0.119 Uiso 1 1 calc R U . . .
H51F H 0.350696 0.888465 0.821025 0.119 Uiso 1 1 calc R U . . .
C513 C 0.42765(16) 0.8108(5) 0.7778(3) 0.073(3) Uani 1 1 d D U . . .
H51G H 0.424141 0.772948 0.757618 0.109 Uiso 1 1 calc R U . . .
H51H H 0.459067 0.810339 0.814923 0.109 Uiso 1 1 calc R U . . .
H51I H 0.430020 0.842846 0.752948 0.109 Uiso 1 1 calc R U . . .
C521 C 0.2086(3) 0.6970(2) 0.6022(3) 0.063(3) Uani 1 1 d D U . . .
H52A H 0.238866 0.671008 0.618960 0.095 Uiso 1 1 calc R U . . .
H52B H 0.182381 0.679229 0.566216 0.095 Uiso 1 1 calc R U . . .
H52C H 0.194096 0.702376 0.630510 0.095 Uiso 1 1 calc R U . . .
C522 C 0.1768(2) 0.7962(3) 0.5610(4) 0.077(4) Uani 1 1 d D U . . .
H52D H 0.162950 0.802685 0.589699 0.115 Uiso 1 1 calc R U . . .
H52E H 0.150517 0.776886 0.526102 0.115 Uiso 1 1 calc R U . . .
H52F H 0.186259 0.834261 0.549819 0.115 Uiso 1 1 calc R U . . .
C523 C 0.2470(2) 0.7470(5) 0.5436(2) 0.094(4) Uani 1 1 d D U . . .
H52G H 0.254122 0.785335 0.530541 0.141 Uiso 1 1 calc R U . . .
H52H H 0.221938 0.725139 0.509801 0.141 Uiso 1 1 calc R U . . .
H52I H 0.279217 0.724349 0.562114 0.141 Uiso 1 1 calc R U . . .
Li1 Li 0.1010(5) 0.3919(7) 0.9318(5) 0.044(3) Uani 1 1 d . . . . .
Li2 Li 0.4033(8) 0.5916(9) 0.5867(7) 0.080(6) Uani 1 1 d . U . . .
N1 N 0.1684(2) 0.2931(2) 0.8185(3) 0.0376(14) Uani 0.5 1 d D U P B 1
P1 P 0.2031(2) 0.2474(3) 0.8036(3) 0.0329(9) Uani 0.5 1 d D U P B 1
N4 N 0.1780(2) 0.1796(2) 0.7801(3) 0.0367(13) Uani 0.5 1 d D U P B 1
N5 N 0.2560(3) 0.2185(3) 0.8611(3) 0.0295(17) Uani 0.5 1 d D U P B 1
N6 N 0.2270(2) 0.2727(2) 0.7598(3) 0.045(2) Uani 0.5 1 d D U P B 1
C1 C 0.1992(3) 0.1355(4) 0.8261(4) 0.0313(18) Uani 0.5 1 d D U P B 1
H1A H 0.199580 0.096209 0.809079 0.038 Uiso 0.5 1 calc R U P B 1
H1B H 0.177960 0.132939 0.848167 0.038 Uiso 0.5 1 calc R U P B 1
C2 C 0.2541(3) 0.1552(4) 0.8663(4) 0.0290(18) Uani 0.5 1 d D U P B 1
H2A H 0.262888 0.144016 0.907388 0.035 Uiso 0.5 1 calc R U P B 1
H2B H 0.279195 0.136023 0.854546 0.035 Uiso 0.5 1 calc R U P B 1
C3 C 0.2959(4) 0.2531(5) 0.9077(4) 0.037(3) Uani 0.5 1 d D U P B 1
C4 C 0.2816(6) 0.2596(8) 0.9595(5) 0.056(4) Uani 0.5 1 d D U P B 1
H4A H 0.250746 0.284550 0.947746 0.084 Uiso 0.5 1 calc R U P B 1
H4B H 0.310487 0.277752 0.992841 0.084 Uiso 0.5 1 calc R U P B 1
H4C H 0.274374 0.220456 0.970928 0.084 Uiso 0.5 1 calc R U P B 1
C5 C 0.3002(6) 0.3159(5) 0.8869(6) 0.058(4) Uani 0.5 1 d D U P B 1
H5A H 0.307631 0.313487 0.852652 0.087 Uiso 0.5 1 calc R U P B 1
H5B H 0.328160 0.337196 0.918507 0.087 Uiso 0.5 1 calc R U P B 1
H5C H 0.267388 0.336857 0.876186 0.087 Uiso 0.5 1 calc R U P B 1
C6 C 0.3489(4) 0.2238(7) 0.9283(8) 0.049(4) Uani 0.5 1 d D U P B 1
H6A H 0.349265 0.186720 0.948420 0.074 Uiso 0.5 1 calc R U P B 1
H6B H 0.375692 0.250326 0.955249 0.074 Uiso 0.5 1 calc R U P B 1
H6C H 0.355793 0.215562 0.894286 0.074 Uiso 0.5 1 calc R U P B 1
C7 C 0.1258(4) 0.1662(4) 0.7319(4) 0.038(2) Uani 0.5 1 d D U P B 1
C8 C 0.0838(4) 0.1684(7) 0.7536(6) 0.036(2) Uani 0.5 1 d D U P B 1
H8A H 0.091913 0.139884 0.785585 0.055 Uiso 0.5 1 calc R U P B 1
H8B H 0.050240 0.158453 0.721340 0.055 Uiso 0.5 1 calc R U P B 1
H8C H 0.082200 0.208237 0.767938 0.055 Uiso 0.5 1 calc R U P B 1
C9 C 0.1258(6) 0.1045(5) 0.7066(6) 0.044(3) Uani 0.5 1 d D U P B 1
H9A H 0.153339 0.102215 0.693579 0.065 Uiso 0.5 1 calc R U P B 1
H9B H 0.092237 0.097286 0.673235 0.065 Uiso 0.5 1 calc R U P B 1
H9C H 0.131825 0.074599 0.736915 0.065 Uiso 0.5 1 calc R U P B 1
C10 C 0.1131(5) 0.2116(6) 0.6828(5) 0.039(3) Uani 0.5 1 d D U P B 1
H10A H 0.112873 0.251308 0.698244 0.058 Uiso 0.5 1 calc R U P B 1
H10B H 0.078879 0.202976 0.651065 0.058 Uiso 0.5 1 calc R U P B 1
H10C H 0.139249 0.209720 0.667716 0.058 Uiso 0.5 1 calc R U P B 1
C11 C 0.2646(5) 0.2350(6) 0.7504(5) 0.057(3) Uani 0.5 1 d D U P B 1
H11A H 0.262963 0.194693 0.764693 0.068 Uiso 0.5 1 calc R U P B 1
H11B H 0.299898 0.250561 0.774361 0.068 Uiso 0.5 1 calc R U P B 1
C12 C 0.2561(8) 0.2311(10) 0.6866(6) 0.072(4) Uani 0.5 1 d D U P B 1
H12A H 0.252648 0.270983 0.670294 0.108 Uiso 0.5 1 calc R U P B 1
H12B H 0.224363 0.208615 0.663923 0.108 Uiso 0.5 1 calc R U P B 1
H12C H 0.285633 0.211135 0.684723 0.108 Uiso 0.5 1 calc R U P B 1
C13 C 0.2064(4) 0.3267(4) 0.7249(6) 0.050(3) Uani 0.5 1 d D U P B 1
H13A H 0.181072 0.344884 0.736852 0.060 Uiso 0.5 1 calc R U P B 1
H13B H 0.187643 0.315442 0.683113 0.060 Uiso 0.5 1 calc R U P B 1
C14 C 0.2474(7) 0.3728(6) 0.7309(10) 0.077(5) Uani 0.5 1 d D U P B 1
H14A H 0.230366 0.408321 0.708855 0.115 Uiso 0.5 1 calc R U P B 1
H14B H 0.270656 0.356665 0.715380 0.115 Uiso 0.5 1 calc R U P B 1
H14C H 0.267392 0.382915 0.772389 0.115 Uiso 0.5 1 calc R U P B 1
N1B N 0.1684(2) 0.2931(2) 0.8185(3) 0.0376(14) Uani 0.5 1 d . U P B 2
P1B P 0.2029(3) 0.2472(3) 0.8145(3) 0.0329(9) Uani 0.5 1 d D U P B 2
N4B N 0.1802(4) 0.1797(4) 0.7800(4) 0.0367(13) Uani 0.5 1 d D U P B 2
N5B N 0.2470(4) 0.2125(4) 0.8744(4) 0.0295(17) Uani 0.5 1 d D U P B 2
N6B N 0.2359(5) 0.2741(4) 0.7788(6) 0.045(2) Uani 0.5 1 d D U P B 2
C1B C 0.1853(4) 0.1373(5) 0.8274(5) 0.0313(18) Uani 0.5 1 d D U P B 2
H1BA H 0.180711 0.095981 0.813111 0.038 Uiso 0.5 1 calc R U P B 2
H1BB H 0.159935 0.145969 0.843142 0.038 Uiso 0.5 1 calc R U P B 2
C2B C 0.2406(4) 0.1484(4) 0.8732(5) 0.0290(18) Uani 0.5 1 d D U P B 2
H2BA H 0.245629 0.133521 0.912097 0.035 Uiso 0.5 1 calc R U P B 2
H2BB H 0.265860 0.128679 0.862016 0.035 Uiso 0.5 1 calc R U P B 2
C3B C 0.2900(5) 0.2381(5) 0.9257(5) 0.042(4) Uani 0.5 1 d D U P B 2
C4B C 0.2810(7) 0.2303(8) 0.9806(6) 0.056(4) Uani 0.5 1 d D U P B 2
H4BA H 0.248199 0.249038 0.974411 0.084 Uiso 0.5 1 calc R U P B 2
H4BB H 0.309453 0.248700 1.014209 0.084 Uiso 0.5 1 calc R U P B 2
H4BC H 0.279529 0.188032 0.988339 0.084 Uiso 0.5 1 calc R U P B 2
C5B C 0.2980(7) 0.3032(5) 0.9178(7) 0.058(4) Uani 0.5 1 d D U P B 2
H5BA H 0.298477 0.309183 0.879653 0.087 Uiso 0.5 1 calc R U P B 2
H5BB H 0.331019 0.316229 0.949088 0.087 Uiso 0.5 1 calc R U P B 2
H5BC H 0.269640 0.326098 0.919364 0.087 Uiso 0.5 1 calc R U P B 2
C6B C 0.3408(5) 0.2053(7) 0.9362(9) 0.049(4) Uani 0.5 1 d D U P B 2
H6BA H 0.336979 0.163119 0.942415 0.074 Uiso 0.5 1 calc R U P B 2
H6BB H 0.369529 0.221658 0.970936 0.074 Uiso 0.5 1 calc R U P B 2
H6BC H 0.347869 0.210232 0.901939 0.074 Uiso 0.5 1 calc R U P B 2
C7B C 0.1279(5) 0.1786(5) 0.7275(5) 0.037(4) Uani 0.5 1 d D U P B 2
C8B C 0.0844(5) 0.1849(7) 0.7469(7) 0.036(2) Uani 0.5 1 d D U P B 2
H8BA H 0.083802 0.149898 0.769384 0.055 Uiso 0.5 1 calc R U P B 2
H8BB H 0.051110 0.188637 0.712252 0.055 Uiso 0.5 1 calc R U P B 2
H8BC H 0.090489 0.220199 0.771457 0.055 Uiso 0.5 1 calc R U P B 2
C9B C 0.1227(6) 0.1216(6) 0.6945(6) 0.044(3) Uani 0.5 1 d D U P B 2
H9BA H 0.152725 0.116685 0.686012 0.065 Uiso 0.5 1 calc R U P B 2
H9BB H 0.090992 0.122698 0.657636 0.065 Uiso 0.5 1 calc R U P B 2
H9BC H 0.120954 0.088353 0.718415 0.065 Uiso 0.5 1 calc R U P B 2
C10B C 0.1239(6) 0.2308(6) 0.6869(6) 0.039(3) Uani 0.5 1 d D U P B 2
H10D H 0.127907 0.267962 0.708304 0.058 Uiso 0.5 1 calc R U P B 2
H10E H 0.089955 0.230060 0.652896 0.058 Uiso 0.5 1 calc R U P B 2
H10F H 0.151222 0.227521 0.673666 0.058 Uiso 0.5 1 calc R U P B 2
C11B C 0.2751(6) 0.2396(7) 0.7702(7) 0.057(3) Uani 0.5 1 d D U P B 2
H11C H 0.285791 0.205794 0.797796 0.068 Uiso 0.5 1 calc R U P B 2
H11D H 0.305900 0.264538 0.778941 0.068 Uiso 0.5 1 calc R U P B 2
C12B C 0.2544(9) 0.2163(10) 0.7071(8) 0.072(4) Uani 0.5 1 d D U P B 2
H12D H 0.242194 0.249514 0.679562 0.108 Uiso 0.5 1 calc R U P B 2
H12E H 0.225723 0.188905 0.699388 0.108 Uiso 0.5 1 calc R U P B 2
H12F H 0.282255 0.195627 0.701945 0.108 Uiso 0.5 1 calc R U P B 2
C13B C 0.2248(6) 0.3329(6) 0.7531(7) 0.050(3) Uani 0.5 1 d D U P B 2
H13C H 0.198899 0.351913 0.763640 0.060 Uiso 0.5 1 calc R U P B 2
H13D H 0.209083 0.329079 0.709821 0.060 Uiso 0.5 1 calc R U P B 2
C14B C 0.2719(8) 0.3730(8) 0.7723(11) 0.077(5) Uani 0.5 1 d D U P B 2
H14D H 0.260841 0.412930 0.756791 0.115 Uiso 0.5 1 calc R U P B 2
H14E H 0.295716 0.357552 0.757155 0.115 Uiso 0.5 1 calc R U P B 2
H14F H 0.289553 0.374517 0.815182 0.115 Uiso 0.5 1 calc R U P B 2
C303 C 0.2448(3) 0.4639(3) 0.9070(3) 0.050(2) Uani 1 1 d D U . . .
H30H H 0.242629 0.484310 0.871425 0.060 Uiso 0.5 1 calc R U P C 2
H30I H 0.225569 0.426177 0.894332 0.060 Uiso 0.5 1 calc R U P C 2
H30F H 0.238972 0.421973 0.913745 0.060 Uiso 0.5 1 calc R U P D 1
H30G H 0.282526 0.471179 0.928033 0.060 Uiso 0.5 1 calc R U P D 1
C304 C 0.3015(4) 0.4499(8) 0.9464(8) 0.065(5) Uani 0.5 1 d D U P E 2
H30J H 0.317196 0.431064 0.923053 0.097 Uiso 0.5 1 calc R U P E 2
H30K H 0.303779 0.423084 0.977770 0.097 Uiso 0.5 1 calc R U P E 2
H30L H 0.320105 0.486601 0.963519 0.097 Uiso 0.5 1 calc R U P E 2
C30D C 0.2290(7) 0.4716(8) 0.8415(4) 0.064(6) Uani 0.5 1 d D U P E 1
H30M H 0.230617 0.513544 0.832847 0.096 Uiso 0.5 1 calc R U P E 1
H30N H 0.193611 0.457025 0.819135 0.096 Uiso 0.5 1 calc R U P E 1
H30O H 0.252732 0.449135 0.830546 0.096 Uiso 0.5 1 calc R U P E 1
O1 O 0.2312(2) 0.9966(3) 0.7131(3) 0.0562(16) Uani 1 1 d D U . . .
C91 C 0.2080(3) 0.9518(4) 0.7312(4) 0.054(2) Uani 1 1 d D U . . .
H91A H 0.197555 0.967371 0.761108 0.065 Uiso 1 1 calc R U . . .
H91B H 0.232889 0.919179 0.749083 0.065 Uiso 1 1 calc R U . . .
C92 C 0.1611(3) 0.9293(4) 0.6791(4) 0.055(2) Uani 1 1 d D U . . .
H92A H 0.171779 0.912966 0.650206 0.082 Uiso 1 1 calc R U . . .
H92B H 0.136753 0.961899 0.661408 0.082 Uiso 1 1 calc R U . . .
H92C H 0.144278 0.898378 0.691828 0.082 Uiso 1 1 calc R U . . .
C93 C 0.2736(4) 1.0220(5) 0.7617(5) 0.074(3) Uani 1 1 d D U . . .
H93C H 0.303865 0.995147 0.774396 0.089 Uiso 0.5 1 calc R U P F 2
H93D H 0.264342 1.026727 0.794793 0.089 Uiso 0.5 1 calc R U P F 2
H93A H 0.292633 0.990715 0.790334 0.089 Uiso 0.5 1 calc R U P G 1
H93B H 0.260712 1.051068 0.781359 0.089 Uiso 0.5 1 calc R U P G 1
C94' C 0.2878(9) 1.0812(8) 0.7457(11) 0.077(6) Uani 0.5 1 d D U P H 2
H94A H 0.299449 1.076117 0.714839 0.116 Uiso 0.5 1 calc R U P H 2
H94B H 0.315703 1.098916 0.780335 0.116 Uiso 0.5 1 calc R U P H 2
H94C H 0.257437 1.107226 0.731442 0.116 Uiso 0.5 1 calc R U P H 2
C94 C 0.3092(9) 1.0517(12) 0.7410(11) 0.083(6) Uani 0.5 1 d D U P H 1
H94D H 0.322317 1.022649 0.722067 0.125 Uiso 0.5 1 calc R U P H 1
H94E H 0.338265 1.069373 0.774495 0.125 Uiso 0.5 1 calc R U P H 1
H94F H 0.290258 1.082754 0.712734 0.125 Uiso 0.5 1 calc R U P H 1
N1_1 N 0.3588(2) 0.5592(2) 0.6276(3) 0.0428(9) Uani 0.595(2) 1 d D U P I 1
P1_1 P 0.33327(17) 0.50793(15) 0.58187(15) 0.0349(6) Uani 0.595(2) 1 d D U P I 1
N2_1 N 0.3587(3) 0.43851(19) 0.5946(4) 0.0574(11) Uani 0.595(2) 1 d D U P I 1
N3_1 N 0.3406(2) 0.5142(4) 0.51886(17) 0.0477(10) Uani 0.595(2) 1 d D U P I 1
N4_1 N 0.2701(3) 0.4974(4) 0.5629(4) 0.0487(10) Uani 0.595(2) 1 d D U P I 1
C1_1 C 0.3889(4) 0.4275(5) 0.5620(4) 0.048(2) Uani 0.595(2) 1 d D U P I 1
H1A_1 H 0.391017 0.384621 0.555623 0.058 Uiso 0.595(2) 1 calc R U P I 1
H1B_1 H 0.424434 0.443353 0.583310 0.058 Uiso 0.595(2) 1 calc R U P I 1
C2_1 C 0.3601(5) 0.4594(5) 0.5037(4) 0.050(2) Uani 0.595(2) 1 d D U P I 1
H2A_1 H 0.383766 0.468661 0.485630 0.060 Uiso 0.595(2) 1 calc R U P I 1
H2B_1 H 0.331142 0.435011 0.476010 0.060 Uiso 0.595(2) 1 calc R U P I 1
C3_1 C 0.3140(5) 0.5544(5) 0.4690(4) 0.0537(13) Uani 0.595(2) 1 d D U P I 1
C4_1 C 0.3535(5) 0.5852(6) 0.4516(6) 0.058(2) Uani 0.595(2) 1 d D U P I 1
H4A_1 H 0.374627 0.612784 0.482671 0.086 Uiso 0.595(2) 1 calc R U P I 1
H4B_1 H 0.334904 0.607018 0.414885 0.086 Uiso 0.595(2) 1 calc R U P I 1
H4C_1 H 0.375866 0.555450 0.446281 0.086 Uiso 0.595(2) 1 calc R U P I 1
C5_1 C 0.2841(5) 0.6021(5) 0.4829(6) 0.0554(15) Uani 0.595(2) 1 d D U P I 1
H5A_1 H 0.257835 0.583936 0.492610 0.083 Uiso 0.595(2) 1 calc R U P I 1
H5B_1 H 0.267254 0.627981 0.448714 0.083 Uiso 0.595(2) 1 calc R U P I 1
H5C_1 H 0.308003 0.625464 0.516332 0.083 Uiso 0.595(2) 1 calc R U P I 1
C6_1 C 0.2768(5) 0.5194(6) 0.4143(5) 0.0605(17) Uani 0.595(2) 1 d D U P I 1
H6A_1 H 0.296328 0.489022 0.404777 0.091 Uiso 0.595(2) 1 calc R U P I 1
H6B_1 H 0.260672 0.546446 0.380955 0.091 Uiso 0.595(2) 1 calc R U P I 1
H6C_1 H 0.249825 0.500547 0.422436 0.091 Uiso 0.595(2) 1 calc R U P I 1
C7_1 C 0.3735(5) 0.4044(5) 0.6499(5) 0.0650(15) Uani 0.595(2) 1 d D U P I 1
C8_1 C 0.4315(5) 0.4113(7) 0.6892(7) 0.083(3) Uani 0.595(2) 1 d D U P I 1
H8A_1 H 0.451300 0.390609 0.671576 0.124 Uiso 0.595(2) 1 calc R U P I 1
H8B_1 H 0.439774 0.394459 0.727937 0.124 Uiso 0.595(2) 1 calc R U P I 1
H8C_1 H 0.440642 0.453369 0.693388 0.124 Uiso 0.595(2) 1 calc R U P I 1
C9_1 C 0.3611(6) 0.3392(5) 0.6371(7) 0.070(2) Uani 0.595(2) 1 d D U P I 1
H9A_1 H 0.328800 0.334918 0.601314 0.105 Uiso 0.595(2) 1 calc R U P I 1
H9B_1 H 0.357195 0.320896 0.670055 0.105 Uiso 0.595(2) 1 calc R U P I 1
H9C_1 H 0.389349 0.319794 0.631815 0.105 Uiso 0.595(2) 1 calc R U P I 1
C10_1 C 0.3424(7) 0.4262(7) 0.6823(7) 0.085(3) Uani 0.595(2) 1 d D U P I 1
H10A_1 H 0.354854 0.465472 0.698855 0.128 Uiso 0.595(2) 1 calc R U P I 1
H10B_1 H 0.346913 0.398652 0.714027 0.128 Uiso 0.595(2) 1 calc R U P I 1
H10C_1 H 0.305672 0.428570 0.654863 0.128 Uiso 0.595(2) 1 calc R U P I 1
C11_1 C 0.2397(4) 0.4490(5) 0.5251(5) 0.0502(18) Uani 0.595(2) 1 d D U P I 1
H11A_1 H 0.230403 0.420804 0.548962 0.060 Uiso 0.595(2) 1 calc R U P I 1
H11B_1 H 0.261325 0.427654 0.509763 0.060 Uiso 0.595(2) 1 calc R U P I 1
C12_1 C 0.1901(6) 0.4699(7) 0.4735(7) 0.092(7) Uani 0.595(2) 1 d D U P I 1
H12A_1 H 0.172431 0.435919 0.448893 0.137 Uiso 0.595(2) 1 calc R U P I 1
H12B_1 H 0.198793 0.498607 0.450270 0.137 Uiso 0.595(2) 1 calc R U P I 1
H12C_1 H 0.167196 0.488403 0.488363 0.137 Uiso 0.595(2) 1 calc R U P I 1
C13_1 C 0.2426(5) 0.5404(5) 0.5815(6) 0.0510(15) Uani 0.595(2) 1 d D U P I 1
H13A_1 H 0.213808 0.557265 0.546289 0.061 Uiso 0.595(2) 1 calc R U P I 1
H13B_1 H 0.266501 0.573123 0.602198 0.061 Uiso 0.595(2) 1 calc R U P I 1
C14_1 C 0.2205(5) 0.5148(6) 0.6217(6) 0.0558(16) Uani 0.595(2) 1 d D U P I 1
H14A_1 H 0.219077 0.471596 0.618238 0.084 Uiso 0.595(2) 1 calc R U P I 1
H14B_1 H 0.185581 0.530328 0.610356 0.084 Uiso 0.595(2) 1 calc R U P I 1
H14C_1 H 0.242837 0.525885 0.662395 0.084 Uiso 0.595(2) 1 calc R U P I 1
N1_2 N 0.36788(19) 0.5601(2) 0.6107(5) 0.0428(9) Uani 0.405(2) 1 d D U P I 2
P1_2 P 0.3364(3) 0.5071(3) 0.5741(3) 0.0349(6) Uani 0.405(2) 1 d D U P I 2
N2_2 N 0.3646(5) 0.4423(5) 0.5750(5) 0.0574(11) Uani 0.405(2) 1 d D U P I 2
N3_2 N 0.3101(5) 0.5120(5) 0.4997(4) 0.0477(10) Uani 0.405(2) 1 d D U P I 2
N4_2 N 0.2863(2) 0.4926(3) 0.5914(4) 0.0487(10) Uani 0.405(2) 1 d D U P I 2
C1_2 C 0.3587(8) 0.4232(7) 0.5182(6) 0.057(3) Uani 0.405(2) 1 d D U P I 2
H1A_2 H 0.332488 0.391388 0.503017 0.068 Uiso 0.405(2) 1 calc R U P I 2
H1B_2 H 0.391978 0.407873 0.520800 0.068 Uiso 0.405(2) 1 calc R U P I 2
C2_2 C 0.3414(7) 0.4765(7) 0.4776(6) 0.049(3) Uani 0.405(2) 1 d D U P I 2
H2A_2 H 0.371645 0.499294 0.479658 0.059 Uiso 0.405(2) 1 calc R U P I 2
H2B_2 H 0.320323 0.464102 0.436497 0.059 Uiso 0.405(2) 1 calc R U P I 2
C3_2 C 0.2849(6) 0.5646(6) 0.4651(5) 0.0515(13) Uani 0.405(2) 1 d D U P I 2
C4_2 C 0.3231(6) 0.6140(7) 0.4708(9) 0.056(2) Uani 0.405(2) 1 d D U P I 2
H4A_2 H 0.355522 0.607439 0.506055 0.084 Uiso 0.405(2) 1 calc R U P I 2
H4B_2 H 0.308277 0.652126 0.473914 0.084 Uiso 0.405(2) 1 calc R U P I 2
H4C_2 H 0.330076 0.614062 0.436202 0.084 Uiso 0.405(2) 1 calc R U P I 2
C5_2 C 0.2448(7) 0.5885(8) 0.4844(8) 0.0554(15) Uani 0.405(2) 1 d D U P I 2
H5A_2 H 0.224340 0.555701 0.488580 0.083 Uiso 0.405(2) 1 calc R U P I 2
H5B_2 H 0.221786 0.616333 0.454876 0.083 Uiso 0.405(2) 1 calc R U P I 2
H5C_2 H 0.262500 0.608934 0.522101 0.083 Uiso 0.405(2) 1 calc R U P I 2
C6_2 C 0.2557(7) 0.5479(9) 0.3996(5) 0.0605(17) Uani 0.405(2) 1 d D U P I 2
H6A_2 H 0.280681 0.541587 0.383284 0.091 Uiso 0.405(2) 1 calc R U P I 2
H6B_2 H 0.231971 0.579896 0.378218 0.091 Uiso 0.405(2) 1 calc R U P I 2
H6C_2 H 0.235895 0.511496 0.395727 0.091 Uiso 0.405(2) 1 calc R U P I 2
C7_2 C 0.4000(6) 0.4079(6) 0.6270(6) 0.0650(15) Uani 0.405(2) 1 d D U P I 2
C8_2 C 0.4559(5) 0.4085(9) 0.6335(9) 0.068(3) Uani 0.405(2) 1 d D U P I 2
H8A_2 H 0.477417 0.382378 0.665886 0.102 Uiso 0.405(2) 1 calc R U P I 2
H8B_2 H 0.469618 0.448801 0.641843 0.102 Uiso 0.405(2) 1 calc R U P I 2
H8C_2 H 0.456293 0.394555 0.597069 0.102 Uiso 0.405(2) 1 calc R U P I 2
C9_2 C 0.3807(8) 0.3435(6) 0.6180(9) 0.066(2) Uani 0.405(2) 1 d D U P I 2
H9A_2 H 0.392836 0.323171 0.592093 0.099 Uiso 0.405(2) 1 calc R U P I 2
H9B_2 H 0.342734 0.343089 0.600163 0.099 Uiso 0.405(2) 1 calc R U P I 2
H9C_2 H 0.394168 0.323260 0.655957 0.099 Uiso 0.405(2) 1 calc R U P I 2
C10_2 C 0.4007(8) 0.4317(9) 0.6834(6) 0.066(3) Uani 0.405(2) 1 d D U P I 2
H10A_2 H 0.418677 0.403699 0.715324 0.099 Uiso 0.405(2) 1 calc R U P I 2
H10B_2 H 0.365000 0.436991 0.678251 0.099 Uiso 0.405(2) 1 calc R U P I 2
H10C_2 H 0.418682 0.469814 0.692868 0.099 Uiso 0.405(2) 1 calc R U P I 2
C11_2 C 0.2516(6) 0.4444(6) 0.5635(8) 0.0502(18) Uani 0.405(2) 1 d D U P I 2
H11A_2 H 0.267337 0.418992 0.543712 0.060 Uiso 0.405(2) 1 calc R U P I 2
H11B_2 H 0.219008 0.460660 0.532772 0.060 Uiso 0.405(2) 1 calc R U P I 2
C12_2 C 0.2384(9) 0.4065(8) 0.6041(10) 0.061(4) Uani 0.405(2) 1 d D U P I 2
H12A_2 H 0.214699 0.374942 0.581533 0.091 Uiso 0.405(2) 1 calc R U P I 2
H12B_2 H 0.221889 0.430827 0.623118 0.091 Uiso 0.405(2) 1 calc R U P I 2
H12C_2 H 0.270233 0.388985 0.633957 0.091 Uiso 0.405(2) 1 calc R U P I 2
C13_2 C 0.2705(6) 0.5387(7) 0.6208(7) 0.0510(15) Uani 0.405(2) 1 d D U P I 2
H13A_2 H 0.232343 0.537972 0.605444 0.061 Uiso 0.405(2) 1 calc R U P I 2
H13B_2 H 0.280400 0.577633 0.610926 0.061 Uiso 0.405(2) 1 calc R U P I 2
C14_2 C 0.2945(8) 0.5322(9) 0.6874(6) 0.0558(16) Uani 0.405(2) 1 d D U P I 2
H14A_2 H 0.284194 0.494225 0.697605 0.084 Uiso 0.405(2) 1 calc R U P I 2
H14B_2 H 0.282402 0.564432 0.704150 0.084 Uiso 0.405(2) 1 calc R U P I 2
H14C_2 H 0.332341 0.533857 0.703088 0.084 Uiso 0.405(2) 1 calc R U P I 2
N17_3 N 0.06733(15) 0.3204(3) 0.8830(2) 0.0370(14) Uani 0.5 1 d . U P B 2
P17_3 P 0.04949(18) 0.2810(2) 0.9217(2) 0.0222(11) Uani 0.5 1 d D U P B 2
N47_3 N 0.0489(4) 0.3265(4) 0.9759(4) 0.0277(14) Uani 0.5 1 d D U P B 2
N57_3 N 0.0831(4) 0.2273(4) 0.9705(4) 0.0343(14) Uani 0.5 1 d D U P B 2
N67_3 N -0.0085(3) 0.2531(5) 0.8825(4) 0.0410(16) Uani 0.5 1 d D U P B 2
C17_3 C 0.0666(5) 0.2943(5) 1.0319(4) 0.0317(16) Uani 0.5 1 d D U P B 2
H17A_3 H 0.037206 0.273798 1.034739 0.038 Uiso 0.5 1 calc R U P B 2
H17B_3 H 0.082640 0.321623 1.065512 0.038 Uiso 0.5 1 calc R U P B 2
C27_3 C 0.1062(5) 0.2498(5) 1.0310(4) 0.033(2) Uani 0.5 1 d D U P B 2
H27A_3 H 0.139862 0.269140 1.040558 0.040 Uiso 0.5 1 calc R U P B 2
H27B_3 H 0.111413 0.217407 1.059327 0.040 Uiso 0.5 1 calc R U P B 2
C37_3 C 0.1133(4) 0.1804(4) 0.9583(4) 0.035(3) Uani 0.5 1 d D U P B 2
C47_3 C 0.1687(4) 0.2010(9) 0.9744(9) 0.059(6) Uani 0.5 1 d D U P B 2
H47A_3 H 0.167795 0.236494 0.951742 0.088 Uiso 0.5 1 calc R U P B 2
H47B_3 H 0.187631 0.169621 0.965293 0.088 Uiso 0.5 1 calc R U P B 2
H47C_3 H 0.186068 0.210106 1.016342 0.088 Uiso 0.5 1 calc R U P B 2
C57_3 C 0.0876(6) 0.1648(8) 0.8930(4) 0.039(4) Uani 0.5 1 d D U P B 2
H57A_3 H 0.050407 0.158695 0.880272 0.058 Uiso 0.5 1 calc R U P B 2
H57B_3 H 0.103057 0.128475 0.886559 0.058 Uiso 0.5 1 calc R U P B 2
H57C_3 H 0.092850 0.197117 0.870415 0.058 Uiso 0.5 1 calc R U P B 2
C67_3 C 0.1132(7) 0.1251(6) 0.9929(8) 0.059(6) Uani 0.5 1 d D U P B 2
H67A_3 H 0.133379 0.132620 1.034945 0.088 Uiso 0.5 1 calc R U P B 2
H67B_3 H 0.128775 0.092123 0.981062 0.088 Uiso 0.5 1 calc R U P B 2
H67C_3 H 0.077543 0.115039 0.984985 0.088 Uiso 0.5 1 calc R U P B 2
C77_3 C 0.0080(5) 0.3718(5) 0.9675(5) 0.028(2) Uani 0.5 1 d D U P B 2
C87_3 C 0.0234(8) 0.4085(7) 1.0240(6) 0.044(5) Uani 0.5 1 d D U P B 2
H87A_3 H 0.021083 0.383668 1.054551 0.066 Uiso 0.5 1 calc R U P B 2
H87B_3 H -0.000099 0.442241 1.016051 0.066 Uiso 0.5 1 calc R U P B 2
H87C_3 H 0.059007 0.422746 1.037402 0.066 Uiso 0.5 1 calc R U P B 2
C97_3 C -0.0443(5) 0.3431(7) 0.9531(9) 0.047(5) Uani 0.5 1 d D U P B 2
H97A_3 H -0.056804 0.323199 0.914981 0.070 Uiso 0.5 1 calc R U P B 2
H97B_3 H -0.069188 0.373516 0.951493 0.070 Uiso 0.5 1 calc R U P B 2
H97C_3 H -0.040426 0.314126 0.983467 0.070 Uiso 0.5 1 calc R U P B 2
C107_3 C 0.0016(8) 0.4144(7) 0.9184(7) 0.043(2) Uani 0.5 1 d D U P B 2
H10A_3 H 0.034603 0.434574 0.927953 0.065 Uiso 0.5 1 calc R U P B 2
H10B_3 H -0.024987 0.443743 0.914027 0.065 Uiso 0.5 1 calc R U P B 2
H10C_3 H -0.008799 0.392511 0.881645 0.065 Uiso 0.5 1 calc R U P B 2
C117_3 C -0.0481(5) 0.2399(6) 0.9031(6) 0.050(3) Uani 0.5 1 d D U P B 2
H11A_3 H -0.077124 0.268350 0.886069 0.059 Uiso 0.5 1 calc R U P B 2
H11B_3 H -0.033047 0.243023 0.946376 0.059 Uiso 0.5 1 calc R U P B 2
C127_3 C -0.0676(7) 0.1775(6) 0.8840(8) 0.056(4) Uani 0.5 1 d D U P B 2
H12A_3 H -0.086757 0.176143 0.841133 0.084 Uiso 0.5 1 calc R U P B 2
H12B_3 H -0.090512 0.165656 0.901695 0.084 Uiso 0.5 1 calc R U P B 2
H12C_3 H -0.038079 0.150305 0.896661 0.084 Uiso 0.5 1 calc R U P B 2
C137_3 C -0.0348(5) 0.2634(6) 0.8181(4) 0.039(3) Uani 0.5 1 d D U P B 2
H13A_3 H -0.016307 0.295074 0.807911 0.047 Uiso 0.5 1 calc R U P B 2
H13B_3 H -0.070540 0.277455 0.807389 0.047 Uiso 0.5 1 calc R U P B 2
C147_3 C -0.0373(9) 0.2087(7) 0.7821(6) 0.061(4) Uani 0.5 1 d D U P B 2
H14A_3 H -0.057406 0.217448 0.740354 0.091 Uiso 0.5 1 calc R U P B 2
H14B_3 H -0.053911 0.176421 0.793448 0.091 Uiso 0.5 1 calc R U P B 2
H14C_3 H -0.002108 0.196870 0.789390 0.091 Uiso 0.5 1 calc R U P B 2
N17_4 N 0.06733(15) 0.3204(3) 0.8830(2) 0.0370(14) Uani 0.5 1 d D U P B 1
P17_4 P 0.03925(18) 0.29869(19) 0.91708(19) 0.0229(11) Uani 0.5 1 d D U P B 1
N47_4 N 0.0360(3) 0.3404(2) 0.9705(2) 0.0277(14) Uani 0.5 1 d D U P B 1
N57_4 N 0.0713(3) 0.2430(3) 0.9649(3) 0.0343(14) Uani 0.5 1 d D U P B 1
N67_4 N -0.01821(15) 0.2699(2) 0.8777(2) 0.0410(16) Uani 0.5 1 d D U P B 1
C17_4 C 0.0510(5) 0.3089(4) 1.0252(4) 0.0317(16) Uani 0.5 1 d D U P B 1
H17A_4 H 0.020060 0.292687 1.028024 0.038 Uiso 0.5 1 calc R U P B 1
H17B_4 H 0.069183 0.335709 1.058843 0.038 Uiso 0.5 1 calc R U P B 1
C27_4 C 0.0868(4) 0.2589(4) 1.0256(3) 0.033(2) Uani 0.5 1 d D U P B 1
H27A_4 H 0.123366 0.272257 1.043959 0.040 Uiso 0.5 1 calc R U P B 1
H27B_4 H 0.083315 0.224634 1.047858 0.040 Uiso 0.5 1 calc R U P B 1
C37_4 C 0.0950(4) 0.1919(4) 0.9505(4) 0.039(3) Uani 0.5 1 d D U P B 1
C47_4 C 0.1516(4) 0.2066(7) 0.9638(8) 0.051(5) Uani 0.5 1 d D U P B 1
H47A_4 H 0.152558 0.243510 0.944054 0.076 Uiso 0.5 1 calc R U P B 1
H47B_4 H 0.166132 0.174510 0.949661 0.076 Uiso 0.5 1 calc R U P B 1
H47C_4 H 0.171949 0.211210 1.006239 0.076 Uiso 0.5 1 calc R U P B 1
C57_4 C 0.0669(6) 0.1763(7) 0.8850(5) 0.041(4) Uani 0.5 1 d D U P B 1
H57A_4 H 0.031607 0.163082 0.875579 0.061 Uiso 0.5 1 calc R U P B 1
H57B_4 H 0.085676 0.144559 0.876041 0.061 Uiso 0.5 1 calc R U P B 1
H57C_4 H 0.065524 0.211240 0.861471 0.061 Uiso 0.5 1 calc R U P B 1
C67_4 C 0.0931(7) 0.1375(5) 0.9852(7) 0.052(5) Uani 0.5 1 d D U P B 1
H67A_4 H 0.110993 0.146103 1.027254 0.078 Uiso 0.5 1 calc R U P B 1
H67B_4 H 0.110061 0.104250 0.975838 0.078 Uiso 0.5 1 calc R U P B 1
H67C_4 H 0.056880 0.127344 0.974776 0.078 Uiso 0.5 1 calc R U P B 1
C77_4 C 0.0019(4) 0.3931(4) 0.9622(4) 0.031(3) Uani 0.5 1 d D U P B 1
C87_4 C 0.0215(7) 0.4313(6) 1.0174(6) 0.043(5) Uani 0.5 1 d D U P B 1
H87A_4 H 0.016797 0.409992 1.048479 0.064 Uiso 0.5 1 calc R U P B 1
H87B_4 H 0.001952 0.468356 1.008840 0.064 Uiso 0.5 1 calc R U P B 1
H87C_4 H 0.058362 0.439872 1.030353 0.064 Uiso 0.5 1 calc R U P B 1
C97_4 C -0.0536(4) 0.3731(6) 0.9472(8) 0.041(4) Uani 0.5 1 d D U P B 1
H97A_4 H -0.067376 0.350828 0.910328 0.061 Uiso 0.5 1 calc R U P B 1
H97B_4 H -0.075397 0.407810 0.942935 0.061 Uiso 0.5 1 calc R U P B 1
H97C_4 H -0.053449 0.347869 0.978724 0.061 Uiso 0.5 1 calc R U P B 1
C107_4 C 0.0011(7) 0.4303(6) 0.9114(7) 0.043(2) Uani 0.5 1 d D U P B 1
H10A_4 H 0.033744 0.452045 0.924218 0.065 Uiso 0.5 1 calc R U P B 1
H10B_4 H -0.027818 0.458355 0.898737 0.065 Uiso 0.5 1 calc R U P B 1
H10C_4 H -0.003268 0.404354 0.878554 0.065 Uiso 0.5 1 calc R U P B 1
C117_4 C -0.0291(4) 0.2126(4) 0.8981(6) 0.056(3) Uani 0.5 1 d D U P B 1
H11A_4 H -0.007871 0.209626 0.940980 0.067 Uiso 0.5 1 calc R U P B 1
H11B_4 H -0.018196 0.180442 0.879385 0.067 Uiso 0.5 1 calc R U P B 1
C127_4 C -0.0859(5) 0.2034(7) 0.8848(8) 0.056(4) Uani 0.5 1 d D U P B 1
H12A_4 H -0.105127 0.190305 0.844062 0.084 Uiso 0.5 1 calc R U P B 1
H12B_4 H -0.100509 0.240692 0.890449 0.084 Uiso 0.5 1 calc R U P B 1
H12C_4 H -0.088442 0.173337 0.911234 0.084 Uiso 0.5 1 calc R U P B 1
C137_4 C -0.0497(4) 0.2899(5) 0.8170(3) 0.041(3) Uani 0.5 1 d D U P B 1
H13A_4 H -0.035156 0.327512 0.810819 0.049 Uiso 0.5 1 calc R U P B 1
H13B_4 H -0.085308 0.297965 0.812042 0.049 Uiso 0.5 1 calc R U P B 1
C147_4 C -0.0525(8) 0.2459(7) 0.7699(5) 0.061(4) Uani 0.5 1 d D U P B 1
H14A_4 H -0.077911 0.259703 0.731433 0.091 Uiso 0.5 1 calc R U P B 1
H14B_4 H -0.062935 0.207112 0.778213 0.091 Uiso 0.5 1 calc R U P B 1
H14C_4 H -0.018393 0.242817 0.769863 0.091 Uiso 0.5 1 calc R U P B 1
N17_6 N 0.4525(2) 0.5971(3) 0.7843(3) 0.0363(11) Uani 0.405(2) 1 d D U P I 2
P17_6 P 0.47701(18) 0.5554(2) 0.8397(2) 0.0241(6) Uani 0.405(2) 1 d D U P I 2
N47_6 N 0.5182(4) 0.4983(5) 0.8482(6) 0.0388(12) Uani 0.405(2) 1 d D U P I 2
N57_6 N 0.4380(4) 0.5102(4) 0.8591(6) 0.0382(9) Uani 0.405(2) 1 d D U P I 2
N67_6 N 0.5086(5) 0.5976(4) 0.8995(5) 0.0468(16) Uani 0.405(2) 1 d D U P I 2
C17_6 C 0.4997(5) 0.4418(5) 0.8570(9) 0.041(2) Uani 0.405(2) 1 d D U P I 2
H17A_6 H 0.518615 0.429466 0.898487 0.049 Uiso 0.405(2) 1 calc R U P I 2
H17B_6 H 0.505037 0.411558 0.831947 0.049 Uiso 0.405(2) 1 calc R U P I 2
C27_6 C 0.4417(5) 0.4487(5) 0.8406(8) 0.0379(14) Uani 0.405(2) 1 d D U P I 2
H27A_6 H 0.420620 0.443629 0.797850 0.046 Uiso 0.405(2) 1 calc R U P I 2
H27B_6 H 0.430264 0.419799 0.861832 0.046 Uiso 0.405(2) 1 calc R U P I 2
C37_6 C 0.3856(4) 0.5280(5) 0.8510(5) 0.0445(14) Uani 0.405(2) 1 d D U P I 2
C47_6 C 0.3455(6) 0.5182(8) 0.7877(6) 0.0493(16) Uani 0.405(2) 1 d D U P I 2
H47A_6 H 0.357443 0.537128 0.760902 0.074 Uiso 0.405(2) 1 calc R U P I 2
H47B_6 H 0.312323 0.535418 0.782050 0.074 Uiso 0.405(2) 1 calc R U P I 2
H47C_6 H 0.341180 0.475693 0.779482 0.074 Uiso 0.405(2) 1 calc R U P I 2
C57_6 C 0.3855(7) 0.5938(5) 0.8649(8) 0.045(2) Uani 0.405(2) 1 d D U P I 2
H57A_6 H 0.412503 0.601824 0.904383 0.068 Uiso 0.405(2) 1 calc R U P I 2
H57B_6 H 0.351625 0.604753 0.862846 0.068 Uiso 0.405(2) 1 calc R U P I 2
H57C_6 H 0.392174 0.617125 0.836251 0.068 Uiso 0.405(2) 1 calc R U P I 2
C67_6 C 0.3698(6) 0.4924(7) 0.8921(8) 0.052(2) Uani 0.405(2) 1 d D U P I 2
H67A_6 H 0.381586 0.451426 0.893886 0.078 Uiso 0.405(2) 1 calc R U P I 2
H67B_6 H 0.332051 0.493064 0.877237 0.078 Uiso 0.405(2) 1 calc R U P I 2
H67C_6 H 0.385769 0.509763 0.931433 0.078 Uiso 0.405(2) 1 calc R U P I 2
C77_6 C 0.5636(5) 0.4996(6) 0.8340(7) 0.0428(12) Uani 0.405(2) 1 d D U P I 2
C87_6 C 0.5483(8) 0.4715(8) 0.7737(7) 0.0453(16) Uani 0.405(2) 1 d D U P I 2
H87A_6 H 0.543939 0.428779 0.776334 0.068 Uiso 0.405(2) 1 calc R U P I 2
H87B_6 H 0.575586 0.478818 0.760992 0.068 Uiso 0.405(2) 1 calc R U P I 2
H87C_6 H 0.515722 0.488772 0.745351 0.068 Uiso 0.405(2) 1 calc R U P I 2
C97_6 C 0.6080(6) 0.4636(8) 0.8805(8) 0.0472(18) Uani 0.405(2) 1 d D U P I 2
H97A_6 H 0.618524 0.481964 0.919096 0.071 Uiso 0.405(2) 1 calc R U P I 2
H97B_6 H 0.637479 0.462754 0.870719 0.071 Uiso 0.405(2) 1 calc R U P I 2
H97C_6 H 0.596108 0.423151 0.881423 0.071 Uiso 0.405(2) 1 calc R U P I 2
C107_6 C 0.5822(6) 0.5622(6) 0.8350(9) 0.0464(19) Uani 0.405(2) 1 d D U P I 2
H10A_6 H 0.555000 0.585278 0.804249 0.070 Uiso 0.405(2) 1 calc R U P I 2
H10B_6 H 0.613297 0.561873 0.827996 0.070 Uiso 0.405(2) 1 calc R U P I 2
H10C_6 H 0.590491 0.579959 0.873310 0.070 Uiso 0.405(2) 1 calc R U P I 2
C117_6 C 0.5365(7) 0.5694(8) 0.9569(5) 0.0525(19) Uani 0.405(2) 1 d D U P I 2
H11A_6 H 0.573154 0.582063 0.973942 0.063 Uiso 0.405(2) 1 calc R U P I 2
H11B_6 H 0.535549 0.526030 0.951565 0.063 Uiso 0.405(2) 1 calc R U P I 2
C127_6 C 0.5138(9) 0.5846(11) 0.9992(7) 0.058(2) Uani 0.405(2) 1 d D U P I 2
H12A_6 H 0.478159 0.569813 0.983783 0.088 Uiso 0.405(2) 1 calc R U P I 2
H12B_6 H 0.513840 0.627572 1.003975 0.088 Uiso 0.405(2) 1 calc R U P I 2
H12C_6 H 0.534688 0.566175 1.037306 0.088 Uiso 0.405(2) 1 calc R U P I 2
C137_6 C 0.5022(6) 0.6604(5) 0.8965(7) 0.046(3) Uani 0.405(2) 1 d D U P I 2
H13A_6 H 0.481117 0.671534 0.917231 0.055 Uiso 0.405(2) 1 calc R U P I 2
H13B_6 H 0.482453 0.671878 0.854825 0.055 Uiso 0.405(2) 1 calc R U P I 2
C147_6 C 0.5524(8) 0.6960(8) 0.9224(12) 0.068(6) Uani 0.405(2) 1 d D U P I 2
H14A_6 H 0.572741 0.687348 0.900660 0.102 Uiso 0.405(2) 1 calc R U P I 2
H14B_6 H 0.572369 0.685229 0.963672 0.102 Uiso 0.405(2) 1 calc R U P I 2
H14C_6 H 0.544212 0.738289 0.919456 0.102 Uiso 0.405(2) 1 calc R U P I 2
N17_7 N 0.4525(2) 0.5971(3) 0.7843(3) 0.0363(11) Uani 0.595(2) 1 d D U P I 1
P17_7 P 0.48526(12) 0.57814(14) 0.84624(14) 0.0241(6) Uani 0.595(2) 1 d D U P I 1
N47_7 N 0.5290(3) 0.5237(4) 0.8559(4) 0.0379(11) Uani 0.595(2) 1 d D U P I 1
N57_7 N 0.4562(2) 0.5359(2) 0.8797(4) 0.0382(9) Uani 0.595(2) 1 d D U P I 1
N67_7 N 0.5187(2) 0.6300(2) 0.8943(3) 0.0434(13) Uani 0.595(2) 1 d D U P I 1
C17_7 C 0.5187(3) 0.4682(4) 0.8773(5) 0.0353(19) Uani 0.595(2) 1 d D U P I 1
H17A_7 H 0.545078 0.460908 0.917913 0.042 Uiso 0.595(2) 1 calc R U P I 1
H17B_7 H 0.519818 0.435233 0.852200 0.042 Uiso 0.595(2) 1 calc R U P I 1
C27_7 C 0.4651(3) 0.4728(4) 0.8756(6) 0.0379(14) Uani 0.595(2) 1 d D U P I 1
H27A_7 H 0.438505 0.456139 0.838619 0.046 Uiso 0.595(2) 1 calc R U P I 1
H27B_7 H 0.463821 0.451112 0.908996 0.046 Uiso 0.595(2) 1 calc R U P I 1
C37_7 C 0.4076(4) 0.5524(4) 0.8826(5) 0.0391(13) Uani 0.595(2) 1 d D U P I 1
C47_7 C 0.3610(4) 0.5258(6) 0.8315(5) 0.0493(16) Uani 0.595(2) 1 d D U P I 1
H47A_7 H 0.359502 0.540841 0.794517 0.074 Uiso 0.595(2) 1 calc R U P I 1
H47B_7 H 0.329221 0.536896 0.834687 0.074 Uiso 0.595(2) 1 calc R U P I 1
H47C_7 H 0.364228 0.482701 0.832519 0.074 Uiso 0.595(2) 1 calc R U P I 1
C57_7 C 0.4012(5) 0.6196(4) 0.8812(5) 0.0402(18) Uani 0.595(2) 1 d D U P I 1
H57A_7 H 0.430700 0.637141 0.914356 0.060 Uiso 0.595(2) 1 calc R U P I 1
H57B_7 H 0.369068 0.629580 0.883887 0.060 Uiso 0.595(2) 1 calc R U P I 1
H57C_7 H 0.399872 0.635076 0.844384 0.060 Uiso 0.595(2) 1 calc R U P I 1
C67_7 C 0.4115(5) 0.5297(5) 0.9417(5) 0.0485(19) Uani 0.595(2) 1 d D U P I 1
H67A_7 H 0.409544 0.486473 0.940807 0.073 Uiso 0.595(2) 1 calc R U P I 1
H67B_7 H 0.382960 0.545971 0.948558 0.073 Uiso 0.595(2) 1 calc R U P I 1
H67C_7 H 0.444615 0.542262 0.973231 0.073 Uiso 0.595(2) 1 calc R U P I 1
C77_7 C 0.5691(4) 0.5232(5) 0.8336(5) 0.0428(12) Uani 0.595(2) 1 d D U P I 1
C87_7 C 0.5486(5) 0.4920(6) 0.7740(5) 0.0453(16) Uani 0.595(2) 1 d D U P I 1
H87A_7 H 0.536247 0.452392 0.777412 0.068 Uiso 0.595(2) 1 calc R U P I 1
H87B_7 H 0.576382 0.488659 0.761495 0.068 Uiso 0.595(2) 1 calc R U P I 1
H87C_7 H 0.519883 0.514904 0.744953 0.068 Uiso 0.595(2) 1 calc R U P I 1
C97_7 C 0.6172(4) 0.4910(6) 0.8776(6) 0.0472(18) Uani 0.595(2) 1 d D U P I 1
H97A_7 H 0.629353 0.510189 0.916018 0.071 Uiso 0.595(2) 1 calc R U P I 1
H97B_7 H 0.644513 0.492576 0.864221 0.071 Uiso 0.595(2) 1 calc R U P I 1
H97C_7 H 0.608466 0.449719 0.880823 0.071 Uiso 0.595(2) 1 calc R U P I 1
C107_7 C 0.5849(5) 0.5860(5) 0.8260(6) 0.0474(18) Uani 0.595(2) 1 d D U P I 1
H10A_7 H 0.555121 0.606444 0.795697 0.071 Uiso 0.595(2) 1 calc R U P I 1
H10B_7 H 0.613234 0.584503 0.814288 0.071 Uiso 0.595(2) 1 calc R U P I 1
H10C_7 H 0.596270 0.607446 0.863198 0.071 Uiso 0.595(2) 1 calc R U P I 1
C117_7 C 0.5603(4) 0.6134(6) 0.9510(4) 0.0525(19) Uani 0.595(2) 1 d D U P I 1
H11A_7 H 0.593476 0.629902 0.954322 0.063 Uiso 0.595(2) 1 calc R U P I 1
H11B_7 H 0.563570 0.569837 0.953423 0.063 Uiso 0.595(2) 1 calc R U P I 1
C127_7 C 0.5499(6) 0.6362(7) 1.0017(4) 0.058(2) Uani 0.595(2) 1 d D U P I 1
H12A_7 H 0.515126 0.624210 0.995710 0.088 Uiso 0.595(2) 1 calc R U P I 1
H12B_7 H 0.552415 0.679405 1.003253 0.088 Uiso 0.595(2) 1 calc R U P I 1
H12C_7 H 0.575608 0.619559 1.038646 0.088 Uiso 0.595(2) 1 calc R U P I 1
C137_7 C 0.5063(4) 0.6921(4) 0.8807(6) 0.051(2) Uani 0.595(2) 1 d D U P I 1
H13A_7 H 0.493219 0.708625 0.907909 0.061 Uiso 0.595(2) 1 calc R U P I 1
H13B_7 H 0.478507 0.695721 0.840334 0.061 Uiso 0.595(2) 1 calc R U P I 1
C147_7 C 0.5534(5) 0.7278(6) 0.8858(8) 0.061(3) Uani 0.595(2) 1 d D U P I 1
H14A_7 H 0.565146 0.713143 0.857197 0.091 Uiso 0.595(2) 1 calc R U P I 1
H14B_7 H 0.581305 0.723557 0.925463 0.091 Uiso 0.595(2) 1 calc R U P I 1
H14C_7 H 0.543779 0.769548 0.877999 0.091 Uiso 0.595(2) 1 calc R U P I 1
N17_8 N 0.4367(2) 0.6521(3) 0.6304(3) 0.0428(9) Uani 0.595(2) 1 d D U P I 1
P17_8 P 0.47390(16) 0.69104(15) 0.61350(15) 0.0446(6) Uani 0.595(2) 1 d D U P I 1
N47_8 N 0.4493(3) 0.7463(2) 0.5633(2) 0.0482(10) Uani 0.595(2) 1 d D U P I 1
N57_8 N 0.4835(2) 0.6455(2) 0.56567(17) 0.0490(10) Uani 0.595(2) 1 d D U P I 1
N67_8 N 0.5318(3) 0.7148(3) 0.6610(2) 0.0548(11) Uani 0.595(2) 1 d D U P I 1
C17_8 C 0.4331(5) 0.7239(5) 0.5042(4) 0.054(2) Uani 0.595(2) 1 d D U P I 1
H17A_8 H 0.434951 0.755554 0.478093 0.065 Uiso 0.595(2) 1 calc R U P I 1
H17B_8 H 0.397123 0.709051 0.488184 0.065 Uiso 0.595(2) 1 calc R U P I 1
C27_8 C 0.4704(5) 0.6740(5) 0.5089(4) 0.054(2) Uani 0.595(2) 1 d D U P I 1
H27A_8 H 0.453779 0.645379 0.476504 0.064 Uiso 0.595(2) 1 calc R U P I 1
H27B_8 H 0.501957 0.689783 0.507229 0.064 Uiso 0.595(2) 1 calc R U P I 1
C37_8 C 0.5169(4) 0.5932(4) 0.5812(5) 0.0508(13) Uani 0.595(2) 1 d D U P I 1
C47_8 C 0.4945(5) 0.5453(5) 0.5334(5) 0.054(2) Uani 0.595(2) 1 d D U P I 1
H47A_8 H 0.463977 0.527409 0.535006 0.081 Uiso 0.595(2) 1 calc R U P I 1
H47B_8 H 0.520713 0.514773 0.540069 0.081 Uiso 0.595(2) 1 calc R U P I 1
H47C_8 H 0.484493 0.563209 0.494738 0.081 Uiso 0.595(2) 1 calc R U P I 1
C57_8 C 0.5225(5) 0.5656(6) 0.6387(5) 0.0511(13) Uani 0.595(2) 1 d D U P I 1
H57A_8 H 0.534716 0.595545 0.669762 0.077 Uiso 0.595(2) 1 calc R U P I 1
H57B_8 H 0.547575 0.533071 0.649502 0.077 Uiso 0.595(2) 1 calc R U P I 1
H57C_8 H 0.488879 0.550332 0.633888 0.077 Uiso 0.595(2) 1 calc R U P I 1
C67_8 C 0.5716(4) 0.6086(6) 0.5887(6) 0.0513(14) Uani 0.595(2) 1 d D U P I 1
H67A_8 H 0.569285 0.631206 0.554623 0.077 Uiso 0.595(2) 1 calc R U P I 1
H67B_8 H 0.591057 0.572050 0.591930 0.077 Uiso 0.595(2) 1 calc R U P I 1
H67C_8 H 0.589405 0.632220 0.624306 0.077 Uiso 0.595(2) 1 calc R U P I 1
C77_8 C 0.4159(5) 0.7947(4) 0.5700(5) 0.0529(15) Uani 0.595(2) 1 d D U P I 1
C87_8 C 0.3614(4) 0.7720(6) 0.5551(6) 0.0548(19) Uani 0.595(2) 1 d D U P I 1
H87A_8 H 0.345524 0.757325 0.514643 0.082 Uiso 0.595(2) 1 calc R U P I 1
H87B_8 H 0.340334 0.804214 0.559129 0.082 Uiso 0.595(2) 1 calc R U P I 1
H87C_8 H 0.363333 0.739798 0.581893 0.082 Uiso 0.595(2) 1 calc R U P I 1
C97_8 C 0.4136(6) 0.8462(5) 0.5311(6) 0.0573(16) Uani 0.595(2) 1 d D U P I 1
H97A_8 H 0.448087 0.853345 0.533235 0.086 Uiso 0.595(2) 1 calc R U P I 1
H97B_8 H 0.401840 0.881596 0.544187 0.086 Uiso 0.595(2) 1 calc R U P I 1
H97C_8 H 0.389280 0.837215 0.490482 0.086 Uiso 0.595(2) 1 calc R U P I 1
C107_8 C 0.4395(5) 0.8146(6) 0.6343(5) 0.052(2) Uani 0.595(2) 1 d D U P I 1
H10A_8 H 0.441221 0.780893 0.659422 0.077 Uiso 0.595(2) 1 calc R U P I 1
H10B_8 H 0.417977 0.845725 0.639255 0.077 Uiso 0.595(2) 1 calc R U P I 1
H10C_8 H 0.474535 0.829890 0.645392 0.077 Uiso 0.595(2) 1 calc R U P I 1
C117_8 C 0.5655(5) 0.7490(5) 0.6418(6) 0.0585(16) Uani 0.595(2) 1 d D U P I 1
H11A_8 H 0.548632 0.753219 0.598596 0.070 Uiso 0.595(2) 1 calc R U P I 1
H11B_8 H 0.598785 0.728043 0.653177 0.070 Uiso 0.595(2) 1 calc R U P I 1
C127_8 C 0.5753(7) 0.8100(5) 0.6705(8) 0.061(2) Uani 0.595(2) 1 d D U P I 1
H12A_8 H 0.543809 0.833980 0.652133 0.092 Uiso 0.595(2) 1 calc R U P I 1
H12B_8 H 0.603619 0.829377 0.665439 0.092 Uiso 0.595(2) 1 calc R U P I 1
H12C_8 H 0.584669 0.805679 0.712471 0.092 Uiso 0.595(2) 1 calc R U P I 1
C137_8 C 0.5480(4) 0.7180(6) 0.7247(3) 0.056(2) Uani 0.595(2) 1 d D U P I 1
H13A_8 H 0.527310 0.689763 0.735728 0.068 Uiso 0.595(2) 1 calc R U P I 1
H13B_8 H 0.541471 0.758242 0.735318 0.068 Uiso 0.595(2) 1 calc R U P I 1
C147_8 C 0.6055(4) 0.7032(7) 0.7583(6) 0.065(2) Uani 0.595(2) 1 d D U P I 1
H14A_8 H 0.612873 0.666071 0.743497 0.097 Uiso 0.595(2) 1 calc R U P I 1
H14B_8 H 0.614379 0.699042 0.800150 0.097 Uiso 0.595(2) 1 calc R U P I 1
H14C_8 H 0.626221 0.735065 0.752919 0.097 Uiso 0.595(2) 1 calc R U P I 1
N17_9 N 0.4424(2) 0.6643(2) 0.6438(4) 0.0428(9) Uani 0.405(2) 1 d D U P I 2
P17_9 P 0.4714(3) 0.6861(3) 0.6072(3) 0.0446(6) Uani 0.405(2) 1 d D U P I 2
N47_9 N 0.4416(4) 0.7199(5) 0.5422(4) 0.0482(10) Uani 0.405(2) 1 d D U P I 2
N57_9 N 0.5096(5) 0.6449(4) 0.5866(5) 0.0490(10) Uani 0.405(2) 1 d D U P I 2
N67_9 N 0.5155(2) 0.7411(3) 0.6527(4) 0.0548(11) Uani 0.405(2) 1 d D U P I 2
C17_9 C 0.4642(8) 0.7053(8) 0.5021(6) 0.055(3) Uani 0.405(2) 1 d D U P I 2
H17A_9 H 0.489133 0.736241 0.503447 0.066 Uiso 0.405(2) 1 calc R U P I 2
H17B_9 H 0.436791 0.702346 0.461410 0.066 Uiso 0.405(2) 1 calc R U P I 2
C27_9 C 0.4918(8) 0.6461(7) 0.5221(5) 0.050(3) Uani 0.405(2) 1 d D U P I 2
H27A_9 H 0.467725 0.612913 0.503100 0.060 Uiso 0.405(2) 1 calc R U P I 2
H27B_9 H 0.521554 0.643151 0.512207 0.060 Uiso 0.405(2) 1 calc R U P I 2
C37_9 C 0.5369(4) 0.5899(5) 0.6157(5) 0.0487(13) Uani 0.405(2) 1 d D U P I 2
C47_9 C 0.4989(6) 0.5386(6) 0.6036(8) 0.0511(13) Uani 0.405(2) 1 d D U P I 2
H47A_9 H 0.482762 0.540742 0.630649 0.077 Uiso 0.405(2) 1 calc R U P I 2
H47B_9 H 0.517511 0.501022 0.609252 0.077 Uiso 0.405(2) 1 calc R U P I 2
H47C_9 H 0.472057 0.541071 0.563114 0.077 Uiso 0.405(2) 1 calc R U P I 2
C57_9 C 0.5645(7) 0.6006(8) 0.6820(5) 0.052(2) Uani 0.405(2) 1 d D U P I 2
H57A_9 H 0.587800 0.634574 0.690029 0.077 Uiso 0.405(2) 1 calc R U P I 2
H57B_9 H 0.584527 0.565467 0.701456 0.077 Uiso 0.405(2) 1 calc R U P I 2
H57C_9 H 0.538698 0.608701 0.696785 0.077 Uiso 0.405(2) 1 calc R U P I 2
C67_9 C 0.5777(6) 0.5724(8) 0.5947(8) 0.0513(14) Uani 0.405(2) 1 d D U P I 2
H67A_9 H 0.560920 0.566853 0.552067 0.077 Uiso 0.405(2) 1 calc R U P I 2
H67B_9 H 0.594362 0.535438 0.613728 0.077 Uiso 0.405(2) 1 calc R U P I 2
H67C_9 H 0.603758 0.603688 0.604809 0.077 Uiso 0.405(2) 1 calc R U P I 2
C77_9 C 0.3997(5) 0.7653(6) 0.5226(6) 0.0566(17) Uani 0.405(2) 1 d D U P I 2
C87_9 C 0.3475(5) 0.7420(8) 0.4782(7) 0.053(2) Uani 0.405(2) 1 d D U P I 2
H87A_9 H 0.351281 0.724314 0.444991 0.080 Uiso 0.405(2) 1 calc R U P I 2
H87B_9 H 0.322570 0.774633 0.464294 0.080 Uiso 0.405(2) 1 calc R U P I 2
H87C_9 H 0.334932 0.712026 0.496944 0.080 Uiso 0.405(2) 1 calc R U P I 2
C97_9 C 0.4142(8) 0.8173(7) 0.4937(8) 0.0573(16) Uani 0.405(2) 1 d D U P I 2
H97A_9 H 0.446416 0.835400 0.522171 0.086 Uiso 0.405(2) 1 calc R U P I 2
H97B_9 H 0.386382 0.846788 0.480655 0.086 Uiso 0.405(2) 1 calc R U P I 2
H97C_9 H 0.419091 0.803059 0.459906 0.086 Uiso 0.405(2) 1 calc R U P I 2
C107_9 C 0.3934(8) 0.7895(8) 0.5758(7) 0.059(2) Uani 0.405(2) 1 d D U P I 2
H10A_9 H 0.370262 0.763562 0.584525 0.088 Uiso 0.405(2) 1 calc R U P I 2
H10B_9 H 0.378539 0.829352 0.566976 0.088 Uiso 0.405(2) 1 calc R U P I 2
H10C_9 H 0.427294 0.791095 0.609778 0.088 Uiso 0.405(2) 1 calc R U P I 2
C117_9 C 0.5269(6) 0.7856(6) 0.6174(6) 0.0585(16) Uani 0.405(2) 1 d D U P I 2
H11A_9 H 0.500140 0.816962 0.605577 0.070 Uiso 0.405(2) 1 calc R U P I 2
H11B_9 H 0.524981 0.766699 0.581235 0.070 Uiso 0.405(2) 1 calc R U P I 2
C127_9 C 0.5799(7) 0.8135(10) 0.6503(10) 0.061(2) Uani 0.405(2) 1 d D U P I 2
H12A_9 H 0.595332 0.820733 0.623138 0.092 Uiso 0.405(2) 1 calc R U P I 2
H12B_9 H 0.602209 0.786700 0.681495 0.092 Uiso 0.405(2) 1 calc R U P I 2
H12C_9 H 0.576411 0.850997 0.667625 0.092 Uiso 0.405(2) 1 calc R U P I 2
C137_9 C 0.4965(7) 0.7641(7) 0.6943(6) 0.064(3) Uani 0.405(2) 1 d D U P I 2
H13A_9 H 0.458856 0.756489 0.678618 0.077 Uiso 0.405(2) 1 calc R U P I 2
H13B_9 H 0.501911 0.807380 0.698151 0.077 Uiso 0.405(2) 1 calc R U P I 2
C147_9 C 0.5240(10) 0.7356(10) 0.7543(6) 0.065(2) Uani 0.405(2) 1 d D U P I 2
H14A_9 H 0.510962 0.695362 0.752874 0.097 Uiso 0.405(2) 1 calc R U P I 2
H14B_9 H 0.517557 0.758876 0.783106 0.097 Uiso 0.405(2) 1 calc R U P I 2
H14C_9 H 0.561354 0.734305 0.765655 0.097 Uiso 0.405(2) 1 calc R U P I 2

loop_
_atom_site_aniso_label
_atom_site_aniso_U_11
_atom_site_aniso_U_22
_atom_site_aniso_U_33
_atom_site_aniso_U_23
_atom_site_aniso_U_13
_atom_site_aniso_U_12
Ce1 0.02653(19) 0.02333(18) 0.01364(16) -0.00080(13) 0.00974(14) -0.00308(14)
Ce2 0.01342(17) 0.0410(2) 0.01646(17) 0.01146(15) -0.00078(13) -0.00680(15)
P2 0.0406(10) 0.0314(9) 0.0179(8) 0.0033(7) 0.0108(7) 0.0090(8)
N2 0.045(3) 0.032(3) 0.016(2) 0.006(2) 0.011(2) 0.008(3)
N20 0.043(4) 0.062(4) 0.020(3) -0.008(3) 0.010(2) -0.005(3)
C201 0.058(5) 0.058(4) 0.049(5) -0.017(4) 0.027(4) -0.011(4)
C202 0.082(8) 0.096(8) 0.121(11) -0.048(8) 0.051(8) -0.040(7)
C203 0.051(5) 0.108(8) 0.021(3) 0.002(4) 0.008(3) 0.011(5)
C204 0.050(5) 0.26(2) 0.036(5) 0.002(8) 0.001(4) 0.023(8)
N21 0.032(2) 0.031(2) 0.032(2) 0.0025(17) 0.0147(18) 0.0014(17)
N22 0.032(2) 0.031(2) 0.032(2) 0.0025(17) 0.0147(18) 0.0014(17)
C21 0.038(5) 0.045(5) 0.033(5) 0.010(4) 0.021(5) 0.011(5)
C22 0.024(4) 0.047(6) 0.039(4) 0.005(4) 0.014(3) 0.001(4)
C23 0.037(5) 0.032(4) 0.056(6) 0.001(4) 0.018(5) 0.001(4)
C24 0.032(6) 0.024(5) 0.050(7) 0.006(5) 0.013(6) 0.004(4)
C211 0.051(4) 0.050(4) 0.045(4) 0.001(3) 0.027(3) 0.002(3)
C212 0.042(6) 0.085(10) 0.045(6) -0.012(6) 0.019(5) -0.002(6)
C213 0.035(9) 0.066(9) 0.054(9) 0.030(8) 0.027(8) 0.016(8)
C221 0.045(11) 0.063(14) 0.041(5) 0.002(8) 0.021(6) -0.004(11)
C222 0.039(6) 0.047(6) 0.049(6) 0.005(6) 0.024(5) -0.005(5)
C223 0.026(6) 0.050(8) 0.054(9) 0.003(7) 0.013(6) 0.001(5)
N21' 0.042(3) 0.040(3) 0.039(3) 0.0019(19) 0.016(2) 0.0037(18)
N22' 0.036(6) 0.045(5) 0.046(6) 0.011(5) 0.027(5) 0.014(5)
C21' 0.042(5) 0.050(6) 0.033(6) 0.004(5) 0.015(5) 0.004(5)
C21A 0.051(4) 0.050(4) 0.045(4) 0.001(3) 0.027(3) 0.002(3)
C21B 0.042(6) 0.085(10) 0.045(6) -0.012(6) 0.019(5) -0.002(6)
C21C 0.058(11) 0.073(11) 0.039(7) 0.015(7) 0.018(7) -0.008(9)
C22' 0.024(4) 0.047(6) 0.039(4) 0.005(4) 0.014(3) 0.001(4)
C22A 0.039(6) 0.047(6) 0.049(6) 0.005(6) 0.024(5) -0.005(5)
C22B 0.032(6) 0.100(13) 0.060(9) 0.008(10) 0.025(6) 0.022(8)
C22C 0.038(10) 0.082(16) 0.043(5) -0.005(9) 0.022(6) -0.001(13)
C23' 0.037(5) 0.032(4) 0.056(6) 0.001(4) 0.018(5) 0.001(4)
C24' 0.043(8) 0.046(6) 0.058(8) 0.007(6) 0.023(7) 0.011(6)
P3 0.0260(9) 0.0344(9) 0.0239(8) -0.0106(7) 0.0133(7) -0.0065(7)
N3 0.031(3) 0.037(3) 0.030(3) -0.019(3) 0.012(3) -0.005(3)
N30 0.035(3) 0.035(3) 0.044(3) -0.002(3) 0.026(3) -0.008(3)
C301 0.039(4) 0.054(5) 0.050(5) -0.003(4) 0.018(4) -0.016(4)
C302 0.065(6) 0.043(5) 0.082(7) -0.006(5) 0.045(5) -0.017(4)
N31 0.044(4) 0.032(3) 0.030(3) -0.012(2) 0.023(3) -0.009(3)
N32 0.035(3) 0.043(4) 0.030(3) -0.009(3) 0.018(3) -0.003(3)
C31 0.046(4) 0.047(5) 0.030(4) 0.000(3) 0.019(3) -0.011(4)
C32 0.065(6) 0.063(6) 0.042(5) -0.001(4) 0.030(4) 0.024(5)
C33 0.059(5) 0.045(4) 0.035(4) -0.019(3) 0.031(4) -0.013(4)
C34 0.048(5) 0.044(4) 0.045(4) -0.021(4) 0.031(4) -0.012(4)
C311 0.072(6) 0.047(5) 0.043(5) 0.001(4) 0.021(4) 0.008(5)
C312 0.061(6) 0.060(6) 0.033(4) -0.005(4) 0.021(4) -0.023(4)
C313 0.045(5) 0.064(6) 0.051(5) 0.005(4) 0.018(4) -0.011(4)
C321 0.063(6) 0.060(6) 0.038(4) 0.008(4) 0.025(4) 0.020(5)
C322 0.187(15) 0.055(7) 0.066(7) 0.016(5) 0.064(9) 0.049(8)
C323 0.045(6) 0.215(17) 0.051(6) 0.001(8) 0.009(5) 0.048(8)
P5 0.0261(9) 0.0324(9) 0.0238(8) 0.0107(7) 0.0003(7) -0.0040(7)
N9 0.026(3) 0.039(3) 0.037(3) 0.013(3) 0.007(3) -0.001(3)
N50 0.029(3) 0.036(3) 0.039(3) 0.017(3) 0.010(3) 0.000(3)
N51 0.043(4) 0.040(3) 0.021(3) 0.009(3) 0.005(3) -0.016(3)
N52 0.037(3) 0.027(3) 0.026(3) 0.004(2) -0.004(3) 0.003(3)
C51 0.053(5) 0.074(6) 0.022(4) 0.009(4) 0.002(4) -0.033(5)
C52 0.054(5) 0.042(4) 0.025(4) -0.004(3) -0.005(3) 0.003(4)
C53 0.068(6) 0.041(4) 0.031(4) 0.004(3) 0.017(4) -0.018(4)
C54 0.064(5) 0.030(4) 0.030(4) 0.008(3) 0.015(4) 0.004(4)
C501 0.031(4) 0.035(4) 0.047(4) 0.013(3) 0.012(3) -0.006(3)
C502 0.051(6) 0.047(5) 0.106(8) 0.020(5) 0.034(6) -0.011(4)
C503 0.043(4) 0.031(4) 0.046(4) 0.008(3) 0.014(4) -0.002(3)
C504 0.075(7) 0.065(6) 0.058(6) 0.005(5) 0.032(5) 0.005(5)
C511 0.040(5) 0.099(8) 0.029(4) 0.023(5) -0.004(4) -0.029(5)
C512 0.115(9) 0.077(7) 0.031(5) -0.011(5) 0.018(5) -0.056(7)
C513 0.039(5) 0.119(9) 0.043(5) 0.014(5) 0.000(4) -0.037(6)
C521 0.048(5) 0.039(5) 0.056(6) 0.004(4) -0.020(4) 0.008(4)
C522 0.062(6) 0.052(6) 0.061(6) -0.004(5) -0.024(5) 0.017(5)
C523 0.128(11) 0.090(9) 0.052(6) -0.032(6) 0.029(7) -0.008(8)
Li1 0.033(7) 0.076(10) 0.026(6) -0.018(6) 0.016(5) -0.005(6)
Li2 0.100(13) 0.091(12) 0.035(8) 0.005(8) 0.016(8) 0.043(10)
N1 0.043(4) 0.025(3) 0.048(4) 0.006(3) 0.023(3) 0.010(3)
P1 0.0393(11) 0.0259(9) 0.031(2) 0.0044(11) 0.0126(12) 0.0112(8)
N4 0.0379(17) 0.0355(17) 0.0344(16) -0.0005(12) 0.0135(12) 0.0021(12)
N5 0.030(2) 0.0284(18) 0.029(2) -0.0005(13) 0.0119(12) 0.0007(13)
N6 0.044(4) 0.042(3) 0.053(6) 0.014(4) 0.025(4) 0.013(3)
C1 0.031(2) 0.031(2) 0.032(2) -0.0011(13) 0.0136(13) 0.0016(13)
C2 0.030(2) 0.0287(19) 0.029(2) 0.0004(13) 0.0127(13) 0.0003(13)
C3 0.042(5) 0.033(6) 0.032(6) -0.006(5) 0.013(4) -0.007(4)
C4 0.055(7) 0.078(11) 0.037(7) -0.018(6) 0.022(6) -0.018(8)
C5 0.075(8) 0.037(5) 0.046(8) 0.004(6) 0.012(7) -0.008(5)
C6 0.040(5) 0.041(10) 0.059(7) -0.013(7) 0.013(5) -0.009(6)
C7 0.038(4) 0.044(5) 0.029(5) 0.001(4) 0.013(3) 0.003(5)
C8 0.038(3) 0.036(4) 0.034(3) -0.001(3) 0.015(2) -0.002(2)
C9 0.046(3) 0.044(4) 0.039(4) -0.002(3) 0.016(2) 0.000(3)
C10 0.039(4) 0.041(4) 0.033(3) 0.001(3) 0.013(3) -0.003(3)
C11 0.055(3) 0.057(3) 0.059(3) -0.0041(19) 0.025(2) 0.0064(18)
C12 0.075(4) 0.075(5) 0.070(4) -0.001(3) 0.036(3) 0.005(3)
C13 0.058(8) 0.048(5) 0.052(9) 0.022(6) 0.033(7) 0.019(5)
C14 0.069(10) 0.068(8) 0.102(14) 0.037(10) 0.046(9) 0.014(7)
N1B 0.043(4) 0.025(3) 0.048(4) 0.006(3) 0.023(3) 0.010(3)
P1B 0.0393(11) 0.0259(9) 0.031(2) 0.0044(11) 0.0126(12) 0.0112(8)
N4B 0.0379(17) 0.0355(17) 0.0344(16) -0.0005(12) 0.0135(12) 0.0021(12)
N5B 0.030(2) 0.0284(18) 0.029(2) -0.0005(13) 0.0119(12) 0.0007(13)
N6B 0.044(4) 0.042(3) 0.053(6) 0.014(4) 0.025(4) 0.013(3)
C1B 0.031(2) 0.031(2) 0.032(2) -0.0011(13) 0.0136(13) 0.0016(13)
C2B 0.030(2) 0.0287(19) 0.029(2) 0.0004(13) 0.0127(13) 0.0003(13)
C3B 0.052(9) 0.033(8) 0.032(8) -0.004(7) 0.009(7) -0.006(7)
C4B 0.055(7) 0.078(11) 0.037(7) -0.018(6) 0.022(6) -0.018(8)
C5B 0.075(8) 0.037(5) 0.046(8) 0.004(6) 0.012(7) -0.008(5)
C6B 0.040(5) 0.041(10) 0.059(7) -0.013(7) 0.013(5) -0.009(6)
C7B 0.055(9) 0.034(8) 0.016(7) -0.002(6) 0.010(6) -0.006(7)
C8B 0.038(3) 0.036(4) 0.034(3) -0.001(3) 0.015(2) -0.002(2)
C9B 0.046(3) 0.044(4) 0.039(4) -0.002(3) 0.016(2) 0.000(3)
C10B 0.039(4) 0.041(4) 0.033(3) 0.001(3) 0.013(3) -0.003(3)
C11B 0.055(3) 0.057(3) 0.059(3) -0.0041(19) 0.025(2) 0.0064(18)
C12B 0.075(4) 0.075(5) 0.070(4) -0.001(3) 0.036(3) 0.005(3)
C13B 0.058(8) 0.048(5) 0.052(9) 0.022(6) 0.033(7) 0.019(5)
C14B 0.069(10) 0.068(8) 0.102(14) 0.037(10) 0.046(9) 0.014(7)
C303 0.047(5) 0.045(5) 0.077(6) 0.006(4) 0.044(5) 0.011(4)
C304 0.061(12) 0.038(10) 0.104(16) -0.001(10) 0.045(12) 0.008(9)
C30D 0.098(15) 0.057(11) 0.078(13) 0.031(10) 0.076(13) 0.035(11)
O1 0.048(4) 0.053(4) 0.060(4) 0.002(3) 0.016(3) -0.011(3)
C91 0.059(6) 0.053(5) 0.046(5) 0.004(4) 0.019(4) -0.006(4)
C92 0.054(5) 0.056(6) 0.059(6) -0.001(4) 0.030(5) -0.012(4)
C93 0.072(6) 0.066(6) 0.068(6) -0.013(5) 0.016(5) -0.022(5)
C94' 0.052(12) 0.071(7) 0.081(13) -0.001(8) 0.002(10) -0.020(7)
C94 0.073(9) 0.082(14) 0.078(11) -0.001(10) 0.018(8) -0.021(9)
N1_1 0.0455(16) 0.0436(13) 0.0437(13) 0.0087(13) 0.0234(13) -0.0023(15)
P1_1 0.0213(9) 0.0287(9) 0.0428(12) 0.0017(8) 0.0029(8) 0.0035(7)
N2_1 0.055(3) 0.0428(15) 0.071(2) 0.0122(13) 0.0250(19) 0.0191(18)
N3_1 0.039(2) 0.041(2) 0.0512(15) 0.0002(11) 0.0079(12) 0.0065(16)
N4_1 0.0373(16) 0.036(2) 0.063(2) 0.0056(18) 0.0127(13) 0.0055(11)
C1_1 0.036(4) 0.038(4) 0.058(3) -0.001(3) 0.009(3) 0.004(3)
C2_1 0.040(5) 0.041(3) 0.057(3) -0.0016(17) 0.009(3) 0.007(3)
C3_1 0.053(3) 0.047(3) 0.0499(19) 0.0017(15) 0.0116(16) 0.015(2)
C4_1 0.054(3) 0.052(4) 0.057(5) 0.013(4) 0.015(3) 0.022(3)
C5_1 0.056(3) 0.047(3) 0.054(3) 0.005(2) 0.016(3) 0.017(2)
C6_1 0.059(3) 0.055(4) 0.0506(18) -0.002(2) 0.0081(18) 0.017(3)
C7_1 0.059(3) 0.057(3) 0.078(2) 0.0220(19) 0.029(2) 0.024(2)
C8_1 0.064(3) 0.070(6) 0.098(5) 0.050(5) 0.019(3) 0.013(3)
C9_1 0.062(6) 0.054(3) 0.087(6) 0.026(3) 0.027(5) 0.027(3)
C10_1 0.112(6) 0.058(5) 0.112(5) 0.049(4) 0.072(5) 0.051(5)
C11_1 0.040(3) 0.040(3) 0.064(3) 0.003(2) 0.017(2) 0.001(2)
C12_1 0.069(6) 0.050(7) 0.099(7) -0.001(6) -0.016(6) 0.003(5)
C13_1 0.044(3) 0.037(3) 0.065(3) 0.007(2) 0.017(2) 0.0072(18)
C14_1 0.048(3) 0.048(4) 0.065(3) 0.008(3) 0.018(2) 0.006(3)
N1_2 0.0455(16) 0.0436(13) 0.0437(13) 0.0087(13) 0.0234(13) -0.0023(15)
P1_2 0.0213(9) 0.0287(9) 0.0428(12) 0.0017(8) 0.0029(8) 0.0035(7)
N2_2 0.055(3) 0.0428(15) 0.071(2) 0.0122(13) 0.0250(19) 0.0191(18)
N3_2 0.039(2) 0.041(2) 0.0512(15) 0.0002(11) 0.0079(12) 0.0065(16)
N4_2 0.0373(16) 0.036(2) 0.063(2) 0.0056(18) 0.0127(13) 0.0055(11)
C1_2 0.051(8) 0.045(4) 0.073(2) 0.0090(17) 0.026(3) 0.013(4)
C2_2 0.042(5) 0.037(4) 0.061(3) -0.001(3) 0.015(4) 0.004(4)
C3_2 0.050(3) 0.043(2) 0.0498(19) 0.0012(15) 0.0107(17) 0.0120(19)
C4_2 0.047(4) 0.045(3) 0.057(6) 0.013(3) 0.005(4) 0.014(3)
C5_2 0.056(3) 0.047(3) 0.054(3) 0.005(2) 0.016(3) 0.017(2)
C6_2 0.059(3) 0.055(4) 0.0506(18) -0.002(2) 0.0081(18) 0.017(3)
C7_2 0.059(3) 0.057(3) 0.078(2) 0.0220(19) 0.029(2) 0.024(2)
C8_2 0.059(3) 0.062(6) 0.081(7) 0.023(6) 0.029(3) 0.025(3)
C9_2 0.058(5) 0.056(3) 0.073(6) 0.026(3) 0.020(6) 0.025(3)
C10_2 0.067(9) 0.054(5) 0.075(2) 0.028(3) 0.028(4) 0.035(5)
C11_2 0.040(3) 0.040(3) 0.064(3) 0.003(2) 0.017(2) 0.001(2)
C12_2 0.068(10) 0.042(6) 0.074(5) 0.000(5) 0.033(6) -0.005(7)
C13_2 0.044(3) 0.037(3) 0.065(3) 0.007(2) 0.017(2) 0.0072(18)
C14_2 0.048(3) 0.048(4) 0.065(3) 0.008(3) 0.018(2) 0.006(3)
N17_3 0.037(3) 0.060(4) 0.018(3) 0.006(3) 0.016(2) -0.013(3)
P17_3 0.0235(17) 0.025(2) 0.0179(15) -0.0001(14) 0.0088(12) -0.0067(14)
N47_3 0.028(2) 0.0296(19) 0.0268(17) -0.0005(12) 0.0129(13) -0.0008(13)
N57_3 0.0372(19) 0.0338(19) 0.0325(17) 0.0021(12) 0.0158(13) -0.0013(12)
N67_3 0.041(2) 0.042(2) 0.0400(18) -0.0040(13) 0.0174(13) -0.0019(13)
C17_3 0.033(2) 0.033(2) 0.0300(19) 0.0013(12) 0.0142(14) -0.0001(13)
C27_3 0.033(3) 0.035(3) 0.032(3) 0.0007(18) 0.0147(19) -0.0003(18)
C37_3 0.034(3) 0.035(3) 0.036(3) 0.0016(18) 0.015(2) -0.0015(18)
C47_3 0.038(6) 0.080(15) 0.054(12) -0.002(11) 0.017(7) -0.018(7)
C57_3 0.026(9) 0.047(10) 0.039(5) -0.003(6) 0.009(5) 0.008(8)
C67_3 0.045(12) 0.059(9) 0.077(12) 0.034(9) 0.030(10) 0.010(9)
C77_3 0.028(5) 0.031(6) 0.026(5) -0.002(4) 0.012(4) -0.003(4)
C87_3 0.066(12) 0.037(11) 0.033(6) -0.009(7) 0.024(7) -0.015(9)
C97_3 0.035(6) 0.063(12) 0.046(10) -0.009(10) 0.020(7) -0.018(7)
C107_3 0.047(5) 0.050(7) 0.039(5) 0.012(4) 0.024(4) 0.007(5)
C117_3 0.049(3) 0.051(3) 0.051(3) -0.0013(19) 0.024(2) -0.0014(19)
C127_3 0.057(5) 0.050(4) 0.058(5) 0.002(3) 0.023(4) -0.004(3)
C137_3 0.038(3) 0.039(3) 0.039(3) -0.0037(18) 0.0159(19) 0.001(2)
C147_3 0.097(11) 0.039(6) 0.038(5) -0.007(5) 0.023(7) -0.006(7)
N17_4 0.037(3) 0.060(4) 0.018(3) 0.006(3) 0.016(2) -0.013(3)
P17_4 0.036(2) 0.014(2) 0.024(2) 0.0003(16) 0.0181(18) 0.0000(18)
N47_4 0.028(2) 0.0296(19) 0.0268(17) -0.0005(12) 0.0129(13) -0.0008(13)
N57_4 0.0372(19) 0.0338(19) 0.0325(17) 0.0021(12) 0.0158(13) -0.0013(12)
N67_4 0.041(2) 0.042(2) 0.0400(18) -0.0040(13) 0.0174(13) -0.0019(13)
C17_4 0.033(2) 0.033(2) 0.0300(19) 0.0013(12) 0.0142(14) -0.0001(13)
C27_4 0.034(3) 0.035(3) 0.033(3) 0.0022(18) 0.0154(19) -0.0001(18)
C37_4 0.040(3) 0.038(3) 0.041(3) 0.0011(18) 0.018(2) -0.0004(18)
C47_4 0.047(6) 0.038(10) 0.069(13) -0.013(9) 0.027(7) -0.015(7)
C57_4 0.039(10) 0.041(10) 0.048(5) -0.008(6) 0.024(5) 0.003(8)
C67_4 0.055(13) 0.039(7) 0.070(11) 0.014(7) 0.036(10) 0.009(8)
C77_4 0.034(6) 0.032(6) 0.032(5) 0.001(4) 0.019(5) 0.003(4)
C87_4 0.053(10) 0.036(11) 0.037(7) -0.005(7) 0.018(7) 0.002(9)
C97_4 0.036(6) 0.046(10) 0.047(9) -0.004(9) 0.023(6) -0.003(6)
C107_4 0.047(5) 0.050(7) 0.039(5) 0.012(4) 0.024(4) 0.007(5)
C117_4 0.055(3) 0.056(3) 0.057(4) -0.0012(19) 0.025(2) -0.0016(19)
C127_4 0.052(4) 0.053(5) 0.059(5) -0.001(4) 0.021(4) -0.004(3)
C137_4 0.041(3) 0.041(3) 0.041(3) -0.0032(18) 0.0168(19) 0.000(2)
C147_4 0.097(11) 0.039(6) 0.038(5) -0.007(5) 0.023(7) -0.006(7)
N17_6 0.0242(19) 0.052(2) 0.0299(14) 0.0115(14) 0.0094(13) 0.0052(16)
P17_6 0.0171(10) 0.0295(14) 0.0197(9) 0.0080(10) 0.0024(8) -0.0016(10)
N47_6 0.0302(18) 0.042(2) 0.042(3) 0.0130(17) 0.014(2) 0.0026(16)
N57_6 0.0374(17) 0.0383(16) 0.041(2) 0.0080(15) 0.0194(18) 0.0009(12)
N67_6 0.044(3) 0.046(2) 0.0327(16) 0.002(2) 0.0000(18) -0.0027(19)
C17_6 0.036(2) 0.042(2) 0.048(7) 0.011(2) 0.021(3) 0.0021(15)
C27_6 0.035(2) 0.0382(17) 0.043(4) 0.0074(17) 0.019(2) 0.0001(13)
C37_6 0.0377(19) 0.043(3) 0.055(3) 0.002(2) 0.0225(18) -0.0004(18)
C47_6 0.037(2) 0.052(4) 0.059(3) -0.006(3) 0.021(2) 0.007(3)
C57_6 0.036(6) 0.043(3) 0.054(5) 0.002(3) 0.018(4) 0.001(2)
C67_6 0.044(5) 0.049(5) 0.074(4) 0.017(4) 0.036(4) 0.014(4)
C77_6 0.0336(18) 0.045(3) 0.052(2) 0.025(2) 0.0199(17) 0.0101(19)
C87_6 0.029(3) 0.057(4) 0.054(2) 0.019(3) 0.023(2) 0.006(3)
C97_6 0.034(2) 0.051(4) 0.056(3) 0.029(3) 0.020(2) 0.012(3)
C107_6 0.035(4) 0.044(3) 0.065(5) 0.024(3) 0.027(5) 0.010(3)
C117_6 0.052(3) 0.054(4) 0.0338(16) 0.005(2) 0.0024(17) 0.005(3)
C127_6 0.062(5) 0.062(6) 0.0352(19) 0.008(3) 0.006(3) 0.012(4)
C137_6 0.036(5) 0.046(2) 0.038(5) 0.001(2) -0.001(5) -0.005(2)
C147_6 0.042(5) 0.060(5) 0.083(15) -0.021(9) 0.010(7) -0.014(4)
N17_7 0.0242(19) 0.052(2) 0.0299(14) 0.0115(14) 0.0094(13) 0.0052(16)
P17_7 0.0171(10) 0.0295(14) 0.0197(9) 0.0080(10) 0.0024(8) -0.0016(10)
N47_7 0.027(2) 0.0403(19) 0.043(3) 0.0143(18) 0.012(2) 0.0016(18)
N57_7 0.0374(17) 0.0383(16) 0.041(2) 0.0080(15) 0.0194(18) 0.0009(12)
N67_7 0.042(2) 0.0415(19) 0.0338(16) 0.0082(19) 0.0050(18) -0.0048(17)
C17_7 0.034(2) 0.037(2) 0.036(5) 0.008(3) 0.016(3) 0.0000(17)
C27_7 0.035(2) 0.0382(17) 0.043(4) 0.0074(17) 0.019(2) 0.0001(13)
C37_7 0.0395(19) 0.038(3) 0.045(3) 0.009(2) 0.0226(19) 0.0016(17)
C47_7 0.037(2) 0.052(4) 0.059(3) -0.006(3) 0.021(2) 0.007(3)
C57_7 0.049(5) 0.038(3) 0.039(5) 0.011(2) 0.025(4) 0.004(2)
C67_7 0.067(5) 0.038(5) 0.054(3) 0.016(3) 0.039(3) 0.016(4)
C77_7 0.0336(18) 0.045(3) 0.052(2) 0.025(2) 0.0199(17) 0.0101(19)
C87_7 0.029(3) 0.057(4) 0.054(2) 0.019(3) 0.023(2) 0.006(3)
C97_7 0.034(2) 0.051(4) 0.056(3) 0.029(3) 0.020(2) 0.012(3)
C107_7 0.039(4) 0.044(3) 0.069(5) 0.026(3) 0.032(4) 0.012(2)
C117_7 0.052(3) 0.054(4) 0.0338(16) 0.005(2) 0.0024(17) 0.005(3)
C127_7 0.062(5) 0.062(6) 0.0352(19) 0.008(3) 0.006(3) 0.012(4)
C137_7 0.047(3) 0.041(2) 0.048(5) 0.010(2) 0.006(3) -0.0051(19)
C147_7 0.053(3) 0.048(3) 0.068(5) 0.009(3) 0.015(3) -0.010(2)
N17_8 0.0455(16) 0.0436(13) 0.0437(13) 0.0087(13) 0.0234(13) -0.0023(15)
P17_8 0.0647(12) 0.0425(11) 0.0444(12) -0.0060(9) 0.0403(10) -0.0163(9)
N47_8 0.070(2) 0.0440(18) 0.0465(15) -0.0047(13) 0.0403(13) -0.0161(17)
N57_8 0.068(2) 0.0473(17) 0.0445(16) -0.0075(13) 0.0358(15) -0.0159(16)
N67_8 0.0640(18) 0.041(2) 0.0609(17) -0.0140(16) 0.0287(14) -0.0186(14)
C17_8 0.078(5) 0.050(3) 0.0468(16) -0.0062(16) 0.0388(18) -0.011(3)
C27_8 0.079(6) 0.050(4) 0.046(2) -0.006(2) 0.040(3) -0.011(4)
C37_8 0.065(2) 0.048(2) 0.048(3) -0.0078(17) 0.033(2) -0.0159(18)
C47_8 0.064(5) 0.050(3) 0.051(3) -0.010(3) 0.028(3) -0.010(3)
C57_8 0.064(3) 0.048(2) 0.050(3) -0.0064(18) 0.033(2) -0.017(2)
C67_8 0.066(2) 0.053(3) 0.045(3) -0.008(3) 0.034(2) -0.016(2)
C77_8 0.078(3) 0.049(2) 0.052(3) -0.0004(18) 0.046(3) -0.010(2)
C87_8 0.078(3) 0.049(5) 0.058(5) -0.005(4) 0.048(3) -0.010(3)
C97_8 0.088(4) 0.051(3) 0.059(4) 0.003(3) 0.055(3) -0.005(3)
C107_8 0.070(5) 0.052(5) 0.052(3) -0.001(3) 0.044(3) -0.002(4)
C117_8 0.062(3) 0.046(3) 0.067(3) -0.009(2) 0.028(3) -0.019(2)
C127_8 0.063(3) 0.047(3) 0.073(5) -0.012(3) 0.029(3) -0.020(2)
C137_8 0.076(3) 0.033(6) 0.0607(18) -0.011(2) 0.0297(17) -0.006(3)
C147_8 0.076(3) 0.058(7) 0.060(2) -0.006(4) 0.0298(18) -0.002(4)
N17_9 0.0455(16) 0.0436(13) 0.0437(13) 0.0087(13) 0.0234(13) -0.0023(15)
P17_9 0.0647(12) 0.0425(11) 0.0444(12) -0.0060(9) 0.0403(10) -0.0163(9)
N47_9 0.070(2) 0.0440(18) 0.0465(15) -0.0047(13) 0.0403(13) -0.0161(17)
N57_9 0.068(2) 0.0473(17) 0.0445(16) -0.0075(13) 0.0358(15) -0.0159(16)
N67_9 0.0640(18) 0.041(2) 0.0609(17) -0.0140(16) 0.0287(14) -0.0186(14)
C17_9 0.088(6) 0.045(5) 0.055(3) 0.003(3) 0.053(4) -0.006(4)
C27_9 0.077(7) 0.040(4) 0.0448(16) -0.0071(18) 0.037(2) -0.014(4)
C37_9 0.064(3) 0.048(2) 0.043(2) -0.0072(18) 0.032(2) -0.0169(18)
C47_9 0.064(3) 0.048(2) 0.050(3) -0.0064(18) 0.033(2) -0.017(2)
C57_9 0.061(5) 0.062(6) 0.043(2) -0.008(2) 0.033(2) -0.021(4)
C67_9 0.066(2) 0.053(3) 0.045(3) -0.008(3) 0.034(2) -0.016(2)
C77_9 0.083(3) 0.052(3) 0.057(3) 0.004(2) 0.052(2) -0.005(2)
C87_9 0.078(3) 0.034(5) 0.067(5) 0.003(4) 0.049(3) 0.007(3)
C97_9 0.088(4) 0.051(3) 0.059(4) 0.003(3) 0.055(3) -0.005(3)
C107_9 0.092(6) 0.050(5) 0.061(4) 0.004(4) 0.058(4) -0.007(5)
C117_9 0.062(3) 0.046(3) 0.067(3) -0.009(2) 0.028(3) -0.019(2)
C127_9 0.063(3) 0.047(3) 0.073(5) -0.012(3) 0.029(3) -0.020(2)
C137_9 0.074(6) 0.059(5) 0.060(2) -0.007(3) 0.030(3) -0.001(5)
C147_9 0.076(3) 0.058(7) 0.060(2) -0.006(4) 0.0298(18) -0.002(4)

loop_
_atom_type_symbol
_atom_type_description
_atom_type_scat_dispersion_real
_atom_type_scat_dispersion_imag
_atom_type_scat_source
C C 0.0033 0.0016 'International Tables Vol C Tables 4.2.6.8 and 6.1.1.4'
H H 0.0000 0.0000 'International Tables Vol C Tables 4.2.6.8 and 6.1.1.4'
Ce Ce -0.2486 2.6331 'International Tables Vol C Tables 4.2.6.8 and 6.1.1.4'
Li Li -0.0003 0.0001 'International Tables Vol C Tables 4.2.6.8 and 6.1.1.4'
N N 0.0061 0.0033 'International Tables Vol C Tables 4.2.6.8 and 6.1.1.4'
O O 0.0106 0.0060 'International Tables Vol C Tables 4.2.6.8 and 6.1.1.4'
P P 0.1023 0.0942 'International Tables Vol C Tables 4.2.6.8 and 6.1.1.4'

loop_
_exptl_crystal_face_index_h
_exptl_crystal_face_index_k
_exptl_crystal_face_index_l
_exptl_crystal_face_perp_dist
-2.00 0.00 1.00 0.1350
2.00 0.00 -1.00 0.1930
0.00 1.00 1.00 0.1040
0.00 -1.00 -1.00 0.1180
-1.00 1.00 0.00 0.1440
1.00 -1.00 0.00 0.1250
0.00 1.00 -1.00 0.1420
0.00 1.00 0.00 0.1430
0.00 -1.00 0.00 0.0900
1.00 2.00 -1.00 0.1650
3.00 1.00 -2.00 0.1710
-2.00 2.00 1.00 0.1290
2.00 1.00 -2.00 0.1630
0.00 -2.00 1.00 0.0940
0.00 2.00 -1.00 0.1590
1.00 -1.00 -2.00 0.1250
1.00 -1.00 1.00 0.0910
-1.00 1.00 -1.00 0.1330
1.00 2.00 1.00 0.1120
-1.00 -2.00 -1.00 0.1100
1.00 -2.00 0.00 0.1100
1.00 -2.00 -1.00 0.1130
0.00 1.00 2.00 0.0910
2.00 -1.00 -2.00 0.1360
-2.00 1.00 2.00 0.1080
-1.00 -2.00 2.00 0.1090
1.00 0.00 -2.00 0.1210
1.00 2.00 0.00 0.1370
-1.00 -2.00 0.00 0.1190
-1.00 -1.00 0.00 0.1360
1.00 1.00 0.00 0.1480
0.00 0.00 1.00 0.0840
0.00 0.00 -1.00 0.1250
-1.00 0.00 0.00 0.1370
1.00 0.00 0.00 0.1590
-2.00 0.00 -1.00 0.1230
2.00 1.00 1.00 0.1040
2.00 0.00 1.00 0.1000
-2.00 3.00 -1.00 0.1440
2.00 -3.00 1.00 0.0830
-2.00 -3.00 -1.00 0.1050

loop_
_geom_angle_atom_site_label_1
_geom_angle_atom_site_label_2
_geom_angle_atom_site_label_3
_geom_angle
_geom_angle_site_symmetry_1
_geom_angle_site_symmetry_3
_geom_angle_publ_flag
N2 Ce1 N3 114.24(19) . . ?
N2 Ce1 Li1 124.4(3) . . ?
N2 Ce1 N1 113.8(2) . . ?
N2 Ce1 N1B 113.8(2) . . ?
N2 Ce1 N17_3 114.98(18) . . ?
N2 Ce1 N17_4 114.98(18) . . ?
N3 Ce1 Li1 41.4(3) . . ?
N3 Ce1 N17_3 82.93(19) . . ?
N3 Ce1 N17_4 82.93(19) . . ?
N1 Ce1 N3 113.5(2) . . ?
N1 Ce1 Li1 121.8(3) . . ?
N1 Ce1 N17_4 113.9(2) . . ?
N1B Ce1 N3 113.5(2) . . ?
N1B Ce1 Li1 121.8(3) . . ?
N1B Ce1 N17_3 113.9(2) . . ?
N17_3 Ce1 Li1 41.6(3) . . ?
N17_4 Ce1 Li1 41.6(3) . . ?
N9 Ce2 Li2 127.7(4) . . ?
N9 Ce2 N1_2 121.0(2) . . ?
N9 Ce2 N17_8 119.8(2) . . ?
N9 Ce2 N17_9 115.8(2) . . ?
N1_1 Ce2 N9 114.7(2) . . ?
N1_1 Ce2 Li2 44.6(5) . . ?
N1_1 Ce2 N17_7 112.6(2) . . ?
N1_1 Ce2 N17_8 81.0(2) . . ?
N1_2 Ce2 Li2 31.7(5) . . ?
N17_6 Ce2 N9 112.2(2) . . ?
N17_6 Ce2 Li2 120.1(4) . . ?
N17_6 Ce2 N1_2 116.0(2) . . ?
N17_6 Ce2 N17_9 109.1(2) . . ?
N17_7 Ce2 N9 112.2(2) . . ?
N17_7 Ce2 Li2 120.1(4) . . ?
N17_7 Ce2 N17_8 113.0(2) . . ?
N17_8 Ce2 Li2 36.4(5) . . ?
N17_9 Ce2 Li2 46.1(5) . . ?
N17_9 Ce2 N1_2 77.9(3) . . ?
N2 P2 N20 113.5(2) . . ?
N2 P2 N22 124.6(3) . . ?
N2 P2 N21' 126.6(6) . . ?
N20 P2 N22 107.2(2) . . ?
N21' P2 N20 103.4(5) . . ?
P2 N2 Ce1 165.7(4) . . ?
C201 N20 P2 118.3(4) . . ?
C203 N20 P2 121.8(5) . . ?
C203 N20 C201 114.7(6) . . ?
N20 C201 H20A 108.7 . . ?
N20 C201 H20B 108.7 . . ?
N20 C201 C202 114.3(8) . . ?
H20A C201 H20B 107.6 . . ?
C202 C201 H20A 108.7 . . ?
C202 C201 H20B 108.7 . . ?
C201 C202 H20C 109.5 . . ?
C201 C202 H20D 109.5 . . ?
C201 C202 H20E 109.5 . . ?
H20C C202 H20D 109.5 . . ?
H20C C202 H20E 109.5 . . ?
H20D C202 H20E 109.5 . . ?
N20 C203 H20F 108.8 . . ?
N20 C203 H20G 108.8 . . ?
N20 C203 C204 113.6(8) . . ?
H20F C203 H20G 107.7 . . ?
C204 C203 H20F 108.8 . . ?
C204 C203 H20G 108.8 . . ?
C203 C204 H20H 109.5 . . ?
C203 C204 H20I 109.5 . . ?
C203 C204 H20J 109.5 . . ?
H20H C204 H20I 109.5 . . ?
H20H C204 H20J 109.5 . . ?
H20I C204 H20J 109.5 . . ?
C21 N21 P2 129.0(8) . . ?
C23 N21 P2 117.7(6) . . ?
C23 N21 C21 112.1(9) . . ?
C22 N22 P2 118.4(8) . . ?
C24 N22 P2 110.2(6) . . ?
C24 N22 C22 112.6(9) . . ?
N21 C21 C211 106.1(14) . . ?
N21 C21 C212 109.7(13) . . ?
C212 C21 C211 109.1(16) . . ?
C213 C21 N21 111.9(12) . . ?
C213 C21 C211 109.6(15) . . ?
C213 C21 C212 110.4(16) . . ?
N22 C22 C221 112.8(14) . . ?
N22 C22 C222 108.9(12) . . ?
N22 C22 C223 108.4(12) . . ?
C222 C22 C221 108.7(15) . . ?
C222 C22 C223 111.2(13) . . ?
C223 C22 C221 106.8(16) . . ?
N21 C23 H23A 111.6 . . ?
N21 C23 H23B 111.6 . . ?
N21 C23 C24 100.9(10) . . ?
H23A C23 H23B 109.4 . . ?
C24 C23 H23A 111.6 . . ?
C24 C23 H23B 111.6 . . ?
N22 C24 C23 105.4(11) . . ?
N22 C24 H24A 110.7 . . ?
N22 C24 H24B 110.7 . . ?
C23 C24 H24A 110.7 . . ?
C23 C24 H24B 110.7 . . ?
H24A C24 H24B 108.8 . . ?
C21 C211 H21A 109.5 . . ?
C21 C211 H21B 109.5 . . ?
C21 C211 H21C 109.5 . . ?
H21A C211 H21B 109.5 . . ?
H21A C211 H21C 109.5 . . ?
H21B C211 H21C 109.5 . . ?
C21 C212 H21D 109.5 . . ?
C21 C212 H21E 109.5 . . ?
C21 C212 H21F 109.5 . . ?
H21D C212 H21E 109.5 . . ?
H21D C212 H21F 109.5 . . ?
H21E C212 H21F 109.5 . . ?
C21 C213 H21G 109.5 . . ?
C21 C213 H21H 109.5 . . ?
C21 C213 H21I 109.5 . . ?
H21G C213 H21H 109.5 . . ?
H21G C213 H21I 109.5 . . ?
H21H C213 H21I 109.5 . . ?
C22 C221 H22A 109.5 . . ?
C22 C221 H22B 109.5 . . ?
C22 C221 H22C 109.5 . . ?
H22A C221 H22B 109.5 . . ?
H22A C221 H22C 109.5 . . ?
H22B C221 H22C 109.5 . . ?
C22 C222 H22D 109.5 . . ?
C22 C222 H22E 109.5 . . ?
C22 C222 H22F 109.5 . . ?
H22D C222 H22E 109.5 . . ?
H22D C222 H22F 109.5 . . ?
H22E C222 H22F 109.5 . . ?
C22 C223 H22G 109.5 . . ?
C22 C223 H22H 109.5 . . ?
C22 C223 H22I 109.5 . . ?
H22G C223 H22H 109.5 . . ?
H22G C223 H22I 109.5 . . ?
H22H C223 H22I 109.5 . . ?
C21' N21' P2 124.4(12) . . ?
C21' N21' C23' 123.4(14) . . ?
C23' N21' P2 111.3(10) . . ?
C22' N22' P2 124.0(10) . . ?
C24' N22' P2 108.2(10) . . ?
C24' N22' C22' 115.8(13) . . ?
N21' C21' C21A 113.3(16) . . ?
N21' C21' C21B 110.2(15) . . ?
N21' C21' C21C 109.8(15) . . ?
C21B C21' C21A 106.5(17) . . ?
C21B C21' C21C 110.7(16) . . ?
C21C C21' C21A 106.3(16) . . ?
C21' C21A H21J 109.5 . . ?
C21' C21A H21K 109.5 . . ?
C21' C21A H21L 109.5 . . ?
H21J C21A H21K 109.5 . . ?
H21J C21A H21L 109.5 . . ?
H21K C21A H21L 109.5 . . ?
C21' C21B H21M 109.5 . . ?
C21' C21B H21N 109.5 . . ?
C21' C21B H21O 109.5 . . ?
H21M C21B H21N 109.5 . . ?
H21M C21B H21O 109.5 . . ?
H21N C21B H21O 109.5 . . ?
C21' C21C H21P 109.5 . . ?
C21' C21C H21Q 109.5 . . ?
C21' C21C H21R 109.5 . . ?
H21P C21C H21Q 109.5 . . ?
H21P C21C H21R 109.5 . . ?
H21Q C21C H21R 109.5 . . ?
N22' C22' C22A 109.0(13) . . ?
N22' C22' C22B 109.6(14) . . ?
N22' C22' C22C 110.3(16) . . ?
C22B C22' C22A 106.4(16) . . ?
C22B C22' C22C 110.1(17) . . ?
C22C C22' C22A 111.3(15) . . ?
C22' C22A H22J 109.5 . . ?
C22' C22A H22K 109.5 . . ?
C22' C22A H22L 109.5 . . ?
H22J C22A H22K 109.5 . . ?
H22J C22A H22L 109.5 . . ?
H22K C22A H22L 109.5 . . ?
C22' C22B H22M 109.5 . . ?
C22' C22B H22N 109.5 . . ?
C22' C22B H22O 109.5 . . ?
H22M C22B H22N 109.5 . . ?
H22M C22B H22O 109.5 . . ?
H22N C22B H22O 109.5 . . ?
C22' C22C H22P 109.5 . . ?
C22' C22C H22Q 109.5 . . ?
C22' C22C H22R 109.5 . . ?
H22P C22C H22Q 109.5 . . ?
H22P C22C H22R 109.5 . . ?
H22Q C22C H22R 109.5 . . ?
N21' C23' H23C 109.6 . . ?
N21' C23' H23D 109.6 . . ?
N21' C23' C24' 110.3(12) . . ?
H23C C23' H23D 108.1 . . ?
C24' C23' H23C 109.6 . . ?
C24' C23' H23D 109.6 . . ?
N22' C24' C23' 106.4(13) . . ?
N22' C24' H24C 110.4 . . ?
N22' C24' H24D 110.4 . . ?
C23' C24' H24C 110.4 . . ?
C23' C24' H24D 110.4 . . ?
H24C C24' H24D 108.6 . . ?
N3 P3 N30 112.9(2) . . ?
N3 P3 N31 111.6(3) . . ?
N3 P3 N32 121.8(3) . . ?
N30 P3 N31 111.8(3) . . ?
N30 P3 N32 104.9(2) . . ?
N31 P3 N32 92.0(3) . . ?
P3 N3 Ce1 173.2(3) . . ?
P3 N3 Li1 98.5(5) . . ?
Li1 N3 Ce1 86.4(4) . . ?
C301 N30 P3 121.6(4) . . ?
C303 N30 P3 121.2(4) . . ?
C303 N30 C301 117.0(5) . . ?
N30 C301 H30A 108.5 . . ?
N30 C301 H30B 108.5 . . ?
N30 C301 C302 114.9(6) . . ?
H30A C301 H30B 107.5 . . ?
C302 C301 H30A 108.5 . . ?
C302 C301 H30B 108.5 . . ?
C301 C302 H30C 109.5 . . ?
C301 C302 H30D 109.5 . . ?
C301 C302 H30E 109.5 . . ?
H30C C302 H30D 109.5 . . ?
H30C C302 H30E 109.5 . . ?
H30D C302 H30E 109.5 . . ?
P3 N31 Li1 75.3(4) . . ?
C31 N31 P3 124.2(5) . . ?
C31 N31 Li1 99.0(5) . . ?
C33 N31 P3 111.2(5) . . ?
C33 N31 C31 114.6(5) . . ?
C33 N31 Li1 128.1(6) . . ?
C32 N32 P3 124.1(4) . . ?
C34 N32 P3 111.4(4) . . ?
C34 N32 C32 119.7(4) . . ?
N31 C31 C311 110.3(6) . . ?
N31 C31 C312 109.0(7) . . ?
N31 C31 C313 113.3(7) . . ?
C312 C31 C311 106.0(7) . . ?
C313 C31 C311 109.0(8) . . ?
C313 C31 C312 108.9(7) . . ?
N32 C32 C321 113.0(6) . . ?
N32 C32 C322 107.9(6) . . ?
N32 C32 C323 108.7(7) . . ?
C321 C32 C322 108.2(7) . . ?
C323 C32 C321 109.0(7) . . ?
C323 C32 C322 110.1(10) . . ?
N31 C33 H33A 110.9 . . ?
N31 C33 H33B 110.9 . . ?
N31 C33 C34 104.5(5) . . ?
H33A C33 H33B 108.9 . . ?
C34 C33 H33A 110.9 . . ?
C34 C33 H33B 110.9 . . ?
N32 C34 C33 107.1(5) . . ?
N32 C34 H34A 110.3 . . ?
N32 C34 H34B 110.3 . . ?
C33 C34 H34A 110.3 . . ?
C33 C34 H34B 110.3 . . ?
H34A C34 H34B 108.6 . . ?
C31 C311 H31A 109.5 . . ?
C31 C311 H31B 109.5 . . ?
C31 C311 H31C 109.5 . . ?
H31A C311 H31B 109.5 . . ?
H31A C311 H31C 109.5 . . ?
H31B C311 H31C 109.5 . . ?
C31 C312 H31D 109.5 . . ?
C31 C312 H31E 109.5 . . ?
C31 C312 H31F 109.5 . . ?
H31D C312 H31E 109.5 . . ?
H31D C312 H31F 109.5 . . ?
H31E C312 H31F 109.5 . . ?
C31 C313 H31G 109.5 . . ?
C31 C313 H31H 109.5 . . ?
C31 C313 H31I 109.5 . . ?
H31G C313 H31H 109.5 . . ?
H31G C313 H31I 109.5 . . ?
H31H C313 H31I 109.5 . . ?
C32 C321 H32A 109.5 . . ?
C32 C321 H32B 109.5 . . ?
C32 C321 H32C 109.5 . . ?
H32A C321 H32B 109.5 . . ?
H32A C321 H32C 109.5 . . ?
H32B C321 H32C 109.5 . . ?
C32 C322 H32D 109.5 . . ?
C32 C322 H32E 109.5 . . ?
C32 C322 H32F 109.5 . . ?
H32D C322 H32E 109.5 . . ?
H32D C322 H32F 109.5 . . ?
H32E C322 H32F 109.5 . . ?
C32 C323 H32G 109.5 . . ?
C32 C323 H32H 109.5 . . ?
C32 C323 H32I 109.5 . . ?
H32G C323 H32H 109.5 . . ?
H32G C323 H32I 109.5 . . ?
H32H C323 H32I 109.5 . . ?
N9 P5 N50 113.4(3) . . ?
N9 P5 N51 120.9(3) . . ?
N9 P5 N52 119.8(3) . . ?
N50 P5 N51 103.9(3) . . ?
N50 P5 N52 104.6(3) . . ?
N52 P5 N51 90.9(3) . . ?
P5 N9 Ce2 172.2(4) . . ?
C501 N50 P5 121.9(5) . . ?
C501 N50 C503 116.7(6) . . ?
C503 N50 P5 121.3(4) . . ?
C51 N51 P5 121.7(4) . . ?
C53 N51 P5 109.2(4) . . ?
C53 N51 C51 114.3(5) . . ?
C52 N52 P5 125.9(4) . . ?
C54 N52 P5 114.6(4) . . ?
C54 N52 C52 118.9(5) . . ?
N51 C51 C511 108.2(4) . . ?
N51 C51 C512 108.0(5) . . ?
N51 C51 C513 111.6(4) . . ?
C511 C51 C512 108.7(4) . . ?
C511 C51 C513 109.5(5) . . ?
C512 C51 C513 110.9(6) . . ?
N52 C52 C521 111.5(4) . . ?
N52 C52 C522 109.4(4) . . ?
N52 C52 C523 109.4(4) . . ?
C522 C52 C521 108.4(5) . . ?
C523 C52 C521 108.2(6) . . ?
C523 C52 C522 109.9(6) . . ?
N51 C53 H53A 110.9 . . ?
N51 C53 H53B 110.9 . . ?
N51 C53 C54 104.3(6) . . ?
H53A C53 H53B 108.9 . . ?
C54 C53 H53A 110.9 . . ?
C54 C53 H53B 110.9 . . ?
N52 C54 C53 106.7(6) . . ?
N52 C54 H54A 110.4 . . ?
N52 C54 H54B 110.4 . . ?
C53 C54 H54A 110.4 . . ?
C53 C54 H54B 110.4 . . ?
H54A C54 H54B 108.6 . . ?
N50 C501 H50A 108.7 . . ?
N50 C501 H50B 108.7 . . ?
N50 C501 C502 114.1(6) . . ?
H50A C501 H50B 107.6 . . ?
C502 C501 H50A 108.7 . . ?
C502 C501 H50B 108.7 . . ?
C501 C502 H50C 109.5 . . ?
C501 C502 H50D 109.5 . . ?
C501 C502 H50E 109.5 . . ?
H50C C502 H50D 109.5 . . ?
H50C C502 H50E 109.5 . . ?
H50D C502 H50E 109.5 . . ?
N50 C503 H50F 108.6 . . ?
N50 C503 H50G 108.6 . . ?
N50 C503 C504 114.8(7) . . ?
H50F C503 H50G 107.5 . . ?
C504 C503 H50F 108.6 . . ?
C504 C503 H50G 108.6 . . ?
C503 C504 H50H 109.5 . . ?
C503 C504 H50I 109.5 . . ?
C503 C504 H50J 109.5 . . ?
H50H C504 H50I 109.5 . . ?
H50H C504 H50J 109.5 . . ?
H50I C504 H50J 109.5 . . ?
C51 C511 H51A 109.5 . . ?
C51 C511 H51B 109.5 . . ?
C51 C511 H51C 109.5 . . ?
H51A C511 H51B 109.5 . . ?
H51A C511 H51C 109.5 . . ?
H51B C511 H51C 109.5 . . ?
C51 C512 H51D 109.5 . . ?
C51 C512 H51E 109.5 . . ?
C51 C512 H51F 109.5 . . ?
H51D C512 H51E 109.5 . . ?
H51D C512 H51F 109.5 . . ?
H51E C512 H51F 109.5 . . ?
C51 C513 H51G 109.5 . . ?
C51 C513 H51H 109.5 . . ?
C51 C513 H51I 109.5 . . ?
H51G C513 H51H 109.5 . . ?
H51G C513 H51I 109.5 . . ?
H51H C513 H51I 109.5 . . ?
C52 C521 H52A 109.5 . . ?
C52 C521 H52B 109.5 . . ?
C52 C521 H52C 109.5 . . ?
H52A C521 H52B 109.5 . . ?
H52A C521 H52C 109.5 . . ?
H52B C521 H52C 109.5 . . ?
C52 C522 H52D 109.5 . . ?
C52 C522 H52E 109.5 . . ?
C52 C522 H52F 109.5 . . ?
H52D C522 H52E 109.5 . . ?
H52D C522 H52F 109.5 . . ?
H52E C522 H52F 109.5 . . ?
C52 C523 H52G 109.5 . . ?
C52 C523 H52H 109.5 . . ?
C52 C523 H52I 109.5 . . ?
H52G C523 H52H 109.5 . . ?
H52G C523 H52I 109.5 . . ?
H52H C523 H52I 109.5 . . ?
N3 Li1 N31 71.4(5) . . ?
N3 Li1 N17_3 104.6(5) . . ?
N3 Li1 N47_3 171.3(7) . . ?
N3 Li1 N17_4 104.6(5) . . ?
N3 Li1 P17_4 138.0(6) . . ?
N31 Li1 N47_3 117.3(5) . . ?
N31 Li1 P17_4 149.3(6) . . ?
N17_3 Li1 N31 164.6(7) . . ?
N17_3 Li1 N47_3 66.7(5) . . ?
N17_4 Li1 N31 164.6(7) . . ?
N17_4 Li1 P17_4 33.6(3) . . ?
N1_1 Li2 N3_1 72.1(7) . . ?
N1_2 Li2 P1_2 32.1(6) . . ?
N1_2 Li2 N17_9 109.0(10) . . ?
N17_8 Li2 N1_1 104.1(8) . . ?
N17_8 Li2 N3_1 170.1(10) . . ?
N17_9 Li2 P1_2 141.0(9) . . ?
P1 N1 Ce1 166.8(4) . . ?
N1 P1 N4 117.4(5) . . ?
N1 P1 N5 117.5(5) . . ?
N1 P1 N6 114.9(4) . . ?
N4 P1 N5 92.2(3) . . ?
N6 P1 N4 108.5(3) . . ?
N6 P1 N5 103.5(4) . . ?
C1 N4 P1 112.1(4) . . ?
C1 N4 C7 115.9(5) . . ?
C7 N4 P1 126.5(4) . . ?
C2 N5 P1 113.7(4) . . ?
C2 N5 C3 120.4(6) . . ?
C3 N5 P1 125.1(5) . . ?
C11 N6 P1 117.2(5) . . ?
C13 N6 P1 121.3(5) . . ?
C13 N6 C11 121.0(6) . . ?
N4 C1 H1A 110.4 . . ?
N4 C1 H1B 110.4 . . ?
N4 C1 C2 106.6(5) . . ?
H1A C1 H1B 108.6 . . ?
C2 C1 H1A 110.4 . . ?
C2 C1 H1B 110.4 . . ?
N5 C2 C1 107.3(5) . . ?
N5 C2 H2A 110.2 . . ?
N5 C2 H2B 110.2 . . ?
C1 C2 H2A 110.2 . . ?
C1 C2 H2B 110.2 . . ?
H2A C2 H2B 108.5 . . ?
N5 C3 C4 109.4(7) . . ?
N5 C3 C5 111.6(7) . . ?
N5 C3 C6 110.8(7) . . ?
C5 C3 C4 107.2(8) . . ?
C6 C3 C4 110.1(8) . . ?
C6 C3 C5 107.6(8) . . ?
C3 C4 H4A 109.5 . . ?
C3 C4 H4B 109.5 . . ?
C3 C4 H4C 109.5 . . ?
H4A C4 H4B 109.5 . . ?
H4A C4 H4C 109.5 . . ?
H4B C4 H4C 109.5 . . ?
C3 C5 H5A 109.5 . . ?
C3 C5 H5B 109.5 . . ?
C3 C5 H5C 109.5 . . ?
H5A C5 H5B 109.5 . . ?
H5A C5 H5C 109.5 . . ?
H5B C5 H5C 109.5 . . ?
C3 C6 H6A 109.5 . . ?
C3 C6 H6B 109.5 . . ?
C3 C6 H6C 109.5 . . ?
H6A C6 H6B 109.5 . . ?
H6A C6 H6C 109.5 . . ?
H6B C6 H6C 109.5 . . ?
N4 C7 C8 111.4(6) . . ?
N4 C7 C9 110.1(6) . . ?
N4 C7 C10 109.2(7) . . ?
C8 C7 C9 108.8(8) . . ?
C8 C7 C10 108.8(7) . . ?
C10 C7 C9 108.4(7) . . ?
C7 C8 H8A 109.5 . . ?
C7 C8 H8B 109.5 . . ?
C7 C8 H8C 109.5 . . ?
H8A C8 H8B 109.5 . . ?
H8A C8 H8C 109.5 . . ?
H8B C8 H8C 109.5 . . ?
C7 C9 H9A 109.5 . . ?
C7 C9 H9B 109.5 . . ?
C7 C9 H9C 109.5 . . ?
H9A C9 H9B 109.5 . . ?
H9A C9 H9C 109.5 . . ?
H9B C9 H9C 109.5 . . ?
C7 C10 H10A 109.5 . . ?
C7 C10 H10B 109.5 . . ?
C7 C10 H10C 109.5 . . ?
H10A C10 H10B 109.5 . . ?
H10A C10 H10C 109.5 . . ?
H10B C10 H10C 109.5 . . ?
N6 C11 H11A 108.7 . . ?
N6 C11 H11B 108.7 . . ?
N6 C11 C12 114.3(7) . . ?
H11A C11 H11B 107.6 . . ?
C12 C11 H11A 108.7 . . ?
C12 C11 H11B 108.7 . . ?
C11 C12 H12A 109.5 . . ?
C11 C12 H12B 109.5 . . ?
C11 C12 H12C 109.5 . . ?
H12A C12 H12B 109.5 . . ?
H12A C12 H12C 109.5 . . ?
H12B C12 H12C 109.5 . . ?
N6 C13 H13A 108.6 . . ?
N6 C13 H13B 108.6 . . ?
N6 C13 C14 114.6(7) . . ?
H13A C13 H13B 107.6 . . ?
C14 C13 H13A 108.6 . . ?
C14 C13 H13B 108.6 . . ?
C13 C14 H14A 109.5 . . ?
C13 C14 H14B 109.5 . . ?
C13 C14 H14C 109.5 . . ?
H14A C14 H14B 109.5 . . ?
H14A C14 H14C 109.5 . . ?
H14B C14 H14C 109.5 . . ?
P1B N1B Ce1 170.6(5) . . ?
N1B P1B N4B 122.7(6) . . ?
N1B P1B N5B 122.0(6) . . ?
N1B P1B N6B 109.5(6) . . ?
N5B P1B N4B 90.9(4) . . ?
N6B P1B N4B 102.9(6) . . ?
N6B P1B N5B 106.0(6) . . ?
C1B N4B P1B 106.0(6) . . ?
C1B N4B C7B 114.2(8) . . ?
C7B N4B P1B 117.9(7) . . ?
C2B N5B P1B 113.9(6) . . ?
C2B N5B C3B 117.3(7) . . ?
C3B N5B P1B 128.8(7) . . ?
C11B N6B P1B 122.4(8) . . ?
C13B N6B P1B 120.5(8) . . ?
C13B N6B C11B 117.1(9) . . ?
N4B C1B H1BA 111.3 . . ?
N4B C1B H1BB 111.3 . . ?
N4B C1B C2B 102.3(7) . . ?
H1BA C1B H1BB 109.2 . . ?
C2B C1B H1BA 111.3 . . ?
C2B C1B H1BB 111.3 . . ?
N5B C2B C1B 104.9(7) . . ?
N5B C2B H2BA 110.8 . . ?
N5B C2B H2BB 110.8 . . ?
C1B C2B H2BA 110.8 . . ?
C1B C2B H2BB 110.8 . . ?
H2BA C2B H2BB 108.8 . . ?
N5B C3B C4B 110.4(9) . . ?
N5B C3B C5B 112.4(9) . . ?
N5B C3B C6B 109.2(9) . . ?
C4B C3B C6B 107.8(10) . . ?
C5B C3B C4B 109.2(10) . . ?
C5B C3B C6B 107.7(10) . . ?
C3B C4B H4BA 109.5 . . ?
C3B C4B H4BB 109.5 . . ?
C3B C4B H4BC 109.5 . . ?
H4BA C4B H4BB 109.5 . . ?
H4BA C4B H4BC 109.5 . . ?
H4BB C4B H4BC 109.5 . . ?
C3B C5B H5BA 109.5 . . ?
C3B C5B H5BB 109.5 . . ?
C3B C5B H5BC 109.5 . . ?
H5BA C5B H5BB 109.5 . . ?
H5BA C5B H5BC 109.5 . . ?
H5BB C5B H5BC 109.5 . . ?
C3B C6B H6BA 109.5 . . ?
C3B C6B H6BB 109.5 . . ?
C3B C6B H6BC 109.5 . . ?
H6BA C6B H6BB 109.5 . . ?
H6BA C6B H6BC 109.5 . . ?
H6BB C6B H6BC 109.5 . . ?
N4B C7B C8B 110.6(8) . . ?
N4B C7B C9B 108.8(9) . . ?
N4B C7B C10B 109.5(9) . . ?
C8B C7B C10B 108.0(9) . . ?
C9B C7B C8B 111.0(9) . . ?
C9B C7B C10B 109.0(9) . . ?
C7B C8B H8BA 109.5 . . ?
C7B C8B H8BB 109.5 . . ?
C7B C8B H8BC 109.5 . . ?
H8BA C8B H8BB 109.5 . . ?
H8BA C8B H8BC 109.5 . . ?
H8BB C8B H8BC 109.5 . . ?
C7B C9B H9BA 109.5 . . ?
C7B C9B H9BB 109.5 . . ?
C7B C9B H9BC 109.5 . . ?
H9BA C9B H9BB 109.5 . . ?
H9BA C9B H9BC 109.5 . . ?
H9BB C9B H9BC 109.5 . . ?
C7B C10B H10D 109.5 . . ?
C7B C10B H10E 109.5 . . ?
C7B C10B H10F 109.5 . . ?
H10D C10B H10E 109.5 . . ?
H10D C10B H10F 109.5 . . ?
H10E C10B H10F 109.5 . . ?
N6B C11B H11C 109.3 . . ?
N6B C11B H11D 109.3 . . ?
N6B C11B C12B 111.4(11) . . ?
H11C C11B H11D 108.0 . . ?
C12B C11B H11C 109.3 . . ?
C12B C11B H11D 109.3 . . ?
C11B C12B H12D 109.5 . . ?
C11B C12B H12E 109.5 . . ?
C11B C12B H12F 109.5 . . ?
H12D C12B H12E 109.5 . . ?
H12D C12B H12F 109.5 . . ?
H12E C12B H12F 109.5 . . ?
N6B C13B H13C 108.7 . . ?
N6B C13B H13D 108.7 . . ?
N6B C13B C14B 114.4(11) . . ?
H13C C13B H13D 107.6 . . ?
C14B C13B H13C 108.7 . . ?
C14B C13B H13D 108.7 . . ?
C13B C14B H14D 109.5 . . ?
C13B C14B H14E 109.5 . . ?
C13B C14B H14F 109.5 . . ?
H14D C14B H14E 109.5 . . ?
H14D C14B H14F 109.5 . . ?
H14E C14B H14F 109.5 . . ?
N30 C303 H30H 108.6 . . ?
N30 C303 H30I 108.6 . . ?
N30 C303 H30F 107.7 . . ?
N30 C303 H30G 107.7 . . ?
N30 C303 C304 114.7(9) . . ?
N30 C303 C30D 118.4(8) . . ?
H30H C303 H30I 107.6 . . ?
H30F C303 H30G 107.1 . . ?
C304 C303 H30H 108.6 . . ?
C304 C303 H30I 108.6 . . ?
C30D C303 H30F 107.7 . . ?
C30D C303 H30G 107.7 . . ?
C303 C304 H30J 109.5 . . ?
C303 C304 H30K 109.5 . . ?
C303 C304 H30L 109.5 . . ?
H30J C304 H30K 109.5 . . ?
H30J C304 H30L 109.5 . . ?
H30K C304 H30L 109.5 . . ?
C303 C30D H30M 109.5 . . ?
C303 C30D H30N 109.5 . . ?
C303 C30D H30O 109.5 . . ?
H30M C30D H30N 109.5 . . ?
H30M C30D H30O 109.5 . . ?
H30N C30D H30O 109.5 . . ?
C91 O1 C93 111.0(7) . . ?
O1 C91 H91A 109.8 . . ?
O1 C91 H91B 109.8 . . ?
O1 C91 C92 109.2(7) . . ?
H91A C91 H91B 108.3 . . ?
C92 C91 H91A 109.8 . . ?
C92 C91 H91B 109.8 . . ?
C91 C92 H92A 109.5 . . ?
C91 C92 H92B 109.5 . . ?
C91 C92 H92C 109.5 . . ?
H92A C92 H92B 109.5 . . ?
H92A C92 H92C 109.5 . . ?
H92B C92 H92C 109.5 . . ?
O1 C93 H93C 109.5 . . ?
O1 C93 H93D 109.5 . . ?
O1 C93 H93A 109.7 . . ?
O1 C93 H93B 109.7 . . ?
O1 C93 C94' 110.8(11) . . ?
O1 C93 C94 109.6(13) . . ?
H93C C93 H93D 108.1 . . ?
H93A C93 H93B 108.2 . . ?
C94' C93 H93C 109.5 . . ?
C94' C93 H93D 109.5 . . ?
C94 C93 H93A 109.7 . . ?
C94 C93 H93B 109.7 . . ?
C93 C94' H94A 109.5 . . ?
C93 C94' H94B 109.5 . . ?
C93 C94' H94C 109.5 . . ?
H94A C94' H94B 109.5 . . ?
H94A C94' H94C 109.5 . . ?
H94B C94' H94C 109.5 . . ?
C93 C94 H94D 109.5 . . ?
C93 C94 H94E 109.5 . . ?
C93 C94 H94F 109.5 . . ?
H94D C94 H94E 109.5 . . ?
H94D C94 H94F 109.5 . . ?
H94E C94 H94F 109.5 . . ?
Li2 N1_1 Ce2 85.6(6) . . ?
P1_1 N1_1 Ce2 179.5(4) . . ?
P1_1 N1_1 Li2 94.7(7) . . ?
N1_1 P1_1 N2_1 121.0(4) . . ?
N1_1 P1_1 N3_1 114.8(4) . . ?
N1_1 P1_1 N4_1 114.5(4) . . ?
N2_1 P1_1 N3_1 92.2(4) . . ?
N4_1 P1_1 N2_1 104.0(4) . . ?
N4_1 P1_1 N3_1 107.5(4) . . ?
C1_1 N2_1 P1_1 111.1(5) . . ?
C1_1 N2_1 C7_1 116.5(6) . . ?
C7_1 N2_1 P1_1 125.6(6) . . ?
P1_1 N3_1 Li2 76.4(5) . . ?
C2_1 N3_1 Li2 120.8(8) . . ?
C2_1 N3_1 P1_1 112.8(5) . . ?
C3_1 N3_1 Li2 96.0(7) . . ?
C3_1 N3_1 P1_1 128.8(6) . . ?
C3_1 N3_1 C2_1 114.1(6) . . ?
C11_1 N4_1 P1_1 123.7(7) . . ?
C13_1 N4_1 P1_1 118.8(7) . . ?
C13_1 N4_1 C11_1 117.3(8) . . ?
N2_1 C1_1 H1A_1 110.7 . . ?
N2_1 C1_1 H1B_1 110.7 . . ?
N2_1 C1_1 C2_1 105.3(7) . . ?
H1A_1 C1_1 H1B_1 108.8 . . ?
C2_1 C1_1 H1A_1 110.7 . . ?
C2_1 C1_1 H1B_1 110.7 . . ?
N3_1 C2_1 C1_1 104.6(6) . . ?
N3_1 C2_1 H2A_1 110.8 . . ?
N3_1 C2_1 H2B_1 110.8 . . ?
C1_1 C2_1 H2A_1 110.8 . . ?
C1_1 C2_1 H2B_1 110.8 . . ?
H2A_1 C2_1 H2B_1 108.9 . . ?
N3_1 C3_1 C4_1 110.6(9) . . ?
N3_1 C3_1 C5_1 112.1(8) . . ?
N3_1 C3_1 C6_1 110.4(8) . . ?
C4_1 C3_1 C6_1 106.3(9) . . ?
C5_1 C3_1 C4_1 107.6(9) . . ?
C5_1 C3_1 C6_1 109.6(9) . . ?
C3_1 C4_1 H4A_1 109.5 . . ?
C3_1 C4_1 H4B_1 109.5 . . ?
C3_1 C4_1 H4C_1 109.5 . . ?
H4A_1 C4_1 H4B_1 109.5 . . ?
H4A_1 C4_1 H4C_1 109.5 . . ?
H4B_1 C4_1 H4C_1 109.5 . . ?
C3_1 C5_1 H5A_1 109.5 . . ?
C3_1 C5_1 H5B_1 109.5 . . ?
C3_1 C5_1 H5C_1 109.5 . . ?
H5A_1 C5_1 H5B_1 109.5 . . ?
H5A_1 C5_1 H5C_1 109.5 . . ?
H5B_1 C5_1 H5C_1 109.5 . . ?
C3_1 C6_1 H6A_1 109.5 . . ?
C3_1 C6_1 H6B_1 109.5 . . ?
C3_1 C6_1 H6C_1 109.5 . . ?
H6A_1 C6_1 H6B_1 109.5 . . ?
H6A_1 C6_1 H6C_1 109.5 . . ?
H6B_1 C6_1 H6C_1 109.5 . . ?
N2_1 C7_1 C8_1 110.2(9) . . ?
N2_1 C7_1 C9_1 111.1(10) . . ?
N2_1 C7_1 C10_1 109.9(8) . . ?
C8_1 C7_1 C10_1 109.7(10) . . ?
C9_1 C7_1 C8_1 109.1(9) . . ?
C9_1 C7_1 C10_1 106.9(10) . . ?
C7_1 C8_1 H8A_1 109.5 . . ?
C7_1 C8_1 H8B_1 109.5 . . ?
C7_1 C8_1 H8C_1 109.5 . . ?
H8A_1 C8_1 H8B_1 109.5 . . ?
H8A_1 C8_1 H8C_1 109.5 . . ?
H8B_1 C8_1 H8C_1 109.5 . . ?
C7_1 C9_1 H9A_1 109.5 . . ?
C7_1 C9_1 H9B_1 109.5 . . ?
C7_1 C9_1 H9C_1 109.5 . . ?
H9A_1 C9_1 H9B_1 109.5 . . ?
H9A_1 C9_1 H9C_1 109.5 . . ?
H9B_1 C9_1 H9C_1 109.5 . . ?
C7_1 C10_1 H10A_1 109.5 . . ?
C7_1 C10_1 H10B_1 109.5 . . ?
C7_1 C10_1 H10C_1 109.5 . . ?
H10A_1 C10_1 H10B_1 109.5 . . ?
H10A_1 C10_1 H10C_1 109.5 . . ?
H10B_1 C10_1 H10C_1 109.5 . . ?
N4_1 C11_1 H11A_1 108.9 . . ?
N4_1 C11_1 H11B_1 108.9 . . ?
N4_1 C11_1 C12_1 113.3(9) . . ?
H11A_1 C11_1 H11B_1 107.7 . . ?
C12_1 C11_1 H11A_1 108.9 . . ?
C12_1 C11_1 H11B_1 108.9 . . ?
C11_1 C12_1 H12A_1 109.5 . . ?
C11_1 C12_1 H12B_1 109.5 . . ?
C11_1 C12_1 H12C_1 109.5 . . ?
H12A_1 C12_1 H12B_1 109.5 . . ?
H12A_1 C12_1 H12C_1 109.5 . . ?
H12B_1 C12_1 H12C_1 109.5 . . ?
N4_1 C13_1 H13A_1 108.9 . . ?
N4_1 C13_1 H13B_1 108.9 . . ?
N4_1 C13_1 C14_1 113.6(9) . . ?
H13A_1 C13_1 H13B_1 107.7 . . ?
C14_1 C13_1 H13A_1 108.9 . . ?
C14_1 C13_1 H13B_1 108.9 . . ?
C13_1 C14_1 H14A_1 109.5 . . ?
C13_1 C14_1 H14B_1 109.5 . . ?
C13_1 C14_1 H14C_1 109.5 . . ?
H14A_1 C14_1 H14B_1 109.5 . . ?
H14A_1 C14_1 H14C_1 109.5 . . ?
H14B_1 C14_1 H14C_1 109.5 . . ?
Li2 N1_2 Ce2 90.3(7) . . ?
P1_2 N1_2 Ce2 154.2(6) . . ?
P1_2 N1_2 Li2 115.5(10) . . ?
N1_2 P1_2 N2_2 121.3(6) . . ?
N1_2 P1_2 N3_2 118.4(6) . . ?
N1_2 P1_2 N4_2 109.5(5) . . ?
N2_2 P1_2 N3_2 93.0(5) . . ?
N2_2 P1_2 N4_2 106.5(6) . . ?
N3_2 P1_2 N4_2 106.3(6) . . ?
C1_2 N2_2 P1_2 113.7(7) . . ?
C1_2 N2_2 C7_2 117.9(8) . . ?
C7_2 N2_2 P1_2 127.7(8) . . ?
C2_2 N3_2 P1_2 109.4(7) . . ?
C3_2 N3_2 P1_2 125.4(8) . . ?
C3_2 N3_2 C2_2 115.9(9) . . ?
C11_2 N4_2 P1_2 119.9(8) . . ?
C11_2 N4_2 C13_2 119.4(9) . . ?
C13_2 N4_2 P1_2 118.3(8) . . ?
N2_2 C1_2 H1A_2 110.2 . . ?
N2_2 C1_2 H1B_2 110.2 . . ?
N2_2 C1_2 C2_2 107.5(9) . . ?
H1A_2 C1_2 H1B_2 108.5 . . ?
C2_2 C1_2 H1A_2 110.2 . . ?
C2_2 C1_2 H1B_2 110.2 . . ?
N3_2 C2_2 C1_2 104.3(9) . . ?
N3_2 C2_2 H2A_2 110.9 . . ?
N3_2 C2_2 H2B_2 110.9 . . ?
C1_2 C2_2 H2A_2 110.9 . . ?
C1_2 C2_2 H2B_2 110.9 . . ?
H2A_2 C2_2 H2B_2 108.9 . . ?
N3_2 C3_2 C4_2 112.9(10) . . ?
N3_2 C3_2 C5_2 109.9(10) . . ?
N3_2 C3_2 C6_2 109.7(10) . . ?
C4_2 C3_2 C5_2 108.6(10) . . ?
C4_2 C3_2 C6_2 108.2(10) . . ?
C5_2 C3_2 C6_2 107.3(10) . . ?
C3_2 C4_2 H4A_2 109.5 . . ?
C3_2 C4_2 H4B_2 109.5 . . ?
C3_2 C4_2 H4C_2 109.5 . . ?
H4A_2 C4_2 H4B_2 109.5 . . ?
H4A_2 C4_2 H4C_2 109.5 . . ?
H4B_2 C4_2 H4C_2 109.5 . . ?
C3_2 C5_2 H5A_2 109.5 . . ?
C3_2 C5_2 H5B_2 109.5 . . ?
C3_2 C5_2 H5C_2 109.5 . . ?
H5A_2 C5_2 H5B_2 109.5 . . ?
H5A_2 C5_2 H5C_2 109.5 . . ?
H5B_2 C5_2 H5C_2 109.5 . . ?
C3_2 C6_2 H6A_2 109.5 . . ?
C3_2 C6_2 H6B_2 109.5 . . ?
C3_2 C6_2 H6C_2 109.5 . . ?
H6A_2 C6_2 H6B_2 109.5 . . ?
H6A_2 C6_2 H6C_2 109.5 . . ?
H6B_2 C6_2 H6C_2 109.5 . . ?
N2_2 C7_2 C8_2 111.7(11) . . ?
N2_2 C7_2 C9_2 107.5(10) . . ?
N2_2 C7_2 C10_2 111.8(10) . . ?
C8_2 C7_2 C9_2 108.4(10) . . ?
C10_2 C7_2 C8_2 108.0(11) . . ?
C10_2 C7_2 C9_2 109.4(11) . . ?
C7_2 C8_2 H8A_2 109.5 . . ?
C7_2 C8_2 H8B_2 109.5 . . ?
C7_2 C8_2 H8C_2 109.5 . . ?
H8A_2 C8_2 H8B_2 109.5 . . ?
H8A_2 C8_2 H8C_2 109.5 . . ?
H8B_2 C8_2 H8C_2 109.5 . . ?
C7_2 C9_2 H9A_2 109.5 . . ?
C7_2 C9_2 H9B_2 109.5 . . ?
C7_2 C9_2 H9C_2 109.5 . . ?
H9A_2 C9_2 H9B_2 109.5 . . ?
H9A_2 C9_2 H9C_2 109.5 . . ?
H9B_2 C9_2 H9C_2 109.5 . . ?
C7_2 C10_2 H10A_2 109.5 . . ?
C7_2 C10_2 H10B_2 109.5 . . ?
C7_2 C10_2 H10C_2 109.5 . . ?
H10A_2 C10_2 H10B_2 109.5 . . ?
H10A_2 C10_2 H10C_2 109.5 . . ?
H10B_2 C10_2 H10C_2 109.5 . . ?
N4_2 C11_2 H11A_2 108.6 . . ?
N4_2 C11_2 H11B_2 108.6 . . ?
N4_2 C11_2 C12_2 114.8(12) . . ?
H11A_2 C11_2 H11B_2 107.5 . . ?
C12_2 C11_2 H11A_2 108.6 . . ?
C12_2 C11_2 H11B_2 108.6 . . ?
C11_2 C12_2 H12A_2 109.5 . . ?
C11_2 C12_2 H12B_2 109.5 . . ?
C11_2 C12_2 H12C_2 109.5 . . ?
H12A_2 C12_2 H12B_2 109.5 . . ?
H12A_2 C12_2 H12C_2 109.5 . . ?
H12B_2 C12_2 H12C_2 109.5 . . ?
N4_2 C13_2 H13A_2 108.8 . . ?
N4_2 C13_2 H13B_2 108.8 . . ?
N4_2 C13_2 C14_2 113.8(11) . . ?
H13A_2 C13_2 H13B_2 107.7 . . ?
C14_2 C13_2 H13A_2 108.8 . . ?
C14_2 C13_2 H13B_2 108.8 . . ?
C13_2 C14_2 H14A_2 109.5 . . ?
C13_2 C14_2 H14B_2 109.5 . . ?
C13_2 C14_2 H14C_2 109.5 . . ?
H14A_2 C14_2 H14B_2 109.5 . . ?
H14A_2 C14_2 H14C_2 109.5 . . ?
H14B_2 C14_2 H14C_2 109.5 . . ?
Li1 N17_3 Ce1 86.0(4) . . ?
P17_3 N17_3 Ce1 163.2(4) . . ?
P17_3 N17_3 Li1 105.9(5) . . ?
N17_3 P17_3 N47_3 106.1(5) . . ?
N17_3 P17_3 N57_3 128.7(5) . . ?
N17_3 P17_3 N67_3 111.0(5) . . ?
N57_3 P17_3 N47_3 92.7(4) . . ?
N67_3 P17_3 N47_3 110.7(5) . . ?
N67_3 P17_3 N57_3 105.6(6) . . ?
P17_3 N47_3 Li1 78.3(5) . . ?
C17_3 N47_3 Li1 131.0(8) . . ?
C17_3 N47_3 P17_3 110.5(6) . . ?
C17_3 N47_3 C77_3 113.4(7) . . ?
C77_3 N47_3 Li1 96.1(7) . . ?
C77_3 N47_3 P17_3 124.9(7) . . ?
C27_3 N57_3 P17_3 111.5(6) . . ?
C27_3 N57_3 C37_3 115.2(7) . . ?
C37_3 N57_3 P17_3 123.8(6) . . ?
C117_3 N67_3 P17_3 126.5(7) . . ?
C117_3 N67_3 C137_3 108.5(8) . . ?
C137_3 N67_3 P17_3 120.1(7) . . ?
N47_3 C17_3 H17A_3 110.7 . . ?
N47_3 C17_3 H17B_3 110.7 . . ?
N47_3 C17_3 C27_3 105.1(7) . . ?
H17A_3 C17_3 H17B_3 108.8 . . ?
C27_3 C17_3 H17A_3 110.7 . . ?
C27_3 C17_3 H17B_3 110.7 . . ?
N57_3 C27_3 C17_3 104.1(7) . . ?
N57_3 C27_3 H27A_3 110.9 . . ?
N57_3 C27_3 H27B_3 110.9 . . ?
C17_3 C27_3 H27A_3 110.9 . . ?
C17_3 C27_3 H27B_3 110.9 . . ?
H27A_3 C27_3 H27B_3 109.0 . . ?
N57_3 C37_3 C47_3 111.0(8) . . ?
N57_3 C37_3 C57_3 109.9(7) . . ?
N57_3 C37_3 C67_3 108.6(8) . . ?
C47_3 C37_3 C67_3 110.9(9) . . ?
C57_3 C37_3 C47_3 108.4(8) . . ?
C57_3 C37_3 C67_3 108.1(8) . . ?
C37_3 C47_3 H47A_3 109.5 . . ?
C37_3 C47_3 H47B_3 109.5 . . ?
C37_3 C47_3 H47C_3 109.5 . . ?
H47A_3 C47_3 H47B_3 109.5 . . ?
H47A_3 C47_3 H47C_3 109.5 . . ?
H47B_3 C47_3 H47C_3 109.5 . . ?
C37_3 C57_3 H57A_3 109.5 . . ?
C37_3 C57_3 H57B_3 109.5 . . ?
C37_3 C57_3 H57C_3 109.5 . . ?
H57A_3 C57_3 H57B_3 109.5 . . ?
H57A_3 C57_3 H57C_3 109.5 . . ?
H57B_3 C57_3 H57C_3 109.5 . . ?
C37_3 C67_3 H67A_3 109.5 . . ?
C37_3 C67_3 H67B_3 109.5 . . ?
C37_3 C67_3 H67C_3 109.5 . . ?
H67A_3 C67_3 H67B_3 109.5 . . ?
H67A_3 C67_3 H67C_3 109.5 . . ?
H67B_3 C67_3 H67C_3 109.5 . . ?
N47_3 C77_3 C87_3 110.1(9) . . ?
N47_3 C77_3 C97_3 111.7(9) . . ?
N47_3 C77_3 C107_3 111.0(9) . . ?
C97_3 C77_3 C87_3 107.9(9) . . ?
C107_3 C77_3 C87_3 107.5(9) . . ?
C107_3 C77_3 C97_3 108.6(9) . . ?
C77_3 C87_3 H87A_3 109.5 . . ?
C77_3 C87_3 H87B_3 109.5 . . ?
C77_3 C87_3 H87C_3 109.5 . . ?
H87A_3 C87_3 H87B_3 109.5 . . ?
H87A_3 C87_3 H87C_3 109.5 . . ?
H87B_3 C87_3 H87C_3 109.5 . . ?
C77_3 C97_3 H97A_3 109.5 . . ?
C77_3 C97_3 H97B_3 109.5 . . ?
C77_3 C97_3 H97C_3 109.5 . . ?
H97A_3 C97_3 H97B_3 109.5 . . ?
H97A_3 C97_3 H97C_3 109.5 . . ?
H97B_3 C97_3 H97C_3 109.5 . . ?
Li1 C107_3 H10A_3 39.1 . . ?
Li1 C107_3 H10B_3 148.0 . . ?
Li1 C107_3 H10C_3 84.1 . . ?
C77_3 C107_3 Li1 91.8(8) . . ?
C77_3 C107_3 H10A_3 109.5 . . ?
C77_3 C107_3 H10B_3 109.5 . . ?
C77_3 C107_3 H10C_3 109.5 . . ?
H10A_3 C107_3 H10B_3 109.5 . . ?
H10A_3 C107_3 H10C_3 109.5 . . ?
H10B_3 C107_3 H10C_3 109.5 . . ?
N67_3 C117_3 H11A_3 110.1 . . ?
N67_3 C117_3 H11B_3 110.1 . . ?
N67_3 C117_3 C127_3 108.0(8) . . ?
H11A_3 C117_3 H11B_3 108.4 . . ?
C127_3 C117_3 H11A_3 110.1 . . ?
C127_3 C117_3 H11B_3 110.1 . . ?
C117_3 C127_3 H12A_3 109.5 . . ?
C117_3 C127_3 H12B_3 109.5 . . ?
C117_3 C127_3 H12C_3 109.5 . . ?
H12A_3 C127_3 H12B_3 109.5 . . ?
H12A_3 C127_3 H12C_3 109.5 . . ?
H12B_3 C127_3 H12C_3 109.5 . . ?
N67_3 C137_3 H13A_3 108.9 . . ?
N67_3 C137_3 H13B_3 108.9 . . ?
N67_3 C137_3 C147_3 113.4(10) . . ?
H13A_3 C137_3 H13B_3 107.7 . . ?
C147_3 C137_3 H13A_3 108.9 . . ?
C147_3 C137_3 H13B_3 108.9 . . ?
C137_3 C147_3 H14A_3 109.5 . . ?
C137_3 C147_3 H14B_3 109.5 . . ?
C137_3 C147_3 H14C_3 109.5 . . ?
H14A_3 C147_3 H14B_3 109.5 . . ?
H14A_3 C147_3 H14C_3 109.5 . . ?
H14B_3 C147_3 H14C_3 109.5 . . ?
Li1 N17_4 Ce1 86.0(4) . . ?
P17_4 N17_4 Ce1 173.8(3) . . ?
P17_4 N17_4 Li1 98.3(5) . . ?
N17_4 P17_4 N47_4 120.7(4) . . ?
N17_4 P17_4 N57_4 113.0(4) . . ?
N17_4 P17_4 N67_4 115.4(3) . . ?
N47_4 P17_4 N57_4 92.6(3) . . ?
N67_4 P17_4 N47_4 108.5(3) . . ?
N67_4 P17_4 N57_4 103.1(3) . . ?
P17_4 N47_4 Li1 70.4(4) . . ?
C17_4 N47_4 Li1 126.2(6) . . ?
C17_4 N47_4 P17_4 113.2(4) . . ?
C17_4 N47_4 C77_4 115.6(5) . . ?
C77_4 N47_4 Li1 96.6(6) . . ?
C77_4 N47_4 P17_4 126.4(4) . . ?
C27_4 N57_4 P17_4 112.9(4) . . ?
C27_4 N57_4 C37_4 119.9(6) . . ?
C37_4 N57_4 P17_4 124.8(6) . . ?
C117_4 N67_4 P17_4 116.3(5) . . ?
C137_4 N67_4 P17_4 120.6(5) . . ?
C137_4 N67_4 C117_4 120.4(6) . . ?
N47_4 C17_4 H17A_4 110.3 . . ?
N47_4 C17_4 H17B_4 110.3 . . ?
N47_4 C17_4 C27_4 106.9(5) . . ?
H17A_4 C17_4 H17B_4 108.6 . . ?
C27_4 C17_4 H17A_4 110.3 . . ?
C27_4 C17_4 H17B_4 110.3 . . ?
N57_4 C27_4 C17_4 106.4(6) . . ?
N57_4 C27_4 H27A_4 110.4 . . ?
N57_4 C27_4 H27B_4 110.4 . . ?
C17_4 C27_4 H27A_4 110.4 . . ?
C17_4 C27_4 H27B_4 110.4 . . ?
H27A_4 C27_4 H27B_4 108.6 . . ?
N57_4 C37_4 C47_4 109.3(7) . . ?
N57_4 C37_4 C57_4 111.5(7) . . ?
N57_4 C37_4 C67_4 110.9(7) . . ?
C57_4 C37_4 C47_4 107.2(8) . . ?
C67_4 C37_4 C47_4 110.2(8) . . ?
C67_4 C37_4 C57_4 107.7(8) . . ?
C37_4 C47_4 H47A_4 109.5 . . ?
C37_4 C47_4 H47B_4 109.5 . . ?
C37_4 C47_4 H47C_4 109.5 . . ?
H47A_4 C47_4 H47B_4 109.5 . . ?
H47A_4 C47_4 H47C_4 109.5 . . ?
H47B_4 C47_4 H47C_4 109.5 . . ?
C37_4 C57_4 H57A_4 109.5 . . ?
C37_4 C57_4 H57B_4 109.5 . . ?
C37_4 C57_4 H57C_4 109.5 . . ?
H57A_4 C57_4 H57B_4 109.5 . . ?
H57A_4 C57_4 H57C_4 109.5 . . ?
H57B_4 C57_4 H57C_4 109.5 . . ?
C37_4 C67_4 H67A_4 109.5 . . ?
C37_4 C67_4 H67B_4 109.5 . . ?
C37_4 C67_4 H67C_4 109.5 . . ?
H67A_4 C67_4 H67B_4 109.5 . . ?
H67A_4 C67_4 H67C_4 109.5 . . ?
H67B_4 C67_4 H67C_4 109.5 . . ?
N47_4 C77_4 C87_4 111.3(7) . . ?
N47_4 C77_4 C97_4 110.0(6) . . ?
N47_4 C77_4 C107_4 109.1(7) . . ?
C87_4 C77_4 C97_4 108.9(8) . . ?
C87_4 C77_4 C107_4 109.0(7) . . ?
C107_4 C77_4 C97_4 108.6(7) . . ?
C77_4 C87_4 H87A_4 109.5 . . ?
C77_4 C87_4 H87B_4 109.5 . . ?
C77_4 C87_4 H87C_4 109.5 . . ?
H87A_4 C87_4 H87B_4 109.5 . . ?
H87A_4 C87_4 H87C_4 109.5 . . ?
H87B_4 C87_4 H87C_4 109.5 . . ?
C77_4 C97_4 H97A_4 109.5 . . ?
C77_4 C97_4 H97B_4 109.5 . . ?
C77_4 C97_4 H97C_4 109.5 . . ?
H97A_4 C97_4 H97B_4 109.5 . . ?
H97A_4 C97_4 H97C_4 109.5 . . ?
H97B_4 C97_4 H97C_4 109.5 . . ?
C77_4 C107_4 H10A_4 109.5 . . ?
C77_4 C107_4 H10B_4 109.5 . . ?
C77_4 C107_4 H10C_4 109.5 . . ?
H10A_4 C107_4 H10B_4 109.5 . . ?
H10A_4 C107_4 H10C_4 109.5 . . ?
H10B_4 C107_4 H10C_4 109.5 . . ?
N67_4 C117_4 H11A_4 108.7 . . ?
N67_4 C117_4 H11B_4 108.7 . . ?
N67_4 C117_4 C127_4 114.1(7) . . ?
H11A_4 C117_4 H11B_4 107.6 . . ?
C127_4 C117_4 H11A_4 108.7 . . ?
C127_4 C117_4 H11B_4 108.7 . . ?
C117_4 C127_4 H12A_4 109.5 . . ?
C117_4 C127_4 H12B_4 109.5 . . ?
C117_4 C127_4 H12C_4 109.5 . . ?
H12A_4 C127_4 H12B_4 109.5 . . ?
H12A_4 C127_4 H12C_4 109.5 . . ?
H12B_4 C127_4 H12C_4 109.5 . . ?
N67_4 C137_4 H13A_4 108.6 . . ?
N67_4 C137_4 H13B_4 108.6 . . ?
N67_4 C137_4 C147_4 114.5(6) . . ?
H13A_4 C137_4 H13B_4 107.6 . . ?
C147_4 C137_4 H13A_4 108.6 . . ?
C147_4 C137_4 H13B_4 108.6 . . ?
C137_4 C147_4 H14A_4 109.5 . . ?
C137_4 C147_4 H14B_4 109.5 . . ?
C137_4 C147_4 H14C_4 109.5 . . ?
H14A_4 C147_4 H14B_4 109.5 . . ?
H14A_4 C147_4 H14C_4 109.5 . . ?
H14B_4 C147_4 H14C_4 109.5 . . ?
P17_6 N17_6 Ce2 160.2(4) . . ?
N17_6 P17_6 N47_6 125.6(6) . . ?
N17_6 P17_6 N57_6 120.8(5) . . ?
N17_6 P17_6 N67_6 108.5(5) . . ?
N47_6 P17_6 N57_6 90.8(5) . . ?
N67_6 P17_6 N47_6 104.2(6) . . ?
N67_6 P17_6 N57_6 103.9(6) . . ?
C17_6 N47_6 P17_6 114.4(6) . . ?
C17_6 N47_6 C77_6 118.2(8) . . ?
C77_6 N47_6 P17_6 125.7(8) . . ?
C27_6 N57_6 P17_6 108.6(7) . . ?
C37_6 N57_6 P17_6 122.7(7) . . ?
C37_6 N57_6 C27_6 114.7(8) . . ?
C117_6 N67_6 P17_6 119.5(9) . . ?
C137_6 N67_6 P17_6 120.7(9) . . ?
C137_6 N67_6 C117_6 119.1(10) . . ?
N47_6 C17_6 H17A_6 110.3 . . ?
N47_6 C17_6 H17B_6 110.3 . . ?
N47_6 C17_6 C27_6 107.2(8) . . ?
H17A_6 C17_6 H17B_6 108.5 . . ?
C27_6 C17_6 H17A_6 110.3 . . ?
C27_6 C17_6 H17B_6 110.3 . . ?
N57_6 C27_6 C17_6 103.1(8) . . ?
N57_6 C27_6 H27A_6 111.1 . . ?
N57_6 C27_6 H27B_6 111.1 . . ?
C17_6 C27_6 H27A_6 111.1 . . ?
C17_6 C27_6 H27B_6 111.1 . . ?
H27A_6 C27_6 H27B_6 109.1 . . ?
N57_6 C37_6 C47_6 111.1(8) . . ?
N57_6 C37_6 C57_6 109.6(8) . . ?
N57_6 C37_6 C67_6 110.1(8) . . ?
C57_6 C37_6 C47_6 107.8(9) . . ?
C67_6 C37_6 C47_6 109.1(9) . . ?
C67_6 C37_6 C57_6 109.1(9) . . ?
C37_6 C47_6 H47A_6 109.5 . . ?
C37_6 C47_6 H47B_6 109.5 . . ?
C37_6 C47_6 H47C_6 109.5 . . ?
H47A_6 C47_6 H47B_6 109.5 . . ?
H47A_6 C47_6 H47C_6 109.5 . . ?
H47B_6 C47_6 H47C_6 109.5 . . ?
C37_6 C57_6 H57A_6 109.5 . . ?
C37_6 C57_6 H57B_6 109.5 . . ?
C37_6 C57_6 H57C_6 109.5 . . ?
H57A_6 C57_6 H57B_6 109.5 . . ?
H57A_6 C57_6 H57C_6 109.5 . . ?
H57B_6 C57_6 H57C_6 109.5 . . ?
C37_6 C67_6 H67A_6 109.5 . . ?
C37_6 C67_6 H67B_6 109.5 . . ?
C37_6 C67_6 H67C_6 109.5 . . ?
H67A_6 C67_6 H67B_6 109.5 . . ?
H67A_6 C67_6 H67C_6 109.5 . . ?
H67B_6 C67_6 H67C_6 109.5 . . ?
N47_6 C77_6 C87_6 109.2(10) . . ?
N47_6 C77_6 C97_6 108.7(10) . . ?
N47_6 C77_6 C107_6 110.7(9) . . ?
C87_6 C77_6 C97_6 109.0(10) . . ?
C107_6 C77_6 C87_6 110.7(10) . . ?
C107_6 C77_6 C97_6 108.4(10) . . ?
C77_6 C87_6 H87A_6 109.5 . . ?
C77_6 C87_6 H87B_6 109.5 . . ?
C77_6 C87_6 H87C_6 109.5 . . ?
H87A_6 C87_6 H87B_6 109.5 . . ?
H87A_6 C87_6 H87C_6 109.5 . . ?
H87B_6 C87_6 H87C_6 109.5 . . ?
C77_6 C97_6 H97A_6 109.5 . . ?
C77_6 C97_6 H97B_6 109.5 . . ?
C77_6 C97_6 H97C_6 109.5 . . ?
H97A_6 C97_6 H97B_6 109.5 . . ?
H97A_6 C97_6 H97C_6 109.5 . . ?
H97B_6 C97_6 H97C_6 109.5 . . ?
C77_6 C107_6 H10A_6 109.5 . . ?
C77_6 C107_6 H10B_6 109.5 . . ?
C77_6 C107_6 H10C_6 109.5 . . ?
H10A_6 C107_6 H10B_6 109.5 . . ?
H10A_6 C107_6 H10C_6 109.5 . . ?
H10B_6 C107_6 H10C_6 109.5 . . ?
N67_6 C117_6 H11A_6 109.0 . . ?
N67_6 C117_6 H11B_6 109.0 . . ?
N67_6 C117_6 C127_6 112.7(11) . . ?
H11A_6 C117_6 H11B_6 107.8 . . ?
C127_6 C117_6 H11A_6 109.0 . . ?
C127_6 C117_6 H11B_6 109.0 . . ?
C117_6 C127_6 H12A_6 109.5 . . ?
C117_6 C127_6 H12B_6 109.5 . . ?
C117_6 C127_6 H12C_6 109.5 . . ?
H12A_6 C127_6 H12B_6 109.5 . . ?
H12A_6 C127_6 H12C_6 109.5 . . ?
H12B_6 C127_6 H12C_6 109.5 . . ?
N67_6 C137_6 H13A_6 108.5 . . ?
N67_6 C137_6 H13B_6 108.5 . . ?
N67_6 C137_6 C147_6 115.3(12) . . ?
H13A_6 C137_6 H13B_6 107.5 . . ?
C147_6 C137_6 H13A_6 108.5 . . ?
C147_6 C137_6 H13B_6 108.5 . . ?
C137_6 C147_6 H14A_6 109.5 . . ?
C137_6 C147_6 H14B_6 109.5 . . ?
C137_6 C147_6 H14C_6 109.5 . . ?
H14A_6 C147_6 H14B_6 109.5 . . ?
H14A_6 C147_6 H14C_6 109.5 . . ?
H14B_6 C147_6 H14C_6 109.5 . . ?
P17_7 N17_7 Ce2 172.5(4) . . ?
N17_7 P17_7 N47_7 116.5(5) . . ?
N17_7 P17_7 N57_7 117.3(4) . . ?
N17_7 P17_7 N67_7 117.6(4) . . ?
N47_7 P17_7 N57_7 90.6(3) . . ?
N67_7 P17_7 N47_7 104.5(4) . . ?
N67_7 P17_7 N57_7 106.4(4) . . ?
C17_7 N47_7 P17_7 115.2(5) . . ?
C17_7 N47_7 C77_7 116.9(7) . . ?
C77_7 N47_7 P17_7 126.6(6) . . ?
C27_7 N57_7 P17_7 111.9(5) . . ?
C27_7 N57_7 C37_7 116.6(5) . . ?
C37_7 N57_7 P17_7 123.7(5) . . ?
C117_7 N67_7 P17_7 120.2(6) . . ?
C137_7 N67_7 P17_7 120.4(6) . . ?
C137_7 N67_7 C117_7 119.4(7) . . ?
N47_7 C17_7 H17A_7 110.2 . . ?
N47_7 C17_7 H17B_7 110.2 . . ?
N47_7 C17_7 C27_7 107.3(6) . . ?
H17A_7 C17_7 H17B_7 108.5 . . ?
C27_7 C17_7 H17A_7 110.2 . . ?
C27_7 C17_7 H17B_7 110.2 . . ?
N57_7 C27_7 C17_7 105.5(6) . . ?
N57_7 C27_7 H27A_7 110.6 . . ?
N57_7 C27_7 H27B_7 110.6 . . ?
C17_7 C27_7 H27A_7 110.6 . . ?
C17_7 C27_7 H27B_7 110.6 . . ?
H27A_7 C27_7 H27B_7 108.8 . . ?
N57_7 C37_7 C47_7 110.9(8) . . ?
N57_7 C37_7 C57_7 110.8(7) . . ?
N57_7 C37_7 C67_7 106.9(8) . . ?
C47_7 C37_7 C57_7 108.7(8) . . ?
C47_7 C37_7 C67_7 111.2(9) . . ?
C57_7 C37_7 C67_7 108.2(8) . . ?
C37_7 C47_7 H47A_7 109.5 . . ?
C37_7 C47_7 H47B_7 109.5 . . ?
C37_7 C47_7 H47C_7 109.5 . . ?
H47A_7 C47_7 H47B_7 109.5 . . ?
H47A_7 C47_7 H47C_7 109.5 . . ?
H47B_7 C47_7 H47C_7 109.5 . . ?
C37_7 C57_7 H57A_7 109.5 . . ?
C37_7 C57_7 H57B_7 109.5 . . ?
C37_7 C57_7 H57C_7 109.5 . . ?
H57A_7 C57_7 H57B_7 109.5 . . ?
H57A_7 C57_7 H57C_7 109.5 . . ?
H57B_7 C57_7 H57C_7 109.5 . . ?
C37_7 C67_7 H67A_7 109.5 . . ?
C37_7 C67_7 H67B_7 109.5 . . ?
C37_7 C67_7 H67C_7 109.5 . . ?
H67A_7 C67_7 H67B_7 109.5 . . ?
H67A_7 C67_7 H67C_7 109.5 . . ?
H67B_7 C67_7 H67C_7 109.5 . . ?
N47_7 C77_7 C87_7 110.4(8) . . ?
N47_7 C77_7 C97_7 109.1(8) . . ?
N47_7 C77_7 C107_7 111.0(8) . . ?
C97_7 C77_7 C87_7 109.8(9) . . ?
C97_7 C77_7 C107_7 108.2(9) . . ?
C107_7 C77_7 C87_7 108.3(8) . . ?
C77_7 C87_7 H87A_7 109.5 . . ?
C77_7 C87_7 H87B_7 109.5 . . ?
C77_7 C87_7 H87C_7 109.5 . . ?
H87A_7 C87_7 H87B_7 109.5 . . ?
H87A_7 C87_7 H87C_7 109.5 . . ?
H87B_7 C87_7 H87C_7 109.5 . . ?
C77_7 C97_7 H97A_7 109.5 . . ?
C77_7 C97_7 H97B_7 109.5 . . ?
C77_7 C97_7 H97C_7 109.5 . . ?
H97A_7 C97_7 H97B_7 109.5 . . ?
H97A_7 C97_7 H97C_7 109.5 . . ?
H97B_7 C97_7 H97C_7 109.5 . . ?
C77_7 C107_7 H10A_7 109.5 . . ?
C77_7 C107_7 H10B_7 109.5 . . ?
C77_7 C107_7 H10C_7 109.5 . . ?
H10A_7 C107_7 H10B_7 109.5 . . ?
H10A_7 C107_7 H10C_7 109.5 . . ?
H10B_7 C107_7 H10C_7 109.5 . . ?
N67_7 C117_7 H11A_7 109.3 . . ?
N67_7 C117_7 H11B_7 109.3 . . ?
N67_7 C117_7 C127_7 111.4(8) . . ?
H11A_7 C117_7 H11B_7 108.0 . . ?
C127_7 C117_7 H11A_7 109.3 . . ?
C127_7 C117_7 H11B_7 109.3 . . ?
C117_7 C127_7 H12A_7 109.5 . . ?
C117_7 C127_7 H12B_7 109.5 . . ?
C117_7 C127_7 H12C_7 109.5 . . ?
H12A_7 C127_7 H12B_7 109.5 . . ?
H12A_7 C127_7 H12C_7 109.5 . . ?
H12B_7 C127_7 H12C_7 109.5 . . ?
N67_7 C137_7 H13A_7 109.2 . . ?
N67_7 C137_7 H13B_7 109.2 . . ?
N67_7 C137_7 C147_7 112.1(8) . . ?
H13A_7 C137_7 H13B_7 107.9 . . ?
C147_7 C137_7 H13A_7 109.2 . . ?
C147_7 C137_7 H13B_7 109.2 . . ?
C137_7 C147_7 H14A_7 109.5 . . ?
C137_7 C147_7 H14B_7 109.5 . . ?
C137_7 C147_7 H14C_7 109.5 . . ?
H14A_7 C147_7 H14B_7 109.5 . . ?
H14A_7 C147_7 H14C_7 109.5 . . ?
H14B_7 C147_7 H14C_7 109.5 . . ?
Li2 N17_8 Ce2 89.2(7) . . ?
P17_8 N17_8 Ce2 150.0(4) . . ?
P17_8 N17_8 Li2 120.8(8) . . ?
N17_8 P17_8 N47_8 120.2(5) . . ?
N17_8 P17_8 N57_8 101.1(4) . . ?
N17_8 P17_8 N67_8 124.4(4) . . ?
N57_8 P17_8 N47_8 93.2(3) . . ?
N67_8 P17_8 N47_8 105.2(4) . . ?
N67_8 P17_8 N57_8 107.0(3) . . ?
C17_8 N47_8 P17_8 111.0(5) . . ?
C17_8 N47_8 C77_8 115.7(6) . . ?
C77_8 N47_8 P17_8 121.6(6) . . ?
C27_8 N57_8 P17_8 112.2(4) . . ?
C37_8 N57_8 P17_8 126.0(5) . . ?
C37_8 N57_8 C27_8 118.5(6) . . ?
C117_8 N67_8 P17_8 121.5(6) . . ?
C137_8 N67_8 P17_8 123.3(6) . . ?
C137_8 N67_8 C117_8 113.3(7) . . ?
N47_8 C17_8 H17A_8 110.5 . . ?
N47_8 C17_8 H17B_8 110.5 . . ?
N47_8 C17_8 C27_8 106.1(7) . . ?
H17A_8 C17_8 H17B_8 108.7 . . ?
C27_8 C17_8 H17A_8 110.5 . . ?
C27_8 C17_8 H17B_8 110.5 . . ?
N57_8 C27_8 C17_8 106.0(7) . . ?
N57_8 C27_8 H27A_8 110.5 . . ?
N57_8 C27_8 H27B_8 110.5 . . ?
C17_8 C27_8 H27A_8 110.5 . . ?
C17_8 C27_8 H27B_8 110.5 . . ?
H27A_8 C27_8 H27B_8 108.7 . . ?
N57_8 C37_8 C47_8 110.9(9) . . ?
N57_8 C37_8 C57_8 111.9(8) . . ?
N57_8 C37_8 C67_8 111.4(8) . . ?
C57_8 C37_8 C47_8 107.1(8) . . ?
C57_8 C37_8 C67_8 107.1(9) . . ?
C67_8 C37_8 C47_8 108.2(8) . . ?
C37_8 C47_8 H47A_8 109.5 . . ?
C37_8 C47_8 H47B_8 109.5 . . ?
C37_8 C47_8 H47C_8 109.5 . . ?
H47A_8 C47_8 H47B_8 109.5 . . ?
H47A_8 C47_8 H47C_8 109.5 . . ?
H47B_8 C47_8 H47C_8 109.5 . . ?
C37_8 C57_8 H57A_8 109.5 . . ?
C37_8 C57_8 H57B_8 109.5 . . ?
C37_8 C57_8 H57C_8 109.5 . . ?
H57A_8 C57_8 H57B_8 109.5 . . ?
H57A_8 C57_8 H57C_8 109.5 . . ?
H57B_8 C57_8 H57C_8 109.5 . . ?
C37_8 C67_8 H67A_8 109.5 . . ?
C37_8 C67_8 H67B_8 109.5 . . ?
C37_8 C67_8 H67C_8 109.5 . . ?
H67A_8 C67_8 H67B_8 109.5 . . ?
H67A_8 C67_8 H67C_8 109.5 . . ?
H67B_8 C67_8 H67C_8 109.5 . . ?
N47_8 C77_8 C87_8 111.0(8) . . ?
N47_8 C77_8 C107_8 108.8(8) . . ?
C87_8 C77_8 C107_8 107.2(8) . . ?
C97_8 C77_8 N47_8 109.6(8) . . ?
C97_8 C77_8 C87_8 110.4(9) . . ?
C97_8 C77_8 C107_8 109.8(9) . . ?
C77_8 C87_8 H87A_8 109.5 . . ?
C77_8 C87_8 H87B_8 109.5 . . ?
C77_8 C87_8 H87C_8 109.5 . . ?
H87A_8 C87_8 H87B_8 109.5 . . ?
H87A_8 C87_8 H87C_8 109.5 . . ?
H87B_8 C87_8 H87C_8 109.5 . . ?
C77_8 C97_8 H97A_8 109.5 . . ?
C77_8 C97_8 H97B_8 109.5 . . ?
C77_8 C97_8 H97C_8 109.5 . . ?
H97A_8 C97_8 H97B_8 109.5 . . ?
H97A_8 C97_8 H97C_8 109.5 . . ?
H97B_8 C97_8 H97C_8 109.5 . . ?
C77_8 C107_8 H10A_8 109.5 . . ?
C77_8 C107_8 H10B_8 109.5 . . ?
C77_8 C107_8 H10C_8 109.5 . . ?
H10A_8 C107_8 H10B_8 109.5 . . ?
H10A_8 C107_8 H10C_8 109.5 . . ?
H10B_8 C107_8 H10C_8 109.5 . . ?
N67_8 C117_8 H11A_8 109.9 . . ?
N67_8 C117_8 H11B_8 109.9 . . ?
N67_8 C117_8 C127_8 109.1(7) . . ?
H11A_8 C117_8 H11B_8 108.3 . . ?
C127_8 C117_8 H11A_8 109.9 . . ?
C127_8 C117_8 H11B_8 109.9 . . ?
C117_8 C127_8 H12A_8 109.5 . . ?
C117_8 C127_8 H12B_8 109.5 . . ?
C117_8 C127_8 H12C_8 109.5 . . ?
H12A_8 C127_8 H12B_8 109.5 . . ?
H12A_8 C127_8 H12C_8 109.5 . . ?
H12B_8 C127_8 H12C_8 109.5 . . ?
N67_8 C137_8 H13A_8 109.6 . . ?
N67_8 C137_8 H13B_8 109.6 . . ?
N67_8 C137_8 C147_8 110.5(7) . . ?
H13A_8 C137_8 H13B_8 108.1 . . ?
C147_8 C137_8 H13A_8 109.6 . . ?
C147_8 C137_8 H13B_8 109.6 . . ?
C137_8 C147_8 H14A_8 109.5 . . ?
C137_8 C147_8 H14B_8 109.5 . . ?
C137_8 C147_8 H14C_8 109.5 . . ?
H14A_8 C147_8 H14B_8 109.5 . . ?
H14A_8 C147_8 H14C_8 109.5 . . ?
H14B_8 C147_8 H14C_8 109.5 . . ?
Li2 N17_9 Ce2 82.9(6) . . ?
P17_9 N17_9 Ce2 177.3(5) . . ?
P17_9 N17_9 Li2 95.7(8) . . ?
N17_9 P17_9 N47_9 123.4(6) . . ?
N17_9 P17_9 N57_9 126.2(6) . . ?
N17_9 P17_9 N67_9 104.2(4) . . ?
N47_9 P17_9 N57_9 94.1(5) . . ?
N47_9 P17_9 N67_9 103.3(6) . . ?
N57_9 P17_9 N67_9 102.2(6) . . ?
C17_9 N47_9 P17_9 112.9(7) . . ?
C17_9 N47_9 C77_9 117.4(8) . . ?
C77_9 N47_9 P17_9 129.5(8) . . ?
C27_9 N57_9 P17_9 111.8(7) . . ?
C27_9 N57_9 C37_9 114.6(8) . . ?
C37_9 N57_9 P17_9 125.8(7) . . ?
C117_9 N67_9 P17_9 111.5(7) . . ?
C117_9 N67_9 C137_9 116.1(9) . . ?
C137_9 N67_9 P17_9 109.1(7) . . ?
N47_9 C17_9 H17A_9 110.3 . . ?
N47_9 C17_9 H17B_9 110.3 . . ?
N47_9 C17_9 C27_9 106.9(8) . . ?
H17A_9 C17_9 H17B_9 108.6 . . ?
C27_9 C17_9 H17A_9 110.3 . . ?
C27_9 C17_9 H17B_9 110.3 . . ?
N57_9 C27_9 C17_9 105.1(8) . . ?
N57_9 C27_9 H27A_9 110.7 . . ?
N57_9 C27_9 H27B_9 110.7 . . ?
C17_9 C27_9 H27A_9 110.7 . . ?
C17_9 C27_9 H27B_9 110.7 . . ?
H27A_9 C27_9 H27B_9 108.8 . . ?
N57_9 C37_9 C47_9 111.1(9) . . ?
N57_9 C37_9 C57_9 108.7(9) . . ?
N57_9 C37_9 C67_9 111.2(9) . . ?
C47_9 C37_9 C57_9 108.9(9) . . ?
C47_9 C37_9 C67_9 108.6(9) . . ?
C67_9 C37_9 C57_9 108.3(9) . . ?
C37_9 C47_9 H47A_9 109.5 . . ?
C37_9 C47_9 H47B_9 109.5 . . ?
C37_9 C47_9 H47C_9 109.5 . . ?
H47A_9 C47_9 H47B_9 109.5 . . ?
H47A_9 C47_9 H47C_9 109.5 . . ?
H47B_9 C47_9 H47C_9 109.5 . . ?
C37_9 C57_9 H57A_9 109.5 . . ?
C37_9 C57_9 H57B_9 109.5 . . ?
C37_9 C57_9 H57C_9 109.5 . . ?
H57A_9 C57_9 H57B_9 109.5 . . ?
H57A_9 C57_9 H57C_9 109.5 . . ?
H57B_9 C57_9 H57C_9 109.5 . . ?
C37_9 C67_9 H67A_9 109.5 . . ?
C37_9 C67_9 H67B_9 109.5 . . ?
C37_9 C67_9 H67C_9 109.5 . . ?
H67A_9 C67_9 H67B_9 109.5 . . ?
H67A_9 C67_9 H67C_9 109.5 . . ?
H67B_9 C67_9 H67C_9 109.5 . . ?
N47_9 C77_9 C87_9 113.5(11) . . ?
N47_9 C77_9 C97_9 110.0(10) . . ?
N47_9 C77_9 C107_9 109.7(10) . . ?
C87_9 C77_9 C97_9 107.3(10) . . ?
C87_9 C77_9 C107_9 108.5(10) . . ?
C97_9 C77_9 C107_9 107.7(10) . . ?
C77_9 C87_9 H87A_9 109.5 . . ?
C77_9 C87_9 H87B_9 109.5 . . ?
C77_9 C87_9 H87C_9 109.5 . . ?
H87A_9 C87_9 H87B_9 109.5 . . ?
H87A_9 C87_9 H87C_9 109.5 . . ?
H87B_9 C87_9 H87C_9 109.5 . . ?
C77_9 C97_9 H97A_9 109.5 . . ?
C77_9 C97_9 H97B_9 109.5 . . ?
C77_9 C97_9 H97C_9 109.5 . . ?
H97A_9 C97_9 H97B_9 109.5 . . ?
H97A_9 C97_9 H97C_9 109.5 . . ?
H97B_9 C97_9 H97C_9 109.5 . . ?
C77_9 C107_9 H10A_9 109.5 . . ?
C77_9 C107_9 H10B_9 109.5 . . ?
C77_9 C107_9 H10C_9 109.5 . . ?
H10A_9 C107_9 H10B_9 109.5 . . ?
H10A_9 C107_9 H10C_9 109.5 . . ?
H10B_9 C107_9 H10C_9 109.5 . . ?
N67_9 C117_9 H11A_9 109.1 . . ?
N67_9 C117_9 H11B_9 109.1 . . ?
N67_9 C117_9 C127_9 112.5(9) . . ?
H11A_9 C117_9 H11B_9 107.8 . . ?
C127_9 C117_9 H11A_9 109.1 . . ?
C127_9 C117_9 H11B_9 109.1 . . ?
C117_9 C127_9 H12A_9 109.5 . . ?
C117_9 C127_9 H12B_9 109.5 . . ?
C117_9 C127_9 H12C_9 109.5 . . ?
H12A_9 C127_9 H12B_9 109.5 . . ?
H12A_9 C127_9 H12C_9 109.5 . . ?
H12B_9 C127_9 H12C_9 109.5 . . ?
N67_9 C137_9 H13A_9 109.2 . . ?
N67_9 C137_9 H13B_9 109.2 . . ?
N67_9 C137_9 C147_9 111.9(10) . . ?
H13A_9 C137_9 H13B_9 107.9 . . ?
C147_9 C137_9 H13A_9 109.2 . . ?
C147_9 C137_9 H13B_9 109.2 . . ?
C137_9 C147_9 H14A_9 109.5 . . ?
C137_9 C147_9 H14B_9 109.5 . . ?
C137_9 C147_9 H14C_9 109.5 . . ?
H14A_9 C147_9 H14B_9 109.5 . . ?
H14A_9 C147_9 H14C_9 109.5 . . ?
H14B_9 C147_9 H14C_9 109.5 . . ?

loop_
_geom_bond_atom_site_label_1
_geom_bond_atom_site_label_2
_geom_bond_distance
_geom_bond_site_symmetry_2
_geom_bond_publ_flag
Ce1 N2 2.300(4) . ?
Ce1 N3 2.392(4) . ?
Ce1 Li1 3.021(11) . ?
Ce1 N1 2.305(5) . ?
Ce1 N1B 2.305(5) . ?
Ce1 N17_3 2.400(4) . ?
Ce1 N17_4 2.400(4) . ?
Ce2 N9 2.315(6) . ?
Ce2 Li2 2.968(17) . ?
Ce2 N1_1 2.272(5) . ?
Ce2 N1_2 2.515(9) . ?
Ce2 N17_6 2.293(6) . ?
Ce2 N17_7 2.293(6) . ?
Ce2 N17_8 2.412(6) . ?
Ce2 N17_9 2.325(8) . ?
P2 N2 1.517(4) . ?
P2 N20 1.656(4) . ?
P2 N22 1.702(3) . ?
P2 N21' 1.636(14) . ?
N20 C201 1.499(10) . ?
N20 C203 1.465(9) . ?
C201 H20A 0.9900 . ?
C201 H20B 0.9900 . ?
C201 C202 1.527(2) . ?
C202 H20C 0.9800 . ?
C202 H20D 0.9800 . ?
C202 H20E 0.9800 . ?
C203 H20F 0.9900 . ?
C203 H20G 0.9900 . ?
C203 C204 1.528(2) . ?
C204 H20H 0.9800 . ?
C204 H20I 0.9800 . ?
C204 H20J 0.9800 . ?
N21 C21 1.523(17) . ?
N21 C23 1.510(17) . ?
N22 C22 1.486(17) . ?
N22 C24 1.475(15) . ?
C21 C211 1.57(2) . ?
C21 C212 1.54(2) . ?
C21 C213 1.52(2) . ?
C22 C221 1.56(3) . ?
C22 C222 1.53(2) . ?
C22 C223 1.55(2) . ?
C23 H23A 0.9900 . ?
C23 H23B 0.9900 . ?
C23 C24 1.5242(16) . ?
C24 H24A 0.9900 . ?
C24 H24B 0.9900 . ?
C211 H21A 0.9800 . ?
C211 H21B 0.9800 . ?
C211 H21C 0.9800 . ?
C212 H21D 0.9800 . ?
C212 H21E 0.9800 . ?
C212 H21F 0.9800 . ?
C213 H21G 0.9800 . ?
C213 H21H 0.9800 . ?
C213 H21I 0.9800 . ?
C221 H22A 0.9800 . ?
C221 H22B 0.9800 . ?
C221 H22C 0.9800 . ?
C222 H22D 0.9800 . ?
C222 H22E 0.9800 . ?
C222 H22F 0.9800 . ?
C223 H22G 0.9800 . ?
C223 H22H 0.9800 . ?
C223 H22I 0.9800 . ?
N21' C21' 1.42(2) . ?
N21' C23' 1.44(2) . ?
N22' C22' 1.49(2) . ?
N22' C24' 1.41(2) . ?
C21' C21A 1.56(2) . ?
C21' C21B 1.52(2) . ?
C21' C21C 1.53(2) . ?
C21A H21J 0.9800 . ?
C21A H21K 0.9800 . ?
C21A H21L 0.9800 . ?
C21B H21M 0.9800 . ?
C21B H21N 0.9800 . ?
C21B H21O 0.9800 . ?
C21C H21P 0.9800 . ?
C21C H21Q 0.9800 . ?
C21C H21R 0.9800 . ?
C22' C22A 1.57(2) . ?
C22' C22B 1.54(2) . ?
C22' C22C 1.55(3) . ?
C22A H22J 0.9800 . ?
C22A H22K 0.9800 . ?
C22A H22L 0.9800 . ?
C22B H22M 0.9800 . ?
C22B H22N 0.9800 . ?
C22B H22O 0.9800 . ?
C22C H22P 0.9800 . ?
C22C H22Q 0.9800 . ?
C22C H22R 0.9800 . ?
C23' H23C 0.9900 . ?
C23' H23D 0.9900 . ?
C23' C24' 1.525(2) . ?
C24' H24C 0.9900 . ?
C24' H24D 0.9900 . ?
P3 N3 1.507(4) . ?
P3 N30 1.677(4) . ?
P3 N31 1.725(6) . ?
P3 N32 1.732(5) . ?
N3 Li1 2.000(15) . ?
N30 C301 1.474(3) . ?
N30 C303 1.472(3) . ?
C301 H30A 0.9900 . ?
C301 H30B 0.9900 . ?
C301 C302 1.534(11) . ?
C302 H30C 0.9800 . ?
C302 H30D 0.9800 . ?
C302 H30E 0.9800 . ?
N31 C31 1.493(10) . ?
N31 C33 1.462(9) . ?
N31 Li1 2.529(14) . ?
N32 C32 1.449(10) . ?
N32 C34 1.429(8) . ?
C31 C311 1.537(11) . ?
C31 C312 1.518(10) . ?
C31 C313 1.512(11) . ?
C32 C321 1.529(4) . ?
C32 C322 1.530(4) . ?
C32 C323 1.529(4) . ?
C33 H33A 0.9900 . ?
C33 H33B 0.9900 . ?
C33 C34 1.524(2) . ?
C34 H34A 0.9900 . ?
C34 H34B 0.9900 . ?
C311 H31A 0.9800 . ?
C311 H31B 0.9800 . ?
C311 H31C 0.9800 . ?
C312 H31D 0.9800 . ?
C312 H31E 0.9800 . ?
C312 H31F 0.9800 . ?
C313 H31G 0.9800 . ?
C313 H31H 0.9800 . ?
C313 H31I 0.9800 . ?
C321 H32A 0.9800 . ?
C321 H32B 0.9800 . ?
C321 H32C 0.9800 . ?
C322 H32D 0.9800 . ?
C322 H32E 0.9800 . ?
C322 H32F 0.9800 . ?
C323 H32G 0.9800 . ?
C323 H32H 0.9800 . ?
C323 H32I 0.9800 . ?
P5 N9 1.531(7) . ?
P5 N50 1.677(6) . ?
P5 N51 1.716(6) . ?
P5 N52 1.687(6) . ?
N50 C501 1.473(3) . ?
N50 C503 1.473(3) . ?
N51 C51 1.499(7) . ?
N51 C53 1.465(9) . ?
N52 C52 1.480(7) . ?
N52 C54 1.434(9) . ?
C51 C511 1.526(3) . ?
C51 C512 1.526(3) . ?
C51 C513 1.526(3) . ?
C52 C521 1.526(3) . ?
C52 C522 1.526(3) . ?
C52 C523 1.526(3) . ?
C53 H53A 0.9900 . ?
C53 H53B 0.9900 . ?
C53 C54 1.524(2) . ?
C54 H54A 0.9900 . ?
C54 H54B 0.9900 . ?
C501 H50A 0.9900 . ?
C501 H50B 0.9900 . ?
C501 C502 1.520(11) . ?
C502 H50C 0.9800 . ?
C502 H50D 0.9800 . ?
C502 H50E 0.9800 . ?
C503 H50F 0.9900 . ?
C503 H50G 0.9900 . ?
C503 C504 1.509(12) . ?
C504 H50H 0.9800 . ?
C504 H50I 0.9800 . ?
C504 H50J 0.9800 . ?
C511 H51A 0.9800 . ?
C511 H51B 0.9800 . ?
C511 H51C 0.9800 . ?
C512 H51D 0.9800 . ?
C512 H51E 0.9800 . ?
C512 H51F 0.9800 . ?
C513 H51G 0.9800 . ?
C513 H51H 0.9800 . ?
C513 H51I 0.9800 . ?
C521 H52A 0.9800 . ?
C521 H52B 0.9800 . ?
C521 H52C 0.9800 . ?
C522 H52D 0.9800 . ?
C522 H52E 0.9800 . ?
C522 H52F 0.9800 . ?
C523 H52G 0.9800 . ?
C523 H52H 0.9800 . ?
C523 H52I 0.9800 . ?
Li1 N17_3 2.009(15) . ?
Li1 N47_3 2.666(17) . ?
Li1 N17_4 2.009(15) . ?
Li1 P17_4 2.673(15) . ?
Li2 N1_1 2.09(2) . ?
Li2 N3_1 2.56(2) . ?
Li2 N1_2 1.56(2) . ?
Li2 P1_2 2.63(3) . ?
Li2 N17_8 1.76(2) . ?
Li2 N17_9 2.16(2) . ?
N1 P1 1.588(8) . ?
P1 N4 1.689(5) . ?
P1 N5 1.711(6) . ?
P1 N6 1.640(5) . ?
N4 C1 1.451(8) . ?
N4 C7 1.494(8) . ?
N5 C2 1.443(9) . ?
N5 C3 1.464(9) . ?
N6 C11 1.472(3) . ?
N6 C13 1.472(3) . ?
C1 H1A 0.9900 . ?
C1 H1B 0.9900 . ?
C1 C2 1.5237(16) . ?
C2 H2A 0.9900 . ?
C2 H2B 0.9900 . ?
C3 C4 1.542(10) . ?
C3 C5 1.537(10) . ?
C3 C6 1.527(10) . ?
C4 H4A 0.9800 . ?
C4 H4B 0.9800 . ?
C4 H4C 0.9800 . ?
C5 H5A 0.9800 . ?
C5 H5B 0.9800 . ?
C5 H5C 0.9800 . ?
C6 H6A 0.9800 . ?
C6 H6B 0.9800 . ?
C6 H6C 0.9800 . ?
C7 C8 1.528(10) . ?
C7 C9 1.535(10) . ?
C7 C10 1.530(11) . ?
C8 H8A 0.9800 . ?
C8 H8B 0.9800 . ?
C8 H8C 0.9800 . ?
C9 H9A 0.9800 . ?
C9 H9B 0.9800 . ?
C9 H9C 0.9800 . ?
C10 H10A 0.9800 . ?
C10 H10B 0.9800 . ?
C10 H10C 0.9800 . ?
C11 H11A 0.9900 . ?
C11 H11B 0.9900 . ?
C11 C12 1.527(2) . ?
C12 H12A 0.9800 . ?
C12 H12B 0.9800 . ?
C12 H12C 0.9800 . ?
C13 H13A 0.9900 . ?
C13 H13B 0.9900 . ?
C13 C14 1.528(2) . ?
C14 H14A 0.9800 . ?
C14 H14B 0.9800 . ?
C14 H14C 0.9800 . ?
N1B P1B 1.467(9) . ?
P1B N4B 1.739(9) . ?
P1B N5B 1.687(8) . ?
P1B N6B 1.680(9) . ?
N4B C1B 1.493(11) . ?
N4B C7B 1.510(10) . ?
N5B C2B 1.461(10) . ?
N5B C3B 1.468(10) . ?
N6B C11B 1.459(11) . ?
N6B C13B 1.455(10) . ?
C1B H1BA 0.9900 . ?
C1B H1BB 0.9900 . ?
C1B C2B 1.525(11) . ?
C2B H2BA 0.9900 . ?
C2B H2BB 0.9900 . ?
C3B C4B 1.530(12) . ?
C3B C5B 1.516(12) . ?
C3B C6B 1.549(12) . ?
C4B H4BA 0.9800 . ?
C4B H4BB 0.9800 . ?
C4B H4BC 0.9800 . ?
C5B H5BA 0.9800 . ?
C5B H5BB 0.9800 . ?
C5B H5BC 0.9800 . ?
C6B H6BA 0.9800 . ?
C6B H6BB 0.9800 . ?
C6B H6BC 0.9800 . ?
C7B C8B 1.530(12) . ?
C7B C9B 1.510(12) . ?
C7B C10B 1.536(12) . ?
C8B H8BA 0.9800 . ?
C8B H8BB 0.9800 . ?
C8B H8BC 0.9800 . ?
C9B H9BA 0.9800 . ?
C9B H9BB 0.9800 . ?
C9B H9BC 0.9800 . ?
C10B H10D 0.9800 . ?
C10B H10E 0.9800 . ?
C10B H10F 0.9800 . ?
C11B H11C 0.9900 . ?
C11B H11D 0.9900 . ?
C11B C12B 1.536(13) . ?
C12B H12D 0.9800 . ?
C12B H12E 0.9800 . ?
C12B H12F 0.9800 . ?
C13B H13C 0.9900 . ?
C13B H13D 0.9900 . ?
C13B C14B 1.521(13) . ?
C14B H14D 0.9800 . ?
C14B H14E 0.9800 . ?
C14B H14F 0.9800 . ?
C303 H30H 0.9900 . ?
C303 H30I 0.9900 . ?
C303 H30F 0.9900 . ?
C303 H30G 0.9900 . ?
C303 C304 1.527(3) . ?
C303 C30D 1.527(2) . ?
C304 H30J 0.9800 . ?
C304 H30K 0.9800 . ?
C304 H30L 0.9800 . ?
C30D H30M 0.9800 . ?
C30D H30N 0.9800 . ?
C30D H30O 0.9800 . ?
O1 C91 1.396(9) . ?
O1 C93 1.421(10) . ?
C91 H91A 0.9900 . ?
C91 H91B 0.9900 . ?
C91 C92 1.505(10) . ?
C92 H92A 0.9800 . ?
C92 H92B 0.9800 . ?
C92 H92C 0.9800 . ?
C93 H93C 0.9900 . ?
C93 H93D 0.9900 . ?
C93 H93A 0.9900 . ?
C93 H93B 0.9900 . ?
C93 C94' 1.507(13) . ?
C93 C94 1.493(16) . ?
C94' H94A 0.9800 . ?
C94' H94B 0.9800 . ?
C94' H94C 0.9800 . ?
C94 H94D 0.9800 . ?
C94 H94E 0.9800 . ?
C94 H94F 0.9800 . ?
N1_1 P1_1 1.577(5) . ?
P1_1 N2_1 1.702(3) . ?
P1_1 N3_1 1.702(3) . ?
P1_1 N4_1 1.677(8) . ?
N2_1 C1_1 1.455(10) . ?
N2_1 C7_1 1.489(10) . ?
N3_1 C2_1 1.479(10) . ?
N3_1 C3_1 1.473(10) . ?
N4_1 C11_1 1.466(10) . ?
N4_1 C13_1 1.454(10) . ?
C1_1 H1A_1 0.9900 . ?
C1_1 H1B_1 0.9900 . ?
C1_1 C2_1 1.524(2) . ?
C2_1 H2A_1 0.9900 . ?
C2_1 H2B_1 0.9900 . ?
C3_1 C4_1 1.546(12) . ?
C3_1 C5_1 1.510(11) . ?
C3_1 C6_1 1.549(12) . ?
C4_1 H4A_1 0.9800 . ?
C4_1 H4B_1 0.9800 . ?
C4_1 H4C_1 0.9800 . ?
C5_1 H5A_1 0.9800 . ?
C5_1 H5B_1 0.9800 . ?
C5_1 H5C_1 0.9800 . ?
C6_1 H6A_1 0.9800 . ?
C6_1 H6B_1 0.9800 . ?
C6_1 H6C_1 0.9800 . ?
C7_1 C8_1 1.530(13) . ?
C7_1 C9_1 1.518(12) . ?
C7_1 C10_1 1.533(13) . ?
C8_1 H8A_1 0.9800 . ?
C8_1 H8B_1 0.9800 . ?
C8_1 H8C_1 0.9800 . ?
C9_1 H9A_1 0.9800 . ?
C9_1 H9B_1 0.9800 . ?
C9_1 H9C_1 0.9800 . ?
C10_1 H10A_1 0.9800 . ?
C10_1 H10B_1 0.9800 . ?
C10_1 H10C_1 0.9800 . ?
C11_1 H11A_1 0.9900 . ?
C11_1 H11B_1 0.9900 . ?
C11_1 C12_1 1.528(2) . ?
C12_1 H12A_1 0.9800 . ?
C12_1 H12B_1 0.9800 . ?
C12_1 H12C_1 0.9800 . ?
C13_1 H13A_1 0.9900 . ?
C13_1 H13B_1 0.9900 . ?
C13_1 C14_1 1.527(2) . ?
C14_1 H14A_1 0.9800 . ?
C14_1 H14B_1 0.9800 . ?
C14_1 H14C_1 0.9800 . ?
N1_2 P1_2 1.544(8) . ?
P1_2 N2_2 1.672(9) . ?
P1_2 N3_2 1.700(9) . ?
P1_2 N4_2 1.706(8) . ?
N2_2 C1_2 1.439(12) . ?
N2_2 C7_2 1.486(11) . ?
N3_2 C2_2 1.484(12) . ?
N3_2 C3_2 1.468(11) . ?
N4_2 C11_2 1.439(11) . ?
N4_2 C13_2 1.461(11) . ?
C1_2 H1A_2 0.9900 . ?
C1_2 H1B_2 0.9900 . ?
C1_2 C2_2 1.520(12) . ?
C2_2 H2A_2 0.9900 . ?
C2_2 H2B_2 0.9900 . ?
C3_2 C4_2 1.526(13) . ?
C3_2 C5_2 1.529(13) . ?
C3_2 C6_2 1.547(12) . ?
C4_2 H4A_2 0.9800 . ?
C4_2 H4B_2 0.9800 . ?
C4_2 H4C_2 0.9800 . ?
C5_2 H5A_2 0.9800 . ?
C5_2 H5B_2 0.9800 . ?
C5_2 H5C_2 0.9800 . ?
C6_2 H6A_2 0.9800 . ?
C6_2 H6B_2 0.9800 . ?
C6_2 H6C_2 0.9800 . ?
C7_2 C8_2 1.536(14) . ?
C7_2 C9_2 1.540(14) . ?
C7_2 C10_2 1.518(14) . ?
C8_2 H8A_2 0.9800 . ?
C8_2 H8B_2 0.9800 . ?
C8_2 H8C_2 0.9800 . ?
C9_2 H9A_2 0.9800 . ?
C9_2 H9B_2 0.9800 . ?
C9_2 H9C_2 0.9800 . ?
C10_2 H10A_2 0.9800 . ?
C10_2 H10B_2 0.9800 . ?
C10_2 H10C_2 0.9800 . ?
C11_2 H11A_2 0.9900 . ?
C11_2 H11B_2 0.9900 . ?
C11_2 C12_2 1.506(12) . ?
C12_2 H12A_2 0.9800 . ?
C12_2 H12B_2 0.9800 . ?
C12_2 H12C_2 0.9800 . ?
C13_2 H13A_2 0.9900 . ?
C13_2 H13B_2 0.9900 . ?
C13_2 C14_2 1.526(12) . ?
C14_2 H14A_2 0.9800 . ?
C14_2 H14B_2 0.9800 . ?
C14_2 H14C_2 0.9800 . ?
N17_3 P17_3 1.565(7) . ?
P17_3 N47_3 1.722(8) . ?
P17_3 N57_3 1.702(8) . ?
P17_3 N67_3 1.647(8) . ?
N47_3 C17_3 1.474(11) . ?
N47_3 C77_3 1.500(10) . ?
N57_3 C27_3 1.469(11) . ?
N57_3 C37_3 1.484(10) . ?
N67_3 C117_3 1.474(3) . ?
N67_3 C137_3 1.487(10) . ?
C17_3 H17A_3 0.9900 . ?
C17_3 H17B_3 0.9900 . ?
C17_3 C27_3 1.525(2) . ?
C27_3 H27A_3 0.9900 . ?
C27_3 H27B_3 0.9900 . ?
C37_3 C47_3 1.529(4) . ?
C37_3 C57_3 1.529(4) . ?
C37_3 C67_3 1.530(4) . ?
C47_3 H47A_3 0.9800 . ?
C47_3 H47B_3 0.9800 . ?
C47_3 H47C_3 0.9800 . ?
C57_3 H57A_3 0.9800 . ?
C57_3 H57B_3 0.9800 . ?
C57_3 H57C_3 0.9800 . ?
C67_3 H67A_3 0.9800 . ?
C67_3 H67B_3 0.9800 . ?
C67_3 H67C_3 0.9800 . ?
C77_3 C87_3 1.544(11) . ?
C77_3 C97_3 1.524(12) . ?
C77_3 C107_3 1.520(12) . ?
C87_3 H87A_3 0.9800 . ?
C87_3 H87B_3 0.9800 . ?
C87_3 H87C_3 0.9800 . ?
C97_3 H97A_3 0.9800 . ?
C97_3 H97B_3 0.9800 . ?
C97_3 H97C_3 0.9800 . ?
C107_3 H10A_3 0.9800 . ?
C107_3 H10B_3 0.9800 . ?
C107_3 H10C_3 0.9800 . ?
C117_3 H11A_3 0.9900 . ?
C117_3 H11B_3 0.9900 . ?
C117_3 C127_3 1.518(8) . ?
C127_3 H12A_3 0.9800 . ?
C127_3 H12B_3 0.9800 . ?
C127_3 H12C_3 0.9800 . ?
C137_3 H13A_3 0.9900 . ?
C137_3 H13B_3 0.9900 . ?
C137_3 C147_3 1.521(12) . ?
C147_3 H14A_3 0.9800 . ?
C147_3 H14B_3 0.9800 . ?
C147_3 H14C_3 0.9800 . ?
N17_4 P17_4 1.495(6) . ?
P17_4 N47_4 1.684(5) . ?
P17_4 N57_4 1.712(6) . ?
P17_4 N67_4 1.644(5) . ?
N47_4 C17_4 1.448(8) . ?
N47_4 C77_4 1.498(9) . ?
N57_4 C27_4 1.448(9) . ?
N57_4 C37_4 1.465(9) . ?
N67_4 C117_4 1.477(3) . ?
N67_4 C137_4 1.475(3) . ?
C17_4 H17A_4 0.9900 . ?
C17_4 H17B_4 0.9900 . ?
C17_4 C27_4 1.5245(15) . ?
C27_4 H27A_4 0.9900 . ?
C27_4 H27B_4 0.9900 . ?
C37_4 C47_4 1.542(11) . ?
C37_4 C57_4 1.537(10) . ?
C37_4 C67_4 1.526(10) . ?
C47_4 H47A_4 0.9800 . ?
C47_4 H47B_4 0.9800 . ?
C47_4 H47C_4 0.9800 . ?
C57_4 H57A_4 0.9800 . ?
C57_4 H57B_4 0.9800 . ?
C57_4 H57C_4 0.9800 . ?
C67_4 H67A_4 0.9800 . ?
C67_4 H67B_4 0.9800 . ?
C67_4 H67C_4 0.9800 . ?
C77_4 C87_4 1.527(10) . ?
C77_4 C97_4 1.535(10) . ?
C77_4 C107_4 1.528(11) . ?
C87_4 H87A_4 0.9800 . ?
C87_4 H87B_4 0.9800 . ?
C87_4 H87C_4 0.9800 . ?
C97_4 H97A_4 0.9800 . ?
C97_4 H97B_4 0.9800 . ?
C97_4 H97C_4 0.9800 . ?
C107_4 H10A_4 0.9800 . ?
C107_4 H10B_4 0.9800 . ?
C107_4 H10C_4 0.9800 . ?
C117_4 H11A_4 0.9900 . ?
C117_4 H11B_4 0.9900 . ?
C117_4 C127_4 1.526(3) . ?
C127_4 H12A_4 0.9800 . ?
C127_4 H12B_4 0.9800 . ?
C127_4 H12C_4 0.9800 . ?
C137_4 H13A_4 0.9900 . ?
C137_4 H13B_4 0.9900 . ?
C137_4 C147_4 1.527(3) . ?
C147_4 H14A_4 0.9800 . ?
C147_4 H14B_4 0.9800 . ?
C147_4 H14C_4 0.9800 . ?
N17_6 P17_6 1.580(7) . ?
P17_6 N47_6 1.698(9) . ?
P17_6 N57_6 1.735(9) . ?
P17_6 N67_6 1.682(9) . ?
N47_6 C17_6 1.437(12) . ?
N47_6 C77_6 1.495(11) . ?
N57_6 C27_6 1.487(12) . ?
N57_6 C37_6 1.483(11) . ?
N67_6 C117_6 1.466(11) . ?
N67_6 C137_6 1.431(11) . ?
C17_6 H17A_6 0.9900 . ?
C17_6 H17B_6 0.9900 . ?
C17_6 C27_6 1.535(12) . ?
C27_6 H27A_6 0.9900 . ?
C27_6 H27B_6 0.9900 . ?
C37_6 C47_6 1.530(6) . ?
C37_6 C57_6 1.530(6) . ?
C37_6 C67_6 1.530(6) . ?
C47_6 H47A_6 0.9800 . ?
C47_6 H47B_6 0.9800 . ?
C47_6 H47C_6 0.9800 . ?
C57_6 H57A_6 0.9800 . ?
C57_6 H57B_6 0.9800 . ?
C57_6 H57C_6 0.9800 . ?
C67_6 H67A_6 0.9800 . ?
C67_6 H67B_6 0.9800 . ?
C67_6 H67C_6 0.9800 . ?
C77_6 C87_6 1.531(13) . ?
C77_6 C97_6 1.539(12) . ?
C77_6 C107_6 1.508(13) . ?
C87_6 H87A_6 0.9800 . ?
C87_6 H87B_6 0.9800 . ?
C87_6 H87C_6 0.9800 . ?
C97_6 H97A_6 0.9800 . ?
C97_6 H97B_6 0.9800 . ?
C97_6 H97C_6 0.9800 . ?
C107_6 H10A_6 0.9800 . ?
C107_6 H10B_6 0.9800 . ?
C107_6 H10C_6 0.9800 . ?
C117_6 H11A_6 0.9900 . ?
C117_6 H11B_6 0.9900 . ?
C117_6 C127_6 1.515(13) . ?
C127_6 H12A_6 0.9800 . ?
C127_6 H12B_6 0.9800 . ?
C127_6 H12C_6 0.9800 . ?
C137_6 H13A_6 0.9900 . ?
C137_6 H13B_6 0.9900 . ?
C137_6 C147_6 1.525(13) . ?
C147_6 H14A_6 0.9800 . ?
C147_6 H14B_6 0.9800 . ?
C147_6 H14C_6 0.9800 . ?
N17_7 P17_7 1.498(6) . ?
P17_7 N47_7 1.697(7) . ?
P17_7 N57_7 1.714(6) . ?
P17_7 N67_7 1.661(6) . ?
N47_7 C17_7 1.447(10) . ?
N47_7 C77_7 1.486(10) . ?
N57_7 C27_7 1.462(9) . ?
N57_7 C37_7 1.475(9) . ?
N67_7 C117_7 1.462(9) . ?
N67_7 C137_7 1.453(9) . ?
C17_7 H17A_7 0.9900 . ?
C17_7 H17B_7 0.9900 . ?
C17_7 C27_7 1.524(2) . ?
C27_7 H27A_7 0.9900 . ?
C27_7 H27B_7 0.9900 . ?
C37_7 C47_7 1.522(11) . ?
C37_7 C57_7 1.529(11) . ?
C37_7 C67_7 1.537(11) . ?
C47_7 H47A_7 0.9800 . ?
C47_7 H47B_7 0.9800 . ?
C47_7 H47C_7 0.9800 . ?
C57_7 H57A_7 0.9800 . ?
C57_7 H57B_7 0.9800 . ?
C57_7 H57C_7 0.9800 . ?
C67_7 H67A_7 0.9800 . ?
C67_7 H67B_7 0.9800 . ?
C67_7 H67C_7 0.9800 . ?
C77_7 C87_7 1.533(12) . ?
C77_7 C97_7 1.528(11) . ?
C77_7 C107_7 1.529(12) . ?
C87_7 H87A_7 0.9800 . ?
C87_7 H87B_7 0.9800 . ?
C87_7 H87C_7 0.9800 . ?
C97_7 H97A_7 0.9800 . ?
C97_7 H97B_7 0.9800 . ?
C97_7 H97C_7 0.9800 . ?
C107_7 H10A_7 0.9800 . ?
C107_7 H10B_7 0.9800 . ?
C107_7 H10C_7 0.9800 . ?
C117_7 H11A_7 0.9900 . ?
C117_7 H11B_7 0.9900 . ?
C117_7 C127_7 1.527(2) . ?
C127_7 H12A_7 0.9800 . ?
C127_7 H12B_7 0.9800 . ?
C127_7 H12C_7 0.9800 . ?
C137_7 H13A_7 0.9900 . ?
C137_7 H13B_7 0.9900 . ?
C137_7 C147_7 1.528(2) . ?
C147_7 H14A_7 0.9800 . ?
C147_7 H14B_7 0.9800 . ?
C147_7 H14C_7 0.9800 . ?
N17_8 P17_8 1.577(5) . ?
P17_8 N47_8 1.702(3) . ?
P17_8 N57_8 1.702(3) . ?
P17_8 N67_8 1.660(7) . ?
N47_8 C17_8 1.450(10) . ?
N47_8 C77_8 1.514(10) . ?
N57_8 C27_8 1.467(9) . ?
N57_8 C37_8 1.462(10) . ?
N67_8 C117_8 1.474(3) . ?
N67_8 C137_8 1.473(3) . ?
C17_8 H17A_8 0.9900 . ?
C17_8 H17B_8 0.9900 . ?
C17_8 C27_8 1.524(2) . ?
C27_8 H27A_8 0.9900 . ?
C27_8 H27B_8 0.9900 . ?
C37_8 C47_8 1.542(11) . ?
C37_8 C57_8 1.530(11) . ?
C37_8 C67_8 1.535(12) . ?
C47_8 H47A_8 0.9800 . ?
C47_8 H47B_8 0.9800 . ?
C47_8 H47C_8 0.9800 . ?
C57_8 H57A_8 0.9800 . ?
C57_8 H57B_8 0.9800 . ?
C57_8 H57C_8 0.9800 . ?
C67_8 H67A_8 0.9800 . ?
C67_8 H67B_8 0.9800 . ?
C67_8 H67C_8 0.9800 . ?
C77_8 C87_8 1.527(12) . ?
C77_8 C97_8 1.511(11) . ?
C77_8 C107_8 1.534(12) . ?
C87_8 H87A_8 0.9800 . ?
C87_8 H87B_8 0.9800 . ?
C87_8 H87C_8 0.9800 . ?
C97_8 H97A_8 0.9800 . ?
C97_8 H97B_8 0.9800 . ?
C97_8 H97C_8 0.9800 . ?
C107_8 H10A_8 0.9800 . ?
C107_8 H10B_8 0.9800 . ?
C107_8 H10C_8 0.9800 . ?
C117_8 H11A_8 0.9900 . ?
C117_8 H11B_8 0.9900 . ?
C117_8 C127_8 1.528(2) . ?
C127_8 H12A_8 0.9800 . ?
C127_8 H12B_8 0.9800 . ?
C127_8 H12C_8 0.9800 . ?
C137_8 H13A_8 0.9900 . ?
C137_8 H13B_8 0.9900 . ?
C137_8 C147_8 1.529(2) . ?
C147_8 H14A_8 0.9800 . ?
C147_8 H14B_8 0.9800 . ?
C147_8 H14C_8 0.9800 . ?
N17_9 P17_9 1.567(9) . ?
P17_9 N47_9 1.673(9) . ?
P17_9 N57_9 1.684(9) . ?
P17_9 N67_9 1.792(8) . ?
N47_9 C17_9 1.460(12) . ?
N47_9 C77_9 1.492(11) . ?
N57_9 C27_9 1.485(12) . ?
N57_9 C37_9 1.485(11) . ?
N67_9 C117_9 1.473(3) . ?
N67_9 C137_9 1.474(3) . ?
C17_9 H17A_9 0.9900 . ?
C17_9 H17B_9 0.9900 . ?
C17_9 C27_9 1.527(12) . ?
C27_9 H27A_9 0.9900 . ?
C27_9 H27B_9 0.9900 . ?
C37_9 C47_9 1.530(4) . ?
C37_9 C57_9 1.531(12) . ?
C37_9 C67_9 1.530(4) . ?
C47_9 H47A_9 0.9800 . ?
C47_9 H47B_9 0.9800 . ?
C47_9 H47C_9 0.9800 . ?
C57_9 H57A_9 0.9800 . ?
C57_9 H57B_9 0.9800 . ?
C57_9 H57C_9 0.9800 . ?
C67_9 H67A_9 0.9800 . ?
C67_9 H67B_9 0.9800 . ?
C67_9 H67C_9 0.9800 . ?
C77_9 C87_9 1.523(14) . ?
C77_9 C97_9 1.534(13) . ?
C77_9 C107_9 1.536(13) . ?
C87_9 H87A_9 0.9800 . ?
C87_9 H87B_9 0.9800 . ?
C87_9 H87C_9 0.9800 . ?
C97_9 H97A_9 0.9800 . ?
C97_9 H97B_9 0.9800 . ?
C97_9 H97C_9 0.9800 . ?
C107_9 H10A_9 0.9800 . ?
C107_9 H10B_9 0.9800 . ?
C107_9 H10C_9 0.9800 . ?
C117_9 H11A_9 0.9900 . ?
C117_9 H11B_9 0.9900 . ?
C117_9 C127_9 1.518(8) . ?
C127_9 H12A_9 0.9800 . ?
C127_9 H12B_9 0.9800 . ?
C127_9 H12C_9 0.9800 . ?
C137_9 H13A_9 0.9900 . ?
C137_9 H13B_9 0.9900 . ?
C137_9 C147_9 1.518(8) . ?
C147_9 H14A_9 0.9800 . ?
C147_9 H14B_9 0.9800 . ?
C147_9 H14C_9 0.9800 . ?

loop_
_geom_torsion_atom_site_label_1
_geom_torsion_atom_site_label_2
_geom_torsion_atom_site_label_3
_geom_torsion_atom_site_label_4
_geom_torsion
_geom_torsion_site_symmetry_1
_geom_torsion_site_symmetry_2
_geom_torsion_site_symmetry_3
_geom_torsion_site_symmetry_4
_geom_torsion_publ_flag
Ce1 N1 P1 N4 -51(2) . . . . ?
Ce1 N1 P1 N5 -159.4(16) . . . . ?
Ce1 N1 P1 N6 78.6(19) . . . . ?
Ce1 N17_3 P17_3 N47_3 151.7(10) . . . . ?
Ce1 N17_3 P17_3 N57_3 44.7(13) . . . . ?
Ce1 N17_3 P17_3 N67_3 -87.9(11) . . . . ?
Ce2 N1_2 P1_2 N2_2 -108.2(10) . . . . ?
Ce2 N1_2 P1_2 N3_2 138.3(10) . . . . ?
Ce2 N1_2 P1_2 N4_2 16.4(13) . . . . ?
Ce2 N17_6 P17_6 N47_6 89.2(13) . . . . ?
Ce2 N17_6 P17_6 N57_6 -27.2(15) . . . . ?
Ce2 N17_6 P17_6 N67_6 -146.9(12) . . . . ?
Ce2 N17_8 P17_8 N47_8 -94.8(8) . . . . ?
Ce2 N17_8 P17_8 N57_8 164.8(7) . . . . ?
Ce2 N17_8 P17_8 N67_8 45.2(10) . . . . ?
P2 N20 C201 C202 134.1(8) . . . . ?
P2 N20 C203 C204 -103.6(11) . . . . ?
P2 N21 C21 C211 27.4(17) . . . . ?
P2 N21 C21 C212 -90.3(16) . . . . ?
P2 N21 C21 C213 146.8(12) . . . . ?
P2 N21 C23 C24 12.6(13) . . . . ?
P2 N22 C22 C221 80.3(15) . . . . ?
P2 N22 C22 C222 -40.4(14) . . . . ?
P2 N22 C22 C223 -161.6(9) . . . . ?
P2 N22 C24 C23 46.3(11) . . . . ?
P2 N21' C21' C21A 22(2) . . . . ?
P2 N21' C21' C21B -96.9(18) . . . . ?
P2 N21' C21' C21C 140.9(14) . . . . ?
P2 N21' C23' C24' 7.3(17) . . . . ?
P2 N22' C22' C22A -43.9(18) . . . . ?
P2 N22' C22' C22B -160.0(13) . . . . ?
P2 N22' C22' C22C 79(2) . . . . ?
P2 N22' C24' C23' 31.6(15) . . . . ?
N2 P2 N20 C201 -14.5(6) . . . . ?
N2 P2 N20 C203 -167.6(5) . . . . ?
N2 P2 N21 C21 49.8(11) . . . . ?
N2 P2 N21 C23 -116.2(8) . . . . ?
N2 P2 N22 C22 -47.4(9) . . . . ?
N2 P2 N22 C24 84.4(8) . . . . ?
N2 P2 N21' C21' 51.0(16) . . . . ?
N2 P2 N21' C23' -118.3(11) . . . . ?
N2 P2 N22' C22' -31.3(15) . . . . ?
N2 P2 N22' C24' 109.6(10) . . . . ?
N20 P2 N2 Ce1 159.6(14) . . . . ?
N20 P2 N21 C21 -75.8(11) . . . . ?
N20 P2 N21 C23 118.2(8) . . . . ?
N20 P2 N22 C22 88.7(8) . . . . ?
N20 P2 N22 C24 -139.5(7) . . . . ?
N20 P2 N21' C21' -82.4(14) . . . . ?
N20 P2 N21' C23' 108.3(11) . . . . ?
N20 P2 N22' C22' 89.5(14) . . . . ?
N20 P2 N22' C24' -129.6(10) . . . . ?
C201 N20 C203 C204 102.4(11) . . . . ?
C203 N20 C201 C202 -71.0(10) . . . . ?
N21 C23 C24 N22 -34.2(13) . . . . ?
N22 P2 N2 Ce1 -66.7(16) . . . . ?
N22 P2 N20 C201 -156.0(5) . . . . ?
N22 P2 N20 C203 50.9(6) . . . . ?
N22 P2 N21 C21 176.9(11) . . . . ?
N22 P2 N21 C23 10.9(9) . . . . ?
C21 N21 C23 C24 -155.7(11) . . . . ?
C22 N22 C24 C23 -178.9(10) . . . . ?
C23 N21 C21 C211 -165.9(13) . . . . ?
C23 N21 C21 C212 76.4(16) . . . . ?
C23 N21 C21 C213 -46.5(17) . . . . ?
C24 N22 C22 C221 -50.3(17) . . . . ?
C24 N22 C22 C222 -171.1(11) . . . . ?
C24 N22 C22 C223 67.8(14) . . . . ?
N21' P2 N2 Ce1 30.0(17) . . . . ?
N21' P2 N20 C201 126.0(7) . . . . ?
N21' P2 N20 C203 -27.1(8) . . . . ?
N21' P2 N22' C22' -166.3(14) . . . . ?
N21' P2 N22' C24' -25.4(12) . . . . ?
N21' C23' C24' N22' -25.5(19) . . . . ?
C21' N21' C23' C24' -162.1(15) . . . . ?
C22' N22' C24' C23' 176.1(13) . . . . ?
C23' N21' C21' C21A -169.8(16) . . . . ?
C23' N21' C21' C21B 71(2) . . . . ?
C23' N21' C21' C21C -51(2) . . . . ?
C24' N22' C22' C22A 177.8(14) . . . . ?
C24' N22' C22' C22B 62(2) . . . . ?
C24' N22' C22' C22C -60(2) . . . . ?
P3 N30 C301 C302 -125.1(7) . . . . ?
P3 N30 C303 C304 -131.4(10) . . . . ?
P3 N30 C303 C30D 82.9(12) . . . . ?
P3 N31 C31 C311 -42.9(8) . . . . ?
P3 N31 C31 C312 -158.9(5) . . . . ?
P3 N31 C31 C313 79.6(8) . . . . ?
P3 N31 C33 C34 32.6(7) . . . . ?
P3 N32 C32 C321 -18.7(9) . . . . ?
P3 N32 C32 C322 -138.2(7) . . . . ?
P3 N32 C32 C323 102.4(7) . . . . ?
P3 N32 C34 C33 29.9(7) . . . . ?
N3 P3 N30 C301 173.2(5) . . . . ?
N3 P3 N30 C303 -11.7(6) . . . . ?
N3 P3 N31 C31 76.5(6) . . . . ?
N3 P3 N31 C33 -140.1(5) . . . . ?
N3 P3 N31 Li1 -14.5(4) . . . . ?
N3 P3 N32 C32 -47.6(6) . . . . ?
N3 P3 N32 C34 107.4(5) . . . . ?
N30 P3 N3 Li1 145.0(5) . . . . ?
N30 P3 N31 C31 -51.1(6) . . . . ?
N30 P3 N31 C33 92.3(5) . . . . ?
N30 P3 N31 Li1 -142.1(4) . . . . ?
N30 P3 N32 C32 82.1(5) . . . . ?
N30 P3 N32 C34 -122.9(4) . . . . ?
C301 N30 C303 C304 44.0(12) . . . . ?
C301 N30 C303 C30D -101.7(12) . . . . ?
N31 P3 N3 Li1 18.1(5) . . . . ?
N31 P3 N30 C301 -60.0(6) . . . . ?
N31 P3 N30 C303 115.2(5) . . . . ?
N31 P3 N32 C32 -164.7(5) . . . . ?
N31 P3 N32 C34 -9.7(5) . . . . ?
N31 C33 C34 N32 -38.8(8) . . . . ?
N32 P3 N3 Li1 -88.8(5) . . . . ?
N32 P3 N30 C301 38.4(6) . . . . ?
N32 P3 N30 C303 -146.5(5) . . . . ?
N32 P3 N31 C31 -158.0(6) . . . . ?
N32 P3 N31 C33 -14.6(5) . . . . ?
N32 P3 N31 Li1 111.0(4) . . . . ?
C31 N31 C33 C34 179.8(6) . . . . ?
C32 N32 C34 C33 -173.9(6) . . . . ?
C33 N31 C31 C311 174.8(7) . . . . ?
C33 N31 C31 C312 58.8(8) . . . . ?
C33 N31 C31 C313 -62.7(8) . . . . ?
C34 N32 C32 C321 -171.8(7) . . . . ?
C34 N32 C32 C322 68.7(9) . . . . ?
C34 N32 C32 C323 -50.7(9) . . . . ?
P5 N50 C501 C502 -128.8(7) . . . . ?
P5 N50 C503 C504 -117.3(7) . . . . ?
P5 N51 C51 C511 -41.8(6) . . . . ?
P5 N51 C51 C512 -159.2(5) . . . . ?
P5 N51 C51 C513 78.7(7) . . . . ?
P5 N51 C53 C54 40.0(8) . . . . ?
P5 N52 C52 C521 22.5(7) . . . . ?
P5 N52 C52 C522 142.5(6) . . . . ?
P5 N52 C52 C523 -97.1(7) . . . . ?
P5 N52 C54 C53 12.2(8) . . . . ?
N9 P5 N50 C501 11.0(7) . . . . ?
N9 P5 N50 C503 -173.7(5) . . . . ?
N9 P5 N51 C51 -40.1(6) . . . . ?
N9 P5 N51 C53 96.5(6) . . . . ?
N9 P5 N52 C52 54.0(7) . . . . ?
N9 P5 N52 C54 -117.4(6) . . . . ?
N50 P5 N51 C51 88.5(5) . . . . ?
N50 P5 N51 C53 -134.8(5) . . . . ?
N50 P5 N52 C52 -74.5(6) . . . . ?
N50 P5 N52 C54 114.1(6) . . . . ?
N51 P5 N50 C501 -122.1(6) . . . . ?
N51 P5 N50 C503 53.1(6) . . . . ?
N51 P5 N52 C52 -179.1(6) . . . . ?
N51 P5 N52 C54 9.5(6) . . . . ?
N51 C53 C54 N52 -32.1(9) . . . . ?
N52 P5 N50 C501 143.3(6) . . . . ?
N52 P5 N50 C503 -41.5(6) . . . . ?
N52 P5 N51 C51 -166.2(5) . . . . ?
N52 P5 N51 C53 -29.5(6) . . . . ?
C51 N51 C53 C54 -179.8(6) . . . . ?
C52 N52 C54 C53 -159.8(6) . . . . ?
C53 N51 C51 C511 -176.4(6) . . . . ?
C53 N51 C51 C512 66.1(8) . . . . ?
C53 N51 C51 C513 -56.0(8) . . . . ?
C54 N52 C52 C521 -166.4(7) . . . . ?
C54 N52 C52 C522 -46.5(8) . . . . ?
C54 N52 C52 C523 73.9(8) . . . . ?
C501 N50 C503 C504 58.2(9) . . . . ?
C503 N50 C501 C502 55.7(10) . . . . ?
Li1 N31 C31 C311 35.4(7) . . . . ?
Li1 N31 C31 C312 -80.6(6) . . . . ?
Li1 N31 C31 C313 157.9(6) . . . . ?
Li1 N31 C33 C34 -55.0(8) . . . . ?
Li1 N17_3 P17_3 N47_3 18.0(6) . . . . ?
Li1 N17_3 P17_3 N57_3 -89.1(7) . . . . ?
Li1 N17_3 P17_3 N67_3 138.3(6) . . . . ?
Li1 N47_3 C17_3 C27_3 -59.8(13) . . . . ?
Li1 N47_3 C77_3 C87_3 -94.1(10) . . . . ?
Li1 N47_3 C77_3 C97_3 146.1(10) . . . . ?
Li1 N47_3 C77_3 C107_3 24.8(11) . . . . ?
Li1 N17_4 P17_4 N47_4 9.5(6) . . . . ?
Li1 N17_4 P17_4 N57_4 -98.5(6) . . . . ?
Li1 N17_4 P17_4 N67_4 143.2(5) . . . . ?
Li1 N47_4 C17_4 C27_4 -57.2(10) . . . . ?
Li1 N47_4 C77_4 C87_4 -90.5(9) . . . . ?
Li1 N47_4 C77_4 C97_4 148.8(8) . . . . ?
Li1 N47_4 C77_4 C107_4 29.7(8) . . . . ?
Li2 N1_1 P1_1 N2_1 94.9(7) . . . . ?
Li2 N1_1 P1_1 N3_1 -14.3(6) . . . . ?
Li2 N1_1 P1_1 N4_1 -139.4(6) . . . . ?
Li2 N3_1 C2_1 C1_1 62.6(12) . . . . ?
Li2 N3_1 C3_1 C4_1 54.5(9) . . . . ?
Li2 N3_1 C3_1 C5_1 -65.6(10) . . . . ?
Li2 N3_1 C3_1 C6_1 171.9(9) . . . . ?
Li2 N1_2 P1_2 N2_2 74.2(11) . . . . ?
Li2 N1_2 P1_2 N3_2 -39.3(10) . . . . ?
Li2 N1_2 P1_2 N4_2 -161.2(8) . . . . ?
Li2 N17_8 P17_8 N47_8 82.9(8) . . . . ?
Li2 N17_8 P17_8 N57_8 -17.4(8) . . . . ?
Li2 N17_8 P17_8 N67_8 -137.0(8) . . . . ?
Li2 N17_9 P17_9 N47_9 71.8(8) . . . . ?
Li2 N17_9 P17_9 N57_9 -54.2(9) . . . . ?
Li2 N17_9 P17_9 N67_9 -171.3(6) . . . . ?
N1 P1 N4 C1 -102.0(7) . . . . ?
N1 P1 N4 C7 50.3(8) . . . . ?
N1 P1 N5 C2 118.5(8) . . . . ?
N1 P1 N5 C3 -51.3(9) . . . . ?
N1 P1 N6 C11 172.5(8) . . . . ?
N1 P1 N6 C13 -15.9(9) . . . . ?
P1 N4 C1 C2 -30.3(9) . . . . ?
P1 N4 C7 C8 -82.9(10) . . . . ?
P1 N4 C7 C9 156.3(8) . . . . ?
P1 N4 C7 C10 37.3(9) . . . . ?
P1 N5 C2 C1 -12.3(10) . . . . ?
P1 N5 C3 C4 92.4(10) . . . . ?
P1 N5 C3 C5 -26.0(12) . . . . ?
P1 N5 C3 C6 -146.0(9) . . . . ?
P1 N6 C11 C12 136.1(13) . . . . ?
P1 N6 C13 C14 128.5(13) . . . . ?
N4 P1 N5 C2 -4.1(7) . . . . ?
N4 P1 N5 C3 -173.9(8) . . . . ?
N4 P1 N6 C11 -53.8(9) . . . . ?
N4 P1 N6 C13 117.8(8) . . . . ?
N4 C1 C2 N5 26.0(10) . . . . ?
N5 P1 N4 C1 20.7(6) . . . . ?
N5 P1 N4 C7 173.0(7) . . . . ?
N5 P1 N6 C11 43.2(8) . . . . ?
N5 P1 N6 C13 -145.2(8) . . . . ?
N6 P1 N4 C1 125.6(6) . . . . ?
N6 P1 N4 C7 -82.0(7) . . . . ?
N6 P1 N5 C2 -113.7(7) . . . . ?
N6 P1 N5 C3 76.5(8) . . . . ?
C1 N4 C7 C8 68.6(10) . . . . ?
C1 N4 C7 C9 -52.3(10) . . . . ?
C1 N4 C7 C10 -171.2(9) . . . . ?
C2 N5 C3 C4 -76.8(11) . . . . ?
C2 N5 C3 C5 164.8(10) . . . . ?
C2 N5 C3 C6 44.9(12) . . . . ?
C3 N5 C2 C1 158.0(9) . . . . ?
C7 N4 C1 C2 174.2(7) . . . . ?
C11 N6 C13 C14 -60.2(17) . . . . ?
C13 N6 C11 C12 -35.5(19) . . . . ?
N1B P1B N4B C1B -96.1(9) . . . . ?
N1B P1B N4B C7B 33.3(11) . . . . ?
N1B P1B N5B C2B 121.9(10) . . . . ?
N1B P1B N5B C3B -59.0(13) . . . . ?
N1B P1B N6B C11B 177.1(11) . . . . ?
N1B P1B N6B C13B -5.1(14) . . . . ?
P1B N4B C1B C2B -48.3(11) . . . . ?
P1B N4B C7B C8B -74.0(11) . . . . ?
P1B N4B C7B C9B 163.8(9) . . . . ?
P1B N4B C7B C10B 44.8(12) . . . . ?
P1B N5B C2B C1B -18.6(13) . . . . ?
P1B N5B C3B C4B 113.9(12) . . . . ?
P1B N5B C3B C5B -8.3(16) . . . . ?
P1B N5B C3B C6B -127.8(12) . . . . ?
P1B N6B C11B C12B 103.8(16) . . . . ?
P1B N6B C13B C14B 126.2(15) . . . . ?
N4B P1B N5B C2B -8.4(10) . . . . ?
N4B P1B N5B C3B 170.7(11) . . . . ?
N4B P1B N6B C11B -50.9(13) . . . . ?
N4B P1B N6B C13B 126.9(12) . . . . ?
N4B C1B C2B N5B 41.3(12) . . . . ?
N5B P1B N4B C1B 33.7(9) . . . . ?
N5B P1B N4B C7B 163.1(9) . . . . ?
N5B P1B N6B C11B 43.8(13) . . . . ?
N5B P1B N6B C13B -138.4(12) . . . . ?
N6B P1B N4B C1B 140.3(8) . . . . ?
N6B P1B N4B C7B -90.3(10) . . . . ?
N6B P1B N5B C2B -112.1(10) . . . . ?
N6B P1B N5B C3B 67.0(12) . . . . ?
C1B N4B C7B C8B 51.4(13) . . . . ?
C1B N4B C7B C9B -70.7(13) . . . . ?
C1B N4B C7B C10B 170.3(11) . . . . ?
C2B N5B C3B C4B -67.0(14) . . . . ?
C2B N5B C3B C5B 170.8(12) . . . . ?
C2B N5B C3B C6B 51.3(14) . . . . ?
C3B N5B C2B C1B 162.2(10) . . . . ?
C7B N4B C1B C2B -179.8(10) . . . . ?
C11B N6B C13B C14B -56(2) . . . . ?
C13B N6B C11B C12B -74.0(19) . . . . ?
C303 N30 C301 C302 59.5(9) . . . . ?
C91 O1 C93 C94' -162.0(14) . . . . ?
C91 O1 C93 C94 158.6(14) . . . . ?
C93 O1 C91 C92 176.0(8) . . . . ?
N1_1 Li2 N17_8 Ce2 0.9(7) . . . . ?
N1_1 Li2 N17_8 P17_8 -178.0(5) . . . . ?
N1_1 P1_1 N2_1 C1_1 -101.2(8) . . . . ?
N1_1 P1_1 N2_1 C7_1 48.7(10) . . . . ?
N1_1 P1_1 N3_1 Li2 11.9(6) . . . . ?
N1_1 P1_1 N3_1 C2_1 130.0(8) . . . . ?
N1_1 P1_1 N3_1 C3_1 -74.8(9) . . . . ?
N1_1 P1_1 N4_1 C11_1 -174.5(9) . . . . ?
N1_1 P1_1 N4_1 C13_1 9.8(10) . . . . ?
P1_1 N2_1 C1_1 C2_1 -36.5(11) . . . . ?
P1_1 N2_1 C7_1 C8_1 -96.1(11) . . . . ?
P1_1 N2_1 C7_1 C9_1 142.9(9) . . . . ?
P1_1 N2_1 C7_1 C10_1 24.9(14) . . . . ?
P1_1 N3_1 C2_1 C1_1 -24.7(12) . . . . ?
P1_1 N3_1 C3_1 C4_1 131.8(9) . . . . ?
P1_1 N3_1 C3_1 C5_1 11.7(13) . . . . ?
P1_1 N3_1 C3_1 C6_1 -110.8(10) . . . . ?
P1_1 N4_1 C11_1 C12_1 -127.8(14) . . . . ?
P1_1 N4_1 C13_1 C14_1 -118.1(11) . . . . ?
N2_1 P1_1 N3_1 Li2 -114.0(5) . . . . ?
N2_1 P1_1 N3_1 C2_1 4.1(8) . . . . ?
N2_1 P1_1 N3_1 C3_1 159.3(9) . . . . ?
N2_1 P1_1 N4_1 C11_1 -40.3(10) . . . . ?
N2_1 P1_1 N4_1 C13_1 144.0(8) . . . . ?
N2_1 C1_1 C2_1 N3_1 37.2(12) . . . . ?
N3_1 P1_1 N2_1 C1_1 19.7(8) . . . . ?
N3_1 P1_1 N2_1 C7_1 169.6(9) . . . . ?
N3_1 P1_1 N4_1 C11_1 56.7(10) . . . . ?
N3_1 P1_1 N4_1 C13_1 -119.1(8) . . . . ?
N4_1 P1_1 N2_1 C1_1 128.3(8) . . . . ?
N4_1 P1_1 N2_1 C7_1 -81.8(9) . . . . ?
N4_1 P1_1 N3_1 Li2 140.6(5) . . . . ?
N4_1 P1_1 N3_1 C2_1 -101.4(8) . . . . ?
N4_1 P1_1 N3_1 C3_1 53.8(9) . . . . ?
C1_1 N2_1 C7_1 C8_1 52.4(13) . . . . ?
C1_1 N2_1 C7_1 C9_1 -68.6(13) . . . . ?
C1_1 N2_1 C7_1 C10_1 173.4(11) . . . . ?
C2_1 N3_1 C3_1 C4_1 -73.2(12) . . . . ?
C2_1 N3_1 C3_1 C5_1 166.7(10) . . . . ?
C2_1 N3_1 C3_1 C6_1 44.2(12) . . . . ?
C3_1 N3_1 C2_1 C1_1 176.2(9) . . . . ?
C7_1 N2_1 C1_1 C2_1 170.6(10) . . . . ?
C11_1 N4_1 C13_1 C14_1 65.9(15) . . . . ?
C13_1 N4_1 C11_1 C12_1 48.0(18) . . . . ?
N1_2 P1_2 N2_2 C1_2 -121.4(14) . . . . ?
N1_2 P1_2 N2_2 C7_2 49.3(15) . . . . ?
N1_2 P1_2 N3_2 C2_2 103.7(11) . . . . ?
N1_2 P1_2 N3_2 C3_2 -41.2(13) . . . . ?
N1_2 P1_2 N4_2 C11_2 -179.2(10) . . . . ?
N1_2 P1_2 N4_2 C13_2 18.4(11) . . . . ?
P1_2 Li2 N1_2 Ce2 -179.0(7) . . . . ?
P1_2 N2_2 C1_2 C2_2 16(2) . . . . ?
P1_2 N2_2 C7_2 C8_2 -109.3(15) . . . . ?
P1_2 N2_2 C7_2 C9_2 131.9(14) . . . . ?
P1_2 N2_2 C7_2 C10_2 11.8(18) . . . . ?
P1_2 N3_2 C2_2 C1_2 35.9(17) . . . . ?
P1_2 N3_2 C3_2 C4_2 71.6(15) . . . . ?
P1_2 N3_2 C3_2 C5_2 -49.9(16) . . . . ?
P1_2 N3_2 C3_2 C6_2 -167.6(12) . . . . ?
P1_2 N4_2 C11_2 C12_2 135.7(14) . . . . ?
P1_2 N4_2 C13_2 C14_2 -96.1(15) . . . . ?
N2_2 P1_2 N3_2 C2_2 -24.6(12) . . . . ?
N2_2 P1_2 N3_2 C3_2 -169.5(12) . . . . ?
N2_2 P1_2 N4_2 C11_2 -46.4(12) . . . . ?
N2_2 P1_2 N4_2 C13_2 151.2(9) . . . . ?
N2_2 C1_2 C2_2 N3_2 -32(2) . . . . ?
N3_2 P1_2 N2_2 C1_2 4.7(15) . . . . ?
N3_2 P1_2 N2_2 C7_2 175.5(13) . . . . ?
N3_2 P1_2 N4_2 C11_2 51.8(11) . . . . ?
N3_2 P1_2 N4_2 C13_2 -110.6(9) . . . . ?
N4_2 P1_2 N2_2 C1_2 112.7(14) . . . . ?
N4_2 P1_2 N2_2 C7_2 -76.6(14) . . . . ?
N4_2 P1_2 N3_2 C2_2 -132.7(11) . . . . ?
N4_2 P1_2 N3_2 C3_2 82.4(12) . . . . ?
C1_2 N2_2 C7_2 C8_2 61.0(19) . . . . ?
C1_2 N2_2 C7_2 C9_2 -57.7(19) . . . . ?
C1_2 N2_2 C7_2 C10_2 -177.8(17) . . . . ?
C2_2 N3_2 C3_2 C4_2 -71.4(16) . . . . ?
C2_2 N3_2 C3_2 C5_2 167.2(14) . . . . ?
C2_2 N3_2 C3_2 C6_2 49.4(17) . . . . ?
C3_2 N3_2 C2_2 C1_2 -175.4(13) . . . . ?
C7_2 N2_2 C1_2 C2_2 -156.0(14) . . . . ?
C11_2 N4_2 C13_2 C14_2 101.3(17) . . . . ?
C13_2 N4_2 C11_2 C12_2 -62(2) . . . . ?
N17_3 P17_3 N47_3 Li1 -13.2(4) . . . . ?
N17_3 P17_3 N47_3 C17_3 -142.8(8) . . . . ?
N17_3 P17_3 N47_3 C77_3 76.1(9) . . . . ?
N17_3 P17_3 N57_3 C27_3 98.3(9) . . . . ?
N17_3 P17_3 N57_3 C37_3 -46.2(11) . . . . ?
N17_3 P17_3 N67_3 C117_3 -148.0(10) . . . . ?
N17_3 P17_3 N67_3 C137_3 4.2(11) . . . . ?
P17_3 N47_3 C17_3 C27_3 32.4(12) . . . . ?
P17_3 N47_3 C77_3 C87_3 -174.1(10) . . . . ?
P17_3 N47_3 C77_3 C97_3 66.2(12) . . . . ?
P17_3 N47_3 C77_3 C107_3 -55.2(13) . . . . ?
P17_3 N57_3 C27_3 C17_3 34.9(12) . . . . ?
P17_3 N57_3 C37_3 C47_3 88.0(11) . . . . ?
P17_3 N57_3 C37_3 C57_3 -31.9(12) . . . . ?
P17_3 N57_3 C37_3 C67_3 -149.9(10) . . . . ?
P17_3 N67_3 C117_3 C127_3 -130.9(13) . . . . ?
P17_3 N67_3 C137_3 C147_3 108.1(14) . . . . ?
N47_3 P17_3 N57_3 C27_3 -14.8(9) . . . . ?
N47_3 P17_3 N57_3 C37_3 -159.3(9) . . . . ?
N47_3 P17_3 N67_3 C117_3 -30.4(13) . . . . ?
N47_3 P17_3 N67_3 C137_3 121.7(9) . . . . ?
N47_3 C17_3 C27_3 N57_3 -41.2(13) . . . . ?
N47_3 C77_3 C107_3 Li1 -23.7(10) . . . . ?
N57_3 P17_3 N47_3 Li1 118.4(5) . . . . ?
N57_3 P17_3 N47_3 C17_3 -11.2(9) . . . . ?
N57_3 P17_3 N47_3 C77_3 -152.2(9) . . . . ?
N57_3 P17_3 N67_3 C117_3 68.7(12) . . . . ?
N57_3 P17_3 N67_3 C137_3 -139.2(9) . . . . ?
N67_3 P17_3 N47_3 Li1 -133.7(6) . . . . ?
N67_3 P17_3 N47_3 C17_3 96.6(9) . . . . ?
N67_3 P17_3 N47_3 C77_3 -44.4(11) . . . . ?
N67_3 P17_3 N57_3 C27_3 -127.2(9) . . . . ?
N67_3 P17_3 N57_3 C37_3 88.3(9) . . . . ?
C17_3 N47_3 C77_3 C87_3 45.8(13) . . . . ?
C17_3 N47_3 C77_3 C97_3 -74.0(13) . . . . ?
C17_3 N47_3 C77_3 C107_3 164.7(12) . . . . ?
C27_3 N57_3 C37_3 C47_3 -55.4(13) . . . . ?
C27_3 N57_3 C37_3 C57_3 -175.3(12) . . . . ?
C27_3 N57_3 C37_3 C67_3 66.7(13) . . . . ?
C37_3 N57_3 C27_3 C17_3 -177.3(10) . . . . ?
C77_3 N47_3 C17_3 C27_3 178.2(10) . . . . ?
C87_3 C77_3 C107_3 Li1 96.7(10) . . . . ?
C97_3 C77_3 C107_3 Li1 -146.9(9) . . . . ?
C117_3 N67_3 C137_3 C147_3 -95.2(15) . . . . ?
C137_3 N67_3 C117_3 C127_3 74.4(15) . . . . ?
N17_4 P17_4 N47_4 Li1 -7.4(5) . . . . ?
N17_4 P17_4 N47_4 C17_4 -129.4(7) . . . . ?
N17_4 P17_4 N47_4 C77_4 76.2(7) . . . . ?
N17_4 P17_4 N57_4 C27_4 116.9(7) . . . . ?
N17_4 P17_4 N57_4 C37_4 -45.5(9) . . . . ?
N17_4 P17_4 N67_4 C117_4 132.5(8) . . . . ?
N17_4 P17_4 N67_4 C137_4 -28.9(7) . . . . ?
P17_4 N47_4 C17_4 C27_4 24.9(10) . . . . ?
P17_4 N47_4 C77_4 C87_4 -161.0(9) . . . . ?
P17_4 N47_4 C77_4 C97_4 78.2(10) . . . . ?
P17_4 N47_4 C77_4 C107_4 -40.8(10) . . . . ?
P17_4 N57_4 C27_4 C17_4 22.9(9) . . . . ?
P17_4 N57_4 C37_4 C47_4 89.9(10) . . . . ?
P17_4 N57_4 C37_4 C57_4 -28.4(12) . . . . ?
P17_4 N57_4 C37_4 C67_4 -148.4(9) . . . . ?
P17_4 N67_4 C117_4 C127_4 148.6(11) . . . . ?
P17_4 N67_4 C137_4 C147_4 106.2(12) . . . . ?
N47_4 P17_4 N57_4 C27_4 -8.1(7) . . . . ?
N47_4 P17_4 N57_4 C37_4 -170.5(8) . . . . ?
N47_4 P17_4 N67_4 C117_4 -88.5(8) . . . . ?
N47_4 P17_4 N67_4 C137_4 110.1(6) . . . . ?
N47_4 C17_4 C27_4 N57_4 -29.1(10) . . . . ?
N57_4 P17_4 N47_4 Li1 111.4(5) . . . . ?
N57_4 P17_4 N47_4 C17_4 -10.6(7) . . . . ?
N57_4 P17_4 N47_4 C77_4 -164.9(7) . . . . ?
N57_4 P17_4 N67_4 C117_4 8.9(8) . . . . ?
N57_4 P17_4 N67_4 C137_4 -152.6(6) . . . . ?
N67_4 P17_4 N47_4 Li1 -143.9(4) . . . . ?
N67_4 P17_4 N47_4 C17_4 94.1(7) . . . . ?
N67_4 P17_4 N47_4 C77_4 -60.2(7) . . . . ?
N67_4 P17_4 N57_4 C27_4 -117.8(7) . . . . ?
N67_4 P17_4 N57_4 C37_4 79.7(8) . . . . ?
C17_4 N47_4 C77_4 C87_4 45.1(11) . . . . ?
C17_4 N47_4 C77_4 C97_4 -75.6(10) . . . . ?
C17_4 N47_4 C77_4 C107_4 165.4(10) . . . . ?
C27_4 N57_4 C37_4 C47_4 -71.4(12) . . . . ?
C27_4 N57_4 C37_4 C57_4 170.3(10) . . . . ?
C27_4 N57_4 C37_4 C67_4 50.3(12) . . . . ?
C37_4 N57_4 C27_4 C17_4 -173.8(9) . . . . ?
C77_4 N47_4 C17_4 C27_4 -177.8(7) . . . . ?
C117_4 N67_4 C137_4 C147_4 -54.4(15) . . . . ?
C137_4 N67_4 C117_4 C127_4 -50.0(15) . . . . ?
N17_6 P17_6 N47_6 C17_6 -120.6(12) . . . . ?
N17_6 P17_6 N47_6 C77_6 44.7(14) . . . . ?
N17_6 P17_6 N57_6 C27_6 102.8(10) . . . . ?
N17_6 P17_6 N57_6 C37_6 -34.9(11) . . . . ?
N17_6 P17_6 N67_6 C117_6 -177.9(11) . . . . ?
N17_6 P17_6 N67_6 C137_6 11.5(15) . . . . ?
P17_6 N47_6 C17_6 C27_6 14.0(18) . . . . ?
P17_6 N47_6 C77_6 C87_6 -98.7(13) . . . . ?
P17_6 N47_6 C77_6 C97_6 142.5(12) . . . . ?
P17_6 N47_6 C77_6 C107_6 23.5(16) . . . . ?
P17_6 N57_6 C27_6 C17_6 41.7(14) . . . . ?
P17_6 N57_6 C37_6 C47_6 81.0(12) . . . . ?
P17_6 N57_6 C37_6 C57_6 -38.1(12) . . . . ?
P17_6 N57_6 C37_6 C67_6 -158.1(10) . . . . ?
P17_6 N67_6 C117_6 C127_6 -115.5(16) . . . . ?
P17_6 N67_6 C137_6 C147_6 -130.7(17) . . . . ?
N47_6 P17_6 N57_6 C27_6 -30.5(11) . . . . ?
N47_6 P17_6 N57_6 C37_6 -168.2(10) . . . . ?
N47_6 P17_6 N67_6 C117_6 -42.0(13) . . . . ?
N47_6 P17_6 N67_6 C137_6 147.4(13) . . . . ?
N47_6 C17_6 C27_6 N57_6 -34.3(17) . . . . ?
N57_6 P17_6 N47_6 C17_6 9.1(13) . . . . ?
N57_6 P17_6 N47_6 C77_6 174.4(12) . . . . ?
N57_6 P17_6 N67_6 C117_6 52.4(13) . . . . ?
N57_6 P17_6 N67_6 C137_6 -118.2(13) . . . . ?
N67_6 P17_6 N47_6 C17_6 113.7(13) . . . . ?
N67_6 P17_6 N47_6 C77_6 -81.1(13) . . . . ?
N67_6 P17_6 N57_6 C27_6 -135.4(10) . . . . ?
N67_6 P17_6 N57_6 C37_6 87.0(10) . . . . ?
C17_6 N47_6 C77_6 C87_6 66.1(17) . . . . ?
C17_6 N47_6 C77_6 C97_6 -52.8(17) . . . . ?
C17_6 N47_6 C77_6 C107_6 -171.8(15) . . . . ?
C27_6 N57_6 C37_6 C47_6 -54.4(14) . . . . ?
C27_6 N57_6 C37_6 C57_6 -173.4(12) . . . . ?
C27_6 N57_6 C37_6 C67_6 66.5(14) . . . . ?
C37_6 N57_6 C27_6 C17_6 -176.9(11) . . . . ?
C77_6 N47_6 C17_6 C27_6 -152.4(13) . . . . ?
C117_6 N67_6 C137_6 C147_6 59(2) . . . . ?
C137_6 N67_6 C117_6 C127_6 55(2) . . . . ?
N17_7 P17_7 N47_7 C17_7 -112.7(8) . . . . ?
N17_7 P17_7 N47_7 C77_7 53.6(10) . . . . ?
N17_7 P17_7 N57_7 C27_7 95.8(7) . . . . ?
N17_7 P17_7 N57_7 C37_7 -52.4(9) . . . . ?
N17_7 P17_7 N67_7 C117_7 -165.4(7) . . . . ?
N17_7 P17_7 N67_7 C137_7 15.6(10) . . . . ?
P17_7 N47_7 C17_7 C27_7 8.9(12) . . . . ?
P17_7 N47_7 C77_7 C87_7 -93.0(11) . . . . ?
P17_7 N47_7 C77_7 C97_7 146.2(9) . . . . ?
P17_7 N47_7 C77_7 C107_7 27.0(13) . . . . ?
P17_7 N57_7 C27_7 C17_7 32.9(11) . . . . ?
P17_7 N57_7 C37_7 C47_7 92.8(9) . . . . ?
P17_7 N57_7 C37_7 C57_7 -28.1(11) . . . . ?
P17_7 N57_7 C37_7 C67_7 -145.9(8) . . . . ?
P17_7 N67_7 C117_7 C127_7 -120.5(11) . . . . ?
P17_7 N67_7 C137_7 C147_7 -124.4(11) . . . . ?
N47_7 P17_7 N57_7 C27_7 -24.7(8) . . . . ?
N47_7 P17_7 N57_7 C37_7 -172.9(8) . . . . ?
N47_7 P17_7 N67_7 C117_7 -34.3(9) . . . . ?
N47_7 P17_7 N67_7 C137_7 146.7(8) . . . . ?
N47_7 C17_7 C27_7 N57_7 -25.3(13) . . . . ?
N57_7 P17_7 N47_7 C17_7 8.5(9) . . . . ?
N57_7 P17_7 N47_7 C77_7 174.9(9) . . . . ?
N57_7 P17_7 N67_7 C117_7 60.7(8) . . . . ?
N57_7 P17_7 N67_7 C137_7 -118.3(8) . . . . ?
N67_7 P17_7 N47_7 C17_7 115.6(8) . . . . ?
N67_7 P17_7 N47_7 C77_7 -78.1(10) . . . . ?
N67_7 P17_7 N57_7 C27_7 -130.1(7) . . . . ?
N67_7 P17_7 N57_7 C37_7 81.7(8) . . . . ?
C17_7 N47_7 C77_7 C87_7 73.1(12) . . . . ?
C17_7 N47_7 C77_7 C97_7 -47.6(13) . . . . ?
C17_7 N47_7 C77_7 C107_7 -166.8(10) . . . . ?
C27_7 N57_7 C37_7 C47_7 -54.1(12) . . . . ?
C27_7 N57_7 C37_7 C57_7 -174.9(9) . . . . ?
C27_7 N57_7 C37_7 C67_7 67.3(11) . . . . ?
C37_7 N57_7 C27_7 C17_7 -176.4(9) . . . . ?
C77_7 N47_7 C17_7 C27_7 -158.8(10) . . . . ?
C117_7 N67_7 C137_7 C147_7 56.5(15) . . . . ?
C137_7 N67_7 C117_7 C127_7 58.5(15) . . . . ?
N17_8 P17_8 N47_8 C17_8 -86.7(9) . . . . ?
N17_8 P17_8 N47_8 C77_8 54.6(9) . . . . ?
N17_8 P17_8 N57_8 C27_8 125.1(8) . . . . ?
N17_8 P17_8 N57_8 C37_8 -75.6(8) . . . . ?
N17_8 P17_8 N67_8 C117_8 177.4(8) . . . . ?
N17_8 P17_8 N67_8 C137_8 -19.3(10) . . . . ?
P17_8 N47_8 C17_8 C27_8 -33.1(13) . . . . ?
P17_8 N47_8 C77_8 C87_8 -75.3(10) . . . . ?
P17_8 N47_8 C77_8 C97_8 162.6(8) . . . . ?
P17_8 N47_8 C77_8 C107_8 42.5(11) . . . . ?
P17_8 N57_8 C27_8 C17_8 -22.3(12) . . . . ?
P17_8 N57_8 C37_8 C47_8 146.9(8) . . . . ?
P17_8 N57_8 C37_8 C57_8 27.4(12) . . . . ?
P17_8 N57_8 C37_8 C67_8 -92.5(9) . . . . ?
P17_8 N67_8 C117_8 C127_8 118.6(11) . . . . ?
P17_8 N67_8 C137_8 C147_8 144.5(10) . . . . ?
N47_8 P17_8 N57_8 C27_8 3.4(8) . . . . ?
N47_8 P17_8 N57_8 C37_8 162.7(8) . . . . ?
N47_8 P17_8 N67_8 C117_8 -37.7(9) . . . . ?
N47_8 P17_8 N67_8 C137_8 125.6(8) . . . . ?
N47_8 C17_8 C27_8 N57_8 34.1(14) . . . . ?
N57_8 P17_8 N47_8 C17_8 18.1(9) . . . . ?
N57_8 P17_8 N47_8 C77_8 159.4(8) . . . . ?
N57_8 P17_8 N67_8 C117_8 60.5(8) . . . . ?
N57_8 P17_8 N67_8 C137_8 -136.2(8) . . . . ?
N67_8 P17_8 N47_8 C17_8 126.6(8) . . . . ?
N67_8 P17_8 N47_8 C77_8 -92.0(8) . . . . ?
N67_8 P17_8 N57_8 C27_8 -103.5(8) . . . . ?
N67_8 P17_8 N57_8 C37_8 55.8(8) . . . . ?
C17_8 N47_8 C77_8 C87_8 64.4(12) . . . . ?
C17_8 N47_8 C77_8 C97_8 -57.7(13) . . . . ?
C17_8 N47_8 C77_8 C107_8 -177.8(10) . . . . ?
C27_8 N57_8 C37_8 C47_8 -54.9(12) . . . . ?
C27_8 N57_8 C37_8 C57_8 -174.5(10) . . . . ?
C27_8 N57_8 C37_8 C67_8 65.6(12) . . . . ?
C37_8 N57_8 C27_8 C17_8 176.7(9) . . . . ?
C77_8 N47_8 C17_8 C27_8 -176.9(9) . . . . ?
C117_8 N67_8 C137_8 C147_8 -50.9(14) . . . . ?
C137_8 N67_8 C117_8 C127_8 -46.3(15) . . . . ?
N17_9 Li2 N1_2 Ce2 0.3(8) . . . . ?
N17_9 Li2 N1_2 P1_2 179.3(6) . . . . ?
N17_9 P17_9 N47_9 C17_9 -145.6(12) . . . . ?
N17_9 P17_9 N47_9 C77_9 40.3(15) . . . . ?
N17_9 P17_9 N57_9 C27_9 124.1(12) . . . . ?
N17_9 P17_9 N57_9 C37_9 -23.2(14) . . . . ?
N17_9 P17_9 N67_9 C117_9 -152.0(9) . . . . ?
N17_9 P17_9 N67_9 C137_9 -22.5(8) . . . . ?
P17_9 N47_9 C17_9 C27_9 23(2) . . . . ?
P17_9 N47_9 C77_9 C87_9 -109.0(14) . . . . ?
P17_9 N47_9 C77_9 C97_9 130.7(13) . . . . ?
P17_9 N47_9 C77_9 C107_9 12.5(17) . . . . ?
P17_9 N57_9 C27_9 C17_9 27.7(18) . . . . ?
P17_9 N57_9 C37_9 C47_9 72.3(13) . . . . ?
P17_9 N57_9 C37_9 C57_9 -47.5(13) . . . . ?
P17_9 N57_9 C37_9 C67_9 -166.6(11) . . . . ?
P17_9 N67_9 C117_9 C127_9 -152.3(15) . . . . ?
P17_9 N67_9 C137_9 C147_9 99.3(15) . . . . ?
N47_9 P17_9 N57_9 C27_9 -13.4(13) . . . . ?
N47_9 P17_9 N57_9 C37_9 -160.7(11) . . . . ?
N47_9 P17_9 N67_9 C117_9 -21.9(10) . . . . ?
N47_9 P17_9 N67_9 C137_9 107.5(8) . . . . ?
N47_9 C17_9 C27_9 N57_9 -31(2) . . . . ?
N57_9 P17_9 N47_9 C17_9 -6.4(14) . . . . ?
N57_9 P17_9 N47_9 C77_9 179.5(13) . . . . ?
N57_9 P17_9 N67_9 C117_9 75.3(10) . . . . ?
N57_9 P17_9 N67_9 C137_9 -155.2(8) . . . . ?
N67_9 P17_9 N47_9 C17_9 97.2(13) . . . . ?
N67_9 P17_9 N47_9 C77_9 -77.0(13) . . . . ?
N67_9 P17_9 N57_9 C27_9 -117.9(11) . . . . ?
N67_9 P17_9 N57_9 C37_9 94.8(10) . . . . ?
C17_9 N47_9 C77_9 C87_9 77.1(17) . . . . ?
C17_9 N47_9 C77_9 C97_9 -43.2(18) . . . . ?
C17_9 N47_9 C77_9 C107_9 -161.5(15) . . . . ?
C27_9 N57_9 C37_9 C47_9 -74.2(15) . . . . ?
C27_9 N57_9 C37_9 C57_9 166.0(13) . . . . ?
C27_9 N57_9 C37_9 C67_9 46.9(15) . . . . ?
C37_9 N57_9 C27_9 C17_9 178.9(13) . . . . ?
C77_9 N47_9 C17_9 C27_9 -161.9(14) . . . . ?
C117_9 N67_9 C137_9 C147_9 -133.8(15) . . . . ?
C137_9 N67_9 C117_9 C127_9 82.0(19) . . . . ?

loop_
_smtbx_masks_void_nr
_smtbx_masks_void_average_x
_smtbx_masks_void_average_y
_smtbx_masks_void_average_z
_smtbx_masks_void_volume
_smtbx_masks_void_count_electrons
_smtbx_masks_void_content
1 0.189 0.751 0.883 44.7 0.7 '1 C4,1 H8,1 O1'
2 0.189 0.749 0.383 44.7 0.7 '1 C4,1 H8,1 O1'
3 0.319 0.180 0.590 25.9 0.1 ?
4 0.319 0.320 0.090 25.9 0.1 ?
5 0.681 0.680 0.910 25.9 0.1 ?
6 0.681 0.820 0.410 25.9 0.1 ?
7 0.811 0.249 0.117 44.7 0.9 '1 C4,1 H8,1 O1'
8 0.811 0.251 0.617 44.7 0.9 '1 C4,1 H8,1 O1'
